data_2243518
loop_
_publ_author_name
'Travis, Jordan R.'
'Van Trieste III, Gerard P.'
'Zeller, Matthias'
'Zaleski, Curtis M.'

_publ_section_title
;
 Crystal structures of two dysprosium--aluminium--sodium [3.3.1]
 metallacryptates that form two-dimensional sheets
;
_journal_issue 8
_journal_name_full 'Acta Crystallographica Section E'
_journal_page_first 1378
_journal_page_last 1390
_journal_paper_doi 10.1107/S2056989020010130
_journal_volume 76
_journal_year 2020
_chemical_absolute_configuration ad
_chemical_formula_iupac
;
[Dy2 Al12 Na10 (C7 H5 N O3)4 (C7 H4 N O3)14 (C2 H3 O2)2 (C3 H7 N O)17],
6.335C3 H7 N O
;
_chemical_formula_moiety 'C181 H201 Al12 Dy2 N35 Na10 O75, 6.335(C3 H7 N O)[+ solvent]'
_chemical_formula_sum 'C200.01 H245.35 Al12 Dy2 N41.34 Na10 O81.34'
_chemical_formula_weight 5408.50
_chemical_name_systematic
;Poly[[di-\m~4~-acetato-nonakis(\m-<i>N</i>,<i>N</i>-dimethylformamide)octakis(<i>N</i>,<i>N</i>-dimethylformamide)tetrakis[salicylhydroximato(2-)]tetradecakis[salicylhydroximato(3-)]dodecaaluminium(III)didysprosium(III)decasodium(I)]
<i>N</i>,<i>N</i>-dimethylformamide 6.335-solvate]
;
_space_group_crystal_system monoclinic
_space_group_IT_number 7
_space_group_name_Hall 'P -2yc'
_space_group_name_H-M_alt 'P 1 c 1'
_atom_sites_solution_hydrogens mixed
_atom_sites_solution_primary direct
_atom_sites_solution_secondary difmap
_audit_creation_method SHELXL-2018/3
_cell_angle_alpha 90
_cell_angle_beta 106.461(2)
_cell_angle_gamma 90
_cell_formula_units_Z 2
_cell_length_a 28.1847(14)
_cell_length_b 15.3683(8)
_cell_length_c 30.7354(16)
_cell_measurement_reflns_used 9892
_cell_measurement_temperature 100(2)
_cell_measurement_theta_max 66.6949
_cell_measurement_theta_min 2.8716
_cell_volume 12767.4(11)
_computing_cell_refinement
;
SAINT (Bruker, 2014)
;
_computing_data_collection
;
APEX2 (Bruker, 2014)
;
_computing_data_reduction
;
SAINT (Bruker, 2014)
;
_computing_molecular_graphics 'Mercury (Macrae et al., 20<0)'
_computing_publication_material
;
publCIF (Westrip, 2010)
;
_computing_structure_refinement
;
SHELXL2018 (Sheldrick, 2015),
<i>shelXle</i> (H\"ubschle <i>et al.</i>,  2011)
;
_computing_structure_solution
;
SHELXS97 (Sheldrick, 2008a)
;
_diffrn_ambient_temperature 100(2)
_diffrn_measured_fraction_theta_full 0.987
_diffrn_measured_fraction_theta_max 0.987
_diffrn_measurement_device_type 'Bruker X8 Prospector CCD'
_diffrn_measurement_method 'omega and phi scans'
_diffrn_radiation_monochromator 'laterally graded multilayer (Goebel) mirror'
_diffrn_radiation_type CuK\a
_diffrn_radiation_wavelength 1.54178
_diffrn_reflns_av_R_equivalents 0.0500
_diffrn_reflns_av_unetI/netI 0.0710
_diffrn_reflns_limit_h_max 31
_diffrn_reflns_limit_h_min -33
_diffrn_reflns_limit_k_max 18
_diffrn_reflns_limit_k_min -18
_diffrn_reflns_limit_l_max 36
_diffrn_reflns_limit_l_min -35
_diffrn_reflns_number 154195
_diffrn_reflns_theta_full 66.854
_diffrn_reflns_theta_max 66.854
_diffrn_reflns_theta_min 2.875
_diffrn_source 'I-mu-S microsource X-ray tube'
_exptl_absorpt_coefficient_mu 4.440
_exptl_absorpt_correction_T_max 0.7529
_exptl_absorpt_correction_T_min 0.4880
_exptl_absorpt_correction_type multi-scan
_exptl_absorpt_process_details
;
(SADABS; Bruker, 2014)
;
_exptl_crystal_colour colorless
_exptl_crystal_density_diffrn 1.407
_exptl_crystal_description block
_exptl_crystal_F_000 5567
_exptl_crystal_size_max 0.250
_exptl_crystal_size_mid 0.230
_exptl_crystal_size_min 0.190
_refine_diff_density_max 2.278
_refine_diff_density_min -1.568
_refine_ls_abs_structure_details
;
 Refined as an inversion twin
;
_refine_ls_abs_structure_Flack 0.097(3)
_refine_ls_extinction_method none
_refine_ls_goodness_of_fit_ref 1.020
_refine_ls_hydrogen_treatment mixed
_refine_ls_matrix_type full
_refine_ls_number_parameters 3599
_refine_ls_number_reflns 38274
_refine_ls_number_restraints 4954
_refine_ls_restrained_S_all 1.018
_refine_ls_R_factor_all 0.0557
_refine_ls_R_factor_gt 0.0527
_refine_ls_shift/su_max 0.002
_refine_ls_shift/su_mean 0.000
_refine_ls_structure_factor_coef Fsqd
_refine_ls_weighting_details 'w=1/[\s^2^(Fo^2^)+(0.0820P)^2^+21.8730P] where P=(Fo^2^+2Fc^2^)/3'
_refine_ls_weighting_scheme calc
_refine_ls_wR_factor_gt 0.1351
_refine_ls_wR_factor_ref 0.1374
_reflns_number_gt 36111
_reflns_number_total 38274
_reflns_threshold_expression 'I > 2\s(I)'
_cod_data_source_file pk2639sup1.cif
_cod_data_source_block 2
_cod_original_sg_symbol_H-M 'P c'
_cod_database_code 2243518
_shelx_space_group_comment
;
The symmetry employed for this shelxl refinement is uniquely defined
by the following loop, which should always be used as a source of
symmetry information in preference to the above space-group names.
They are only intended as comments.
;
_shelx_estimated_absorpt_t_min 0.403
_shelx_estimated_absorpt_t_max 0.486

loop_
_space_group_symop_operation_xyz
'x, y, z'
'x, -y, z+1/2'

loop_
_atom_site_type_symbol
_atom_site_label
_atom_site_fract_x
_atom_site_fract_y
_atom_site_fract_z
_atom_site_U_iso_or_equiv
_atom_site_adp_type
_atom_site_calc_flag
_atom_site_occupancy
_atom_site_disorder_assembly
_atom_site_disorder_group
Dy Dy1 0.81505(5) 0.03132(2) 0.32176(5) 0.00908(10) Uani d 1 . .
Dy Dy2 0.37482(5) -0.07517(2) 0.29104(5) 0.00947(10) Uani d 1 . .
Al Al1 0.87169(9) 0.22632(13) 0.34445(9) 0.0129(4) Uani d 1 . .
Al Al2 0.70802(9) 0.14467(13) 0.29915(8) 0.0102(4) Uani d 1 . .
Al Al3 0.76745(10) 0.01246(17) 0.19191(9) 0.0184(5) Uani d 1 . .
Al Al4 0.87180(10) 0.02323(14) 0.45422(9) 0.0157(5) Uani d 1 . .
Al Al5 0.81896(10) -0.18923(14) 0.34637(9) 0.0146(4) Uani d 1 . .
Al Al6 0.92808(9) -0.02834(14) 0.29235(9) 0.0142(4) Uani d 1 . .
Al Al7 0.36936(10) 0.14332(13) 0.26170(9) 0.0152(4) Uani d 1 . .
Al Al8 0.32082(10) -0.07658(13) 0.15664(9) 0.0140(5) Uani d 1 . .
Al Al9 0.26280(9) -0.01313(14) 0.32172(9) 0.0126(4) Uani d 1 . .
Al Al10 0.42417(10) -0.04756(16) 0.42172(9) 0.0171(4) Uani d 1 . .
Al Al11 0.48273(9) -0.19014(13) 0.31645(9) 0.0119(4) Uani d 1 . .
Al Al12 0.31882(9) -0.27069(13) 0.27197(9) 0.0121(4) Uani d 1 . .
Na Na1 1.03076(13) -0.0102(2) 0.27827(13) 0.0284(7) Uani d 1 . .
Na Na2 0.84298(13) 0.42856(18) 0.30616(13) 0.0215(7) Uani d 1 . .
Na Na3 0.84048(14) -0.37615(19) 0.33220(13) 0.0266(7) Uani d 1 . .
Na Na4 0.68710(12) -0.06147(19) 0.33551(11) 0.0189(6) Uani d 1 . .
Na Na5 0.61385(12) 0.12999(19) 0.34704(12) 0.0192(6) Uani d 1 . .
Na Na6 0.58031(12) -0.1777(2) 0.26870(12) 0.0201(6) Uani d 1 . .
Na Na7 0.49029(13) -0.0001(2) 0.25056(12) 0.0252(7) Uani d 1 . .
Na Na8 0.35025(14) 0.33251(19) 0.27872(12) 0.0238(7) Uani d 1 . .
Na Na9 0.34628(13) 0.52516(18) 0.30911(12) 0.0179(6) Uani d 1 . .
Na Na10 0.15902(13) -0.0242(2) 0.33386(13) 0.0291(8) Uani d 1 . .
O O1 0.8976(2) 0.0496(3) 0.32412(18) 0.0128(10) Uani d 1 . .
O O2 0.9560(2) 0.0765(3) 0.27868(19) 0.0176(11) Uani d 1 . .
O O3 0.8974(2) 0.3095(3) 0.3160(2) 0.0207(12) Uani d 1 . .
O O4 0.81116(19) 0.1859(3) 0.30139(17) 0.0137(10) Uani d 1 . .
O O5 0.8275(2) 0.3118(3) 0.35571(19) 0.0164(11) Uani d 1 . .
O O6 0.67994(19) 0.2196(3) 0.33021(18) 0.0150(10) Uani d 1 . .
O O7 0.85069(18) 0.1365(3) 0.37805(17) 0.0102(10) Uani d 1 . .
O O8 0.9213(2) 0.2395(3) 0.40025(19) 0.0182(11) Uani d 1 . .
O O9 0.9299(2) 0.0391(4) 0.49616(19) 0.0215(12) Uani d 1 . .
O O10 0.73712(19) 0.0603(3) 0.26902(17) 0.0125(10) Uani d 1 . .
O O11 0.6886(2) 0.1963(3) 0.24107(18) 0.0166(11) Uani d 1 . .
O O12 0.7497(2) 0.0839(4) 0.14428(19) 0.0267(13) Uani d 1 . .
O O13 0.74269(19) 0.0688(3) 0.34674(16) 0.0113(10) Uani d 1 . .
O O14 0.6783(2) 0.0283(3) 0.39335(17) 0.0164(11) Uani d 1 . .
O O15 0.8234(2) 0.0806(4) 0.46771(18) 0.0187(11) Uani d 1 . .
O O16 0.7614(2) -0.1142(3) 0.32209(17) 0.0139(10) Uani d 1 . .
O O17 0.7900(2) -0.2541(3) 0.29179(18) 0.0183(11) Uani d 1 . .
O O18 0.7272(2) -0.0784(4) 0.1908(2) 0.0220(13) Uani d 1 . .
O O19 0.8212(2) 0.0179(3) 0.24434(17) 0.0153(11) Uani d 1 . .
O O20 0.8128(2) -0.0431(4) 0.16872(19) 0.0277(14) Uani d 1 . .
O O21 0.9559(2) -0.0894(4) 0.25405(19) 0.0221(12) Uani d 1 . .
O O22 0.8445(2) -0.0289(3) 0.39716(17) 0.0114(10) Uani d 1 . .
O O23 0.8638(2) -0.0867(4) 0.47548(19) 0.0235(13) Uani d 1 . .
O O24 0.8016(2) -0.2788(3) 0.37742(18) 0.0180(11) Uani d 1 . .
O O25 0.84551(19) -0.1060(3) 0.31495(17) 0.0119(10) Uani d 1 . .
O O26 0.8835(2) -0.2399(3) 0.35533(19) 0.0190(11) Uani d 1 . .
O O27 0.9860(2) -0.0562(4) 0.33733(19) 0.0197(12) Uani d 1 . .
O O28 0.3471(2) -0.0205(3) 0.21348(18) 0.0140(10) Uani d 1 . .
O O29 0.3193(2) 0.0365(3) 0.13468(19) 0.0208(12) Uani d 1 . .
O O30 0.3848(2) 0.2321(3) 0.2285(2) 0.0222(12) Uani d 1 . .
O O31 0.4281(2) 0.0685(3) 0.28573(19) 0.0171(11) Uani d 1 . .
O O32 0.4012(2) 0.2111(3) 0.3141(2) 0.0201(12) Uani d 1 . .
O O33 0.4636(2) 0.0429(4) 0.4185(2) 0.0217(12) Uani d 1 . .
O O34 0.3444(2) 0.0624(3) 0.29563(17) 0.0136(10) Uani d 1 . .
O O35 0.3060(2) 0.1957(3) 0.25542(19) 0.0171(11) Uani d 1 . .
O O36 0.2043(2) 0.0144(3) 0.27650(19) 0.0172(11) Uani d 1 . .
O O37 0.34034(19) -0.1846(3) 0.23649(16) 0.0111(10) Uani d 1 . .
O O38 0.2690(2) -0.2846(3) 0.21651(18) 0.0161(11) Uani d 1 . .
O O39 0.2637(2) -0.0984(4) 0.1149(2) 0.0270(13) Uani d 1 . .
O O40 0.44533(19) -0.1212(3) 0.26508(17) 0.0114(10) Uani d 1 . .
O O41 0.5083(2) -0.1374(4) 0.21115(19) 0.0227(12) Uani d 1 . .
O O42 0.3703(2) -0.1173(4) 0.1388(2) 0.0242(12) Uani d 1 . .
O O43 0.2932(2) -0.0924(3) 0.29054(18) 0.0126(10) Uani d 1 . .
O O44 0.2347(2) -0.1168(4) 0.33610(19) 0.0186(11) Uani d 1 . .
O O45 0.2924(2) -0.3531(3) 0.3018(2) 0.0174(11) Uani d 1 . .
O O46 0.45300(18) -0.1033(3) 0.34447(16) 0.0104(9) Uani d 1 . .
O O47 0.5053(2) -0.2333(3) 0.37587(18) 0.0151(10) Uani d 1 . .
O O48 0.4479(2) -0.1091(4) 0.47249(19) 0.0274(14) Uani d 1 . .
O O49 0.3706(2) -0.0545(3) 0.36934(18) 0.0158(10) Uani d 1 . .
O O50 0.3784(2) 0.0020(4) 0.44562(18) 0.0230(12) Uani d 1 . .
O O51 0.2363(2) 0.0513(4) 0.35960(19) 0.0184(11) Uani d 1 . .
O O52 0.37844(18) -0.2286(3) 0.31410(17) 0.0110(10) Uani d 1 . .
O O53 0.3623(2) -0.3577(3) 0.26194(19) 0.0146(10) Uani d 1 . .
O O54 0.5121(2) -0.2716(3) 0.29024(19) 0.0173(11) Uani d 1 . .
O O55 0.6295(2) -0.0559(4) 0.2636(2) 0.0262(13) Uani d 1 . .
O O56 0.6486(2) 0.0782(3) 0.28781(18) 0.0156(11) Uani d 1 . .
O O57 0.5551(2) 0.0218(3) 0.3193(2) 0.0224(12) Uani d 1 . .
O O58 0.53815(19) -0.1197(3) 0.31944(19) 0.0171(11) Uani d 1 . .
N N1 0.9073(2) 0.1380(4) 0.3175(2) 0.0134(12) Uani d 1 . .
N N2 0.7705(2) 0.2173(4) 0.3156(2) 0.0098(12) Uani d 1 . .
N N3 0.8861(2) 0.1186(4) 0.4200(2) 0.0115(12) Uani d 1 . .
N N4 0.7337(2) 0.0861(4) 0.2244(2) 0.0154(13) Uani d 1 . .
N N5 0.7502(2) 0.0913(4) 0.3918(2) 0.0119(12) Uani d 1 . .
H H5N 0.7806(16) 0.111(5) 0.404(3) 0.014 Uiso d 1 . .
N N6 0.7442(3) -0.1345(4) 0.2761(2) 0.0168(13) Uani d 1 . .
H H6N 0.725(3) -0.098(5) 0.258(3) 0.020 Uiso d 1 . .
N N7 0.8646(2) -0.0230(4) 0.2390(2) 0.0157(13) Uani d 1 . .
N N8 0.8333(2) -0.1176(4) 0.4014(2) 0.0135(12) Uani d 1 . .
N N9 0.8962(2) -0.1180(4) 0.3194(2) 0.0166(13) Uani d 1 . .
N N10 0.3533(3) 0.0695(4) 0.2077(2) 0.0155(13) Uani d 1 . .
N N11 0.4464(2) 0.0903(4) 0.3310(2) 0.0169(13) Uani d 1 . .
H H11N 0.458(3) 0.044(4) 0.347(3) 0.020 Uiso d 1 . .
N N12 0.2946(2) 0.0756(4) 0.2930(2) 0.0126(4) Uani d 1 . .
N N13 0.3064(2) -0.1707(4) 0.1939(2) 0.0134(12) Uani d 1 . .
N N14 0.4341(2) -0.1648(4) 0.2238(2) 0.0172(13) Uani d 1 . .
H H14N 0.4042(17) -0.182(6) 0.208(3) 0.021 Uiso d 1 . .
N N15 0.2837(2) -0.1802(4) 0.2977(2) 0.0124(12) Uani d 1 . .
N N16 0.4576(2) -0.1241(4) 0.3903(2) 0.0143(12) Uani d 1 . .
N N17 0.3264(2) -0.0183(4) 0.3753(2) 0.0140(12) Uani d 1 . .
N N18 0.4207(2) -0.2633(4) 0.3031(2) 0.0116(12) Uani d 1 . .
C C1 0.9391(3) 0.1456(5) 0.2935(3) 0.0181(16) Uani d 1 . .
C C2 0.9548(3) 0.2326(6) 0.2841(3) 0.0250(19) Uani d 1 . .
C C3 0.9343(3) 0.3092(5) 0.2957(3) 0.0229(18) Uani d 1 . .
C C4 0.9527(4) 0.3886(6) 0.2858(4) 0.040(3) Uani d 1 . .
H H4 0.940061 0.441007 0.294685 0.048 Uiso calc 1 . .
C C5 0.9889(4) 0.3931(7) 0.2634(5) 0.055(4) Uani d 1 . .
H H5 1.001295 0.447966 0.257488 0.066 Uiso calc 1 . .
C C6 1.0072(4) 0.3169(7) 0.2496(5) 0.049(3) Uani d 1 . .
H H6 1.030676 0.320042 0.232747 0.058 Uiso calc 1 . .
C C7 0.9915(4) 0.2381(6) 0.2600(4) 0.035(2) Uani d 1 . .
H H7 1.004864 0.186345 0.251368 0.041 Uiso calc 1 . .
C C8 0.7827(3) 0.2827(5) 0.3440(3) 0.0134(14) Uani d 1 . .
C C9 0.7454(3) 0.3214(4) 0.3635(3) 0.0132(14) Uani d 1 . .
C C10 0.6970(3) 0.2880(4) 0.3555(3) 0.0137(14) Uani d 1 . .
C C11 0.6646(3) 0.3309(5) 0.3759(3) 0.0181(15) Uani d 1 . .
H H11 0.631570 0.310415 0.370333 0.022 Uiso calc 1 . .
C C12 0.6799(3) 0.4024(5) 0.4038(3) 0.0246(18) Uani d 1 . .
H H12 0.657356 0.429516 0.417426 0.030 Uiso calc 1 . .
C C13 0.7275(4) 0.4351(5) 0.4121(3) 0.028(2) Uani d 1 . .
H H13 0.737797 0.484209 0.431233 0.034 Uiso calc 1 . .
C C14 0.7602(3) 0.3941(5) 0.3918(3) 0.0206(16) Uani d 1 . .
H H14 0.792899 0.415786 0.397271 0.025 Uiso calc 1 . .
C C15 0.9209(3) 0.1781(5) 0.4288(3) 0.0165(15) Uani d 1 . .
C C16 0.9586(3) 0.1756(5) 0.4735(3) 0.0184(16) Uani d 1 . .
C C17 0.9597(3) 0.1070(6) 0.5045(3) 0.0213(16) Uani d 1 . .
C C18 0.9965(3) 0.1117(7) 0.5470(3) 0.033(2) Uani d 1 . .
H H18 0.999069 0.066389 0.568542 0.039 Uiso calc 1 . .
C C19 1.0285(3) 0.1816(7) 0.5572(3) 0.037(2) Uani d 1 . .
H H19 1.052646 0.183296 0.585874 0.045 Uiso calc 1 . .
C C20 1.0267(3) 0.2488(7) 0.5271(4) 0.035(2) Uani d 1 . .
H H20 1.048707 0.296802 0.535084 0.042 Uiso calc 1 . .
C C21 0.9920(3) 0.2448(6) 0.4852(3) 0.0265(18) Uani d 1 . .
H H21 0.990884 0.289897 0.463807 0.032 Uiso calc 1 . .
C C22 0.7075(3) 0.1562(5) 0.2129(2) 0.0162(16) Uani d 1 . .
C C23 0.6974(3) 0.1901(5) 0.1661(3) 0.0198(16) Uani d 1 . .
C C24 0.7207(3) 0.1519(6) 0.1353(3) 0.0245(18) Uani d 1 . .
C C25 0.7098(4) 0.1893(6) 0.0913(3) 0.034(2) Uani d 1 . .
H H25 0.725971 0.167833 0.070179 0.041 Uiso calc 1 . .
C C26 0.6762(4) 0.2563(7) 0.0789(3) 0.041(3) Uani d 1 . .
H H26 0.669047 0.279221 0.048996 0.050 Uiso calc 1 . .
C C27 0.6526(4) 0.2911(6) 0.1088(3) 0.035(2) Uani d 1 . .
H H27 0.629090 0.336725 0.099711 0.042 Uiso calc 1 . .
C C28 0.6641(4) 0.2578(6) 0.1521(3) 0.031(2) Uani d 1 . .
H H28 0.648683 0.281929 0.173076 0.037 Uiso calc 1 . .
C C29 0.7197(3) 0.0578(5) 0.4139(2) 0.0140(14) Uani d 1 . .
C C30 0.7382(3) 0.0560(5) 0.4642(3) 0.0167(15) Uani d 1 . .
C C31 0.7883(3) 0.0584(5) 0.4882(3) 0.0179(15) Uani d 1 . .
C C32 0.8037(3) 0.0385(6) 0.5343(3) 0.030(2) Uani d 1 . .
H H32 0.837951 0.036725 0.550155 0.036 Uiso calc 1 . .
C C33 0.7683(4) 0.0212(8) 0.5571(3) 0.040(3) Uani d 1 . .
H H33 0.778404 0.008400 0.588636 0.049 Uiso calc 1 . .
C C34 0.7189(4) 0.0228(7) 0.5341(3) 0.037(2) Uani d 1 . .
H H34 0.695060 0.012386 0.549969 0.044 Uiso calc 1 . .
C C35 0.7034(3) 0.0392(6) 0.4881(3) 0.0257(18) Uani d 1 . .
H H35 0.669105 0.039081 0.472543 0.031 Uiso calc 1 . .
C C36 0.7610(3) -0.2050(5) 0.2621(3) 0.0163(15) Uani d 1 . .
C C37 0.7478(3) -0.2258(6) 0.2135(3) 0.0248(18) Uani d 1 . .
C C38 0.7328(3) -0.1615(6) 0.1804(3) 0.0243(18) Uani d 1 . .
C C39 0.7252(4) -0.1850(7) 0.1346(3) 0.036(2) Uani d 1 . .
H H39 0.716413 -0.141964 0.111473 0.043 Uiso calc 1 . .
C C40 0.7307(5) -0.2714(8) 0.1232(4) 0.050(3) Uani d 1 . .
H H40 0.724950 -0.286743 0.092236 0.060 Uiso calc 1 . .
C C41 0.7440(5) -0.3339(7) 0.1553(4) 0.048(3) Uani d 1 . .
H H41 0.747121 -0.392579 0.146723 0.057 Uiso calc 1 . .
C C42 0.7533(4) -0.3122(6) 0.2011(3) 0.037(2) Uani d 1 . .
H H42 0.763221 -0.355794 0.223749 0.045 Uiso calc 1 . .
C C43 0.8560(3) -0.0535(6) 0.1973(3) 0.0209(16) Uani d 1 . .
C C44 0.8945(3) -0.0981(6) 0.1821(3) 0.0230(17) Uani d 1 . .
C C45 0.9420(3) -0.1133(5) 0.2108(3) 0.0242(17) Uani d 1 . .
C C46 0.9761(4) -0.1562(6) 0.1925(3) 0.0298(19) Uani d 1 . .
H H46 1.008329 -0.168199 0.211693 0.036 Uiso calc 1 . .
C C47 0.9644(4) -0.1809(7) 0.1484(3) 0.040(2) Uani d 1 . .
H H47 0.988592 -0.208250 0.136888 0.048 Uiso calc 1 . .
C C48 0.9171(4) -0.1663(7) 0.1200(3) 0.041(2) Uani d 1 . .
H H48 0.908747 -0.183109 0.088966 0.049 Uiso calc 1 . .
C C49 0.8821(4) -0.1267(7) 0.1376(3) 0.034(2) Uani d 1 . .
H H49 0.849206 -0.119195 0.118738 0.041 Uiso calc 1 . .
C C50 0.8447(3) -0.1430(5) 0.4438(3) 0.0186(15) Uani d 0.56(5) A 1
C C51 0.8378(6) -0.2342(10) 0.4540(8) 0.021(3) Uani d 0.56(5) A 1
C C52 0.8168(9) -0.2964(12) 0.4207(9) 0.020(3) Uani d 0.56(5) A 1
C C53 0.8124(10) -0.3824(14) 0.4346(8) 0.024(4) Uani d 0.56(5) A 1
H H53 0.799707 -0.425998 0.412468 0.029 Uiso calc 0.56(5) A 1
C C54 0.8266(12) -0.4047(13) 0.4806(8) 0.027(4) Uani d 0.56(5) A 1
H H54 0.821637 -0.462466 0.489461 0.033 Uiso calc 0.56(5) A 1
C C55 0.8475(12) -0.3440(14) 0.5130(8) 0.030(4) Uani d 0.56(5) A 1
H H55 0.857553 -0.359333 0.544242 0.036 Uiso calc 0.56(5) A 1
C C56 0.8537(11) -0.2603(13) 0.4994(8) 0.025(4) Uani d 0.56(5) A 1
H H56 0.869456 -0.218734 0.521761 0.030 Uiso calc 0.56(5) A 1
C C50B 0.8447(3) -0.1430(5) 0.4438(3) 0.0186(15) Uani d 0.44(5) A 2
C C51B 0.8326(7) -0.2302(11) 0.4559(10) 0.022(3) Uani d 0.44(5) A 2
C C52B 0.8119(12) -0.2921(16) 0.4225(11) 0.023(3) Uani d 0.44(5) A 2
C C53B 0.8014(13) -0.3747(18) 0.4366(10) 0.026(4) Uani d 0.44(5) A 2
H H53B 0.787640 -0.417642 0.414387 0.031 Uiso calc 0.44(5) A 2
C C54B 0.8105(14) -0.3956(17) 0.4826(10) 0.028(4) Uani d 0.44(5) A 2
H H54B 0.802303 -0.451621 0.491327 0.034 Uiso calc 0.44(5) A 2
C C55B 0.8317(13) -0.3341(17) 0.5153(9) 0.027(4) Uani d 0.44(5) A 2
H H55B 0.839483 -0.348043 0.546606 0.033 Uiso calc 0.44(5) A 2
C C56B 0.8412(12) -0.2522(17) 0.5015(10) 0.024(4) Uani d 0.44(5) A 2
H H56B 0.854153 -0.209173 0.523898 0.029 Uiso calc 0.44(5) A 2
C C57 0.9138(3) -0.1878(5) 0.3423(3) 0.0194(16) Uani d 1 . .
C C58 0.9673(3) -0.2029(5) 0.3539(3) 0.0264(19) Uani d 1 . .
C C59 1.0005(3) -0.1348(5) 0.3524(3) 0.0215(17) Uani d 1 . .
C C60 1.0508(4) -0.1514(7) 0.3690(3) 0.033(2) Uani d 1 . .
H H60 1.073651 -0.106101 0.368710 0.039 Uiso calc 1 . .
C C61 1.0688(4) -0.2323(8) 0.3860(5) 0.053(3) Uani d 1 . .
H H61 1.103428 -0.240802 0.398379 0.063 Uiso calc 1 . .
C C62 1.0364(4) -0.3009(8) 0.3851(6) 0.066(4) Uani d 1 . .
H H62 1.048628 -0.357427 0.394705 0.079 Uiso calc 1 . .
C C63 0.9858(4) -0.2853(7) 0.3699(5) 0.049(3) Uani d 1 . .
H H63 0.963351 -0.331136 0.370365 0.059 Uiso calc 1 . .
C C64 0.3385(3) 0.0930(5) 0.1656(3) 0.0206(17) Uani d 1 . .
C C65 0.3416(4) 0.1839(6) 0.1529(3) 0.0274(19) Uani d 1 . .
C C66 0.3650(4) 0.2476(5) 0.1841(3) 0.0268(19) Uani d 1 . .
C C67 0.3685(4) 0.3325(6) 0.1687(4) 0.036(2) Uani d 1 . .
H H67 0.384339 0.376109 0.189652 0.043 Uiso calc 1 . .
C C68 0.3490(5) 0.3538(7) 0.1229(4) 0.051(3) Uani d 1 . .
H H68 0.352825 0.411145 0.112758 0.061 Uiso calc 1 . .
C C69 0.3243(6) 0.2917(7) 0.0923(4) 0.054(3) Uani d 1 . .
H H69 0.309742 0.306646 0.061406 0.065 Uiso calc 1 . .
C C70 0.3209(5) 0.2081(7) 0.1070(4) 0.043(3) Uani d 1 . .
H H70 0.304234 0.165397 0.085801 0.052 Uiso calc 1 . .
C C71 0.4305(3) 0.1624(5) 0.3447(3) 0.0190(16) Uani d 1 . .
C C72 0.4447(3) 0.1895(5) 0.3926(3) 0.0233(17) Uani d 1 . .
C C73 0.4586(3) 0.1270(6) 0.4272(3) 0.0279(19) Uani d 1 . .
C C74 0.4695(4) 0.1581(6) 0.4720(3) 0.037(2) Uani d 1 . .
H H74 0.480211 0.118426 0.496509 0.044 Uiso calc 1 . .
C C75 0.4649(5) 0.2461(8) 0.4810(4) 0.051(3) Uani d 1 . .
H H75 0.473410 0.265821 0.511501 0.061 Uiso calc 1 . .
C C76 0.4481(5) 0.3053(7) 0.4457(4) 0.051(3) Uani d 1 . .
H H76 0.443615 0.364735 0.452048 0.061 Uiso calc 1 . .
C C77 0.4381(4) 0.2773(6) 0.4024(4) 0.035(2) Uani d 1 . .
H H77 0.426438 0.317458 0.378247 0.043 Uiso calc 1 . .
C C78 0.2763(3) 0.1447(5) 0.2705(3) 0.0161(15) Uani d 1 . .
C C79 0.2231(3) 0.1622(5) 0.2606(3) 0.0227(16) Uani d 1 . .
C C80 0.1900(3) 0.0943(5) 0.2623(3) 0.0198(16) Uani d 1 . .
C C81 0.1393(3) 0.1121(6) 0.2470(3) 0.0285(19) Uani d 1 . .
H H81 0.116232 0.066615 0.246038 0.034 Uiso calc 1 . .
C C82 0.1221(4) 0.1959(8) 0.2332(4) 0.047(3) Uani d 1 . .
H H82 0.087584 0.207296 0.224086 0.057 Uiso calc 1 . .
C C83 0.1542(5) 0.2604(7) 0.2327(5) 0.058(3) Uani d 1 . .
H H83 0.142150 0.316942 0.223011 0.069 Uiso calc 1 . .
C C84 0.2054(4) 0.2450(7) 0.2462(4) 0.044(3) Uani d 1 . .
H H84 0.227787 0.290830 0.245588 0.053 Uiso calc 1 . .
C C85 0.2703(3) -0.2270(5) 0.1865(3) 0.0156(15) Uani d 1 . .
C C86 0.2305(3) -0.2243(5) 0.1425(3) 0.0175(15) Uani d 1 . .
C C87 0.2300(3) -0.1600(6) 0.1101(3) 0.0235(17) Uani d 1 . .
C C88 0.1899(3) -0.1615(7) 0.0701(3) 0.030(2) Uani d 1 . .
H H88 0.187986 -0.117896 0.047706 0.036 Uiso calc 1 . .
C C89 0.1536(3) -0.2244(7) 0.0626(3) 0.034(2) Uani d 1 . .
H H89 0.127217 -0.223590 0.035358 0.041 Uiso calc 1 . .
C C90 0.1553(3) -0.2888(6) 0.0945(3) 0.032(2) Uani d 1 . .
H H90 0.130735 -0.332959 0.089149 0.038 Uiso calc 1 . .
C C91 0.1937(3) -0.2874(6) 0.1347(3) 0.0243(17) Uani d 1 . .
H H91 0.194860 -0.330378 0.157127 0.029 Uiso calc 1 . .
C C92 0.4649(3) -0.1659(5) 0.1984(3) 0.0195(16) Uani d 1 . .
C C93 0.4427(3) -0.2061(5) 0.1534(3) 0.0214(16) Uani d 1 . .
C C94 0.3956(3) -0.1795(5) 0.1262(3) 0.0233(17) Uani d 1 . .
C C95 0.3777(4) -0.2186(7) 0.0830(3) 0.040(2) Uani d 1 . .
H H95 0.346908 -0.200295 0.063247 0.049 Uiso calc 1 . .
C C96 0.4044(5) -0.2830(8) 0.0691(4) 0.055(3) Uani d 1 . .
H H96 0.390759 -0.310428 0.040618 0.066 Uiso calc 1 . .
C C97 0.4513(5) -0.3088(8) 0.0963(3) 0.051(3) Uani d 1 . .
H H97 0.469745 -0.352140 0.086100 0.061 Uiso calc 1 . .
C C98 0.4700(4) -0.2698(6) 0.1381(3) 0.0310(19) Uani d 1 . .
H H98 0.501676 -0.286246 0.156821 0.037 Uiso calc 1 . .
C C99 0.2526(3) -0.1866(5) 0.3226(3) 0.0142(15) Uani d 1 . .
C C100 0.2372(3) -0.2718(5) 0.3349(3) 0.0231(17) Uani d 1 . .
C C101 0.2580(3) -0.3490(6) 0.3240(3) 0.0269(19) Uani d 1 . .
C C102 0.2418(4) -0.4277(6) 0.3373(4) 0.043(3) Uani d 1 . .
H H102 0.254739 -0.480812 0.329603 0.051 Uiso calc 1 . .
C C103 0.2067(5) -0.4294(7) 0.3618(6) 0.064(4) Uani d 1 . .
H H103 0.196187 -0.483572 0.370755 0.077 Uiso calc 1 . .
C C104 0.1875(5) -0.3528(7) 0.3731(5) 0.059(4) Uani d 1 . .
H H104 0.164373 -0.353859 0.390345 0.071 Uiso calc 1 . .
C C105 0.2023(4) -0.2747(6) 0.3589(4) 0.037(2) Uani d 1 . .
H H105 0.188256 -0.222011 0.365687 0.044 Uiso calc 1 . .
C C106 0.4858(3) -0.1927(5) 0.4035(3) 0.0164(15) Uani d 1 . .
C C107 0.4975(3) -0.2208(5) 0.4510(3) 0.0193(16) Uani d 1 . .
C C108 0.4783(3) -0.1771(5) 0.4828(3) 0.0227(17) Uani d 1 . .
C C109 0.4934(4) -0.2055(6) 0.5280(3) 0.0281(19) Uani d 1 . .
H H109 0.481386 -0.176597 0.550112 0.034 Uiso calc 1 . .
C C110 0.5255(3) -0.2747(6) 0.5409(3) 0.0289(19) Uani d 1 . .
H H110 0.534785 -0.293367 0.571614 0.035 Uiso calc 1 . .
C C111 0.5445(4) -0.3175(6) 0.5096(3) 0.0292(19) Uani d 1 . .
H H111 0.567074 -0.364417 0.518800 0.035 Uiso calc 1 . .
C C112 0.5299(3) -0.2905(5) 0.4649(3) 0.0228(17) Uani d 1 . .
H H112 0.542163 -0.320105 0.443210 0.027 Uiso calc 1 . .
C C113 0.3345(3) 0.0097(5) 0.4168(3) 0.0173(15) Uani d 1 . .
C C114 0.2950(3) 0.0491(5) 0.4333(3) 0.0194(16) Uani d 1 . .
C C115 0.2479(3) 0.0689(5) 0.4025(3) 0.0177(16) Uani d 1 . .
C C116 0.2132(3) 0.1122(6) 0.4206(3) 0.0263(18) Uani d 1 . .
H H116 0.182229 0.129790 0.400910 0.032 Uiso calc 1 . .
C C117 0.2240(4) 0.1293(7) 0.4670(3) 0.032(2) Uani d 1 . .
H H117 0.200007 0.156941 0.478562 0.038 Uiso calc 1 . .
C C118 0.2692(4) 0.1066(7) 0.4963(3) 0.033(2) Uani d 1 . .
H H118 0.275919 0.116735 0.527913 0.039 Uiso calc 1 . .
C C119 0.3048(4) 0.0685(6) 0.4788(3) 0.0268(19) Uani d 1 . .
H H119 0.336482 0.055572 0.498730 0.032 Uiso calc 1 . .
C C120 0.4081(3) -0.3295(4) 0.2749(2) 0.0124(14) Uani d 1 . .
C C121 0.4455(3) -0.3723(4) 0.2566(3) 0.0147(15) Uani d 1 . .
C C122 0.4940(3) -0.3419(4) 0.2655(2) 0.0129(14) Uani d 1 . .
C C123 0.5268(3) -0.3867(5) 0.2460(3) 0.0208(16) Uani d 1 . .
H H123 0.560403 -0.368785 0.252893 0.025 Uiso calc 1 . .
C C124 0.5105(4) -0.4571(5) 0.2168(3) 0.0270(19) Uani d 1 . .
H H124 0.532640 -0.485761 0.203283 0.032 Uiso calc 1 . .
C C125 0.4616(3) -0.4850(5) 0.2076(3) 0.0257(18) Uani d 1 . .
H H125 0.450298 -0.532496 0.187535 0.031 Uiso calc 1 . .
C C126 0.4297(3) -0.4438(5) 0.2274(3) 0.0196(16) Uani d 1 . .
H H126 0.396580 -0.463855 0.221381 0.023 Uiso calc 1 . .
C C127 0.6279(3) 0.0224(5) 0.2570(3) 0.0169(16) Uani d 1 . .
C C128 0.5987(4) 0.0559(8) 0.2111(3) 0.044(3) Uani d 1 . .
H H12A 0.618917 0.052539 0.190024 0.065 Uiso calc 1 . .
H H12B 0.589190 0.116586 0.213954 0.065 Uiso calc 1 . .
H H12C 0.568816 0.020486 0.199654 0.065 Uiso calc 1 . .
C C129 0.5537(3) -0.0481(5) 0.3404(3) 0.0195(16) Uani d 1 . .
C C130 0.5702(3) -0.0492(6) 0.3907(3) 0.0253(17) Uani d 1 . .
H H13A 0.543190 -0.029068 0.402462 0.038 Uiso calc 1 . .
H H13B 0.598803 -0.010644 0.401607 0.038 Uiso calc 1 . .
H H13C 0.579472 -0.108608 0.401343 0.038 Uiso calc 1 . .
O O59 1.0914(2) 0.0647(4) 0.3351(2) 0.0342(15) Uani d 1 . .
C C131 1.0804(5) 0.1388(9) 0.3458(5) 0.096(7) Uani d 1 . .
H H131 1.085572 0.183843 0.326472 0.115 Uiso calc 1 . .
N N19 1.0636(5) 0.1649(7) 0.3777(4) 0.087(5) Uani d 1 . .
C C132 1.0488(9) 0.0966(13) 0.4065(8) 0.134(10) Uani d 1 . .
H H13D 1.064828 0.041273 0.403273 0.202 Uiso calc 1 . .
H H13E 1.012828 0.089141 0.396619 0.202 Uiso calc 1 . .
H H13F 1.059234 0.114808 0.438357 0.202 Uiso calc 1 . .
C C133 1.0464(7) 0.2476(9) 0.3859(7) 0.104(7) Uani d 1 . .
H H13G 1.055764 0.290742 0.366342 0.156 Uiso calc 1 . .
H H13H 1.061132 0.263479 0.417767 0.156 Uiso calc 1 . .
H H13I 1.010280 0.246200 0.379324 0.156 Uiso calc 1 . .
O O60 1.0224(3) 0.0561(5) 0.2059(3) 0.0407(15) Uani d 0.847(14) B 1
C C134 0.9838(5) 0.0608(9) 0.1760(4) 0.044(3) Uani d 0.847(14) B 1
H H134 0.955308 0.038096 0.182698 0.053 Uiso calc 0.847(14) B 1
N N20 0.9773(5) 0.0940(10) 0.1354(4) 0.048(3) Uani d 0.847(14) B 1
C C135 1.0222(6) 0.1164(16) 0.1240(6) 0.086(5) Uani d 0.847(14) B 1
H H13J 1.021008 0.177750 0.114981 0.129 Uiso calc 0.847(14) B 1
H H13K 1.025254 0.079842 0.098750 0.129 Uiso calc 0.847(14) B 1
H H13L 1.050864 0.106811 0.150371 0.129 Uiso calc 0.847(14) B 1
C C136 0.9325(6) 0.0939(14) 0.0989(6) 0.067(6) Uani d 0.847(14) B 1
H H13M 0.940467 0.088095 0.069995 0.101 Uiso calc 0.847(14) B 1
H H13N 0.914693 0.148646 0.099084 0.101 Uiso calc 0.847(14) B 1
H H13O 0.911649 0.045003 0.102563 0.101 Uiso calc 0.847(14) B 1
O O60B 1.0224(3) 0.0561(5) 0.2059(3) 0.0407(15) Uani d 0.153(14) B 2
C C224 0.997(3) 0.050(4) 0.1663(11) 0.046(4) Uani d 0.153(14) B 2
H H224 0.994809 -0.008023 0.154573 0.056 Uiso calc 0.153(14) B 2
N N20B 0.972(2) 0.107(4) 0.137(2) 0.050(5) Uani d 0.153(14) B 2
C C225 0.991(3) 0.196(4) 0.137(2) 0.052(9) Uani d 0.153(14) B 2
H H22J 0.968283 0.229975 0.113587 0.078 Uiso calc 0.153(14) B 2
H H22K 0.994248 0.222847 0.166992 0.078 Uiso calc 0.153(14) B 2
H H22L 1.023767 0.194443 0.131820 0.078 Uiso calc 0.153(14) B 2
C C226 0.922(2) 0.094(6) 0.110(3) 0.054(11) Uani d 0.153(14) B 2
H H22M 0.910643 0.145405 0.090972 0.081 Uiso calc 0.153(14) B 2
H H22N 0.919784 0.042599 0.091352 0.081 Uiso calc 0.153(14) B 2
H H22O 0.900710 0.086668 0.130488 0.081 Uiso calc 0.153(14) B 2
O O61 0.8169(3) 0.3819(5) 0.2272(2) 0.0382(16) Uani d 1 . .
C C137 0.8237(4) 0.3054(6) 0.2193(3) 0.033(2) Uani d 1 . .
H H137 0.810363 0.262746 0.234897 0.039 Uiso calc 1 . .
N N21 0.8480(4) 0.2768(5) 0.1907(3) 0.040(2) Uani d 1 . .
C C138 0.8732(5) 0.3335(8) 0.1666(5) 0.054(3) Uani d 1 . .
H H13P 0.865353 0.315357 0.134811 0.080 Uiso calc 1 . .
H H13Q 0.908965 0.329775 0.180613 0.080 Uiso calc 1 . .
H H13R 0.862186 0.393604 0.168231 0.080 Uiso calc 1 . .
C C139 0.8578(5) 0.1850(6) 0.1857(4) 0.053(3) Uani d 1 . .
H H13S 0.842965 0.167338 0.154074 0.079 Uiso calc 1 . .
H H13T 0.843368 0.150544 0.205564 0.079 Uiso calc 1 . .
H H13U 0.893581 0.175259 0.193946 0.079 Uiso calc 1 . .
O O62 0.8686(3) 0.5582(4) 0.2765(2) 0.0355(15) Uani d 1 . .
C C140 0.8671(4) 0.5658(6) 0.2366(3) 0.036(2) Uani d 1 . .
H H140 0.856046 0.516793 0.217527 0.043 Uiso calc 1 . .
N N22 0.8791(4) 0.6342(6) 0.2179(3) 0.048(2) Uani d 1 . .
C C141 0.8896(7) 0.7159(8) 0.2432(5) 0.074(4) Uani d 1 . .
H H14A 0.922459 0.736929 0.243461 0.111 Uiso calc 1 . .
H H14B 0.888539 0.706225 0.274466 0.111 Uiso calc 1 . .
H H14C 0.864647 0.759399 0.228727 0.111 Uiso calc 1 . .
C C142 0.8764(7) 0.6414(11) 0.1697(4) 0.077(4) Uani d 1 . .
H H14D 0.870481 0.583704 0.155580 0.116 Uiso calc 1 . .
H H14E 0.907655 0.664703 0.166654 0.116 Uiso calc 1 . .
H H14F 0.849244 0.680468 0.154674 0.116 Uiso calc 1 . .
O O63 0.7781(2) 0.5234(4) 0.3059(2) 0.0278(13) Uani d 0.778(14) C 1
C C143 0.7343(4) 0.5391(7) 0.3031(4) 0.030(2) Uani d 0.778(14) C 1
H H143 0.727791 0.587715 0.319587 0.036 Uiso calc 0.778(14) C 1
N N23 0.6958(4) 0.4942(8) 0.2791(5) 0.032(3) Uani d 0.778(14) C 1
C C144 0.7014(5) 0.4212(7) 0.2519(4) 0.033(3) Uani d 0.778(14) C 1
H H14G 0.676144 0.423915 0.222536 0.050 Uiso calc 0.778(14) C 1
H H14H 0.697549 0.367124 0.267473 0.050 Uiso calc 0.778(14) C 1
H H14I 0.734344 0.422765 0.247202 0.050 Uiso calc 0.778(14) C 1
C C145 0.6470(5) 0.5128(10) 0.2839(6) 0.045(3) Uani d 0.778(14) C 1
H H14J 0.624468 0.527498 0.254174 0.068 Uiso calc 0.778(14) C 1
H H14K 0.649128 0.562048 0.304653 0.068 Uiso calc 0.778(14) C 1
H H14L 0.634496 0.461591 0.296115 0.068 Uiso calc 0.778(14) C 1
O O63B 0.7781(2) 0.5234(4) 0.3059(2) 0.0278(13) Uani d 0.222(14) C 2
C C203 0.7348(16) 0.478(2) 0.2894(12) 0.031(4) Uani d 0.222(14) C 2
H H203 0.734834 0.420148 0.278641 0.037 Uiso calc 0.222(14) C 2
N N23B 0.696(2) 0.515(4) 0.289(2) 0.036(5) Uani d 0.222(14) C 2
C C204 0.6888(19) 0.600(3) 0.3156(18) 0.046(8) Uani d 0.222(14) C 2
H H20G 0.664469 0.638245 0.295326 0.068 Uiso calc 0.222(14) C 2
H H20H 0.720550 0.630400 0.326126 0.068 Uiso calc 0.222(14) C 2
H H20I 0.677166 0.584106 0.341679 0.068 Uiso calc 0.222(14) C 2
C C205 0.646(2) 0.478(3) 0.271(2) 0.047(9) Uani d 0.222(14) C 2
H H20J 0.637228 0.475857 0.237763 0.070 Uiso calc 0.222(14) C 2
H H20K 0.621618 0.515123 0.279936 0.070 Uiso calc 0.222(14) C 2
H H20L 0.644837 0.419516 0.283015 0.070 Uiso calc 0.222(14) C 2
O O64 0.8835(12) 0.513(3) 0.3748(10) 0.034(3) Uani d 0.661(12) C 1
C C146 0.9040(6) 0.4754(9) 0.4108(5) 0.035(3) Uani d 0.661(12) C 1
H H146 0.901121 0.413894 0.411659 0.042 Uiso calc 0.661(12) C 1
N N24 0.9299(5) 0.5151(7) 0.4481(4) 0.040(3) Uani d 0.661(12) C 1
C C147 0.9350(8) 0.6095(10) 0.4516(8) 0.045(5) Uani d 0.661(12) C 1
H H14M 0.955526 0.625195 0.482019 0.067 Uiso calc 0.661(12) C 1
H H14O 0.950698 0.630651 0.428941 0.067 Uiso calc 0.661(12) C 1
H H14P 0.902241 0.636123 0.446142 0.067 Uiso calc 0.661(12) C 1
C C148 0.9506(9) 0.4684(11) 0.4909(5) 0.060(5) Uani d 0.661(12) C 1
H H14Q 0.939066 0.407929 0.487562 0.090 Uiso calc 0.661(12) C 1
H H14R 0.939811 0.496530 0.515105 0.090 Uiso calc 0.661(12) C 1
H H14S 0.986816 0.469445 0.498702 0.090 Uiso calc 0.661(12) C 1
O O64B 0.886(2) 0.509(6) 0.374(2) 0.035(5) Uani d 0.339(12) C 2
C C230 0.9249(12) 0.4738(18) 0.3961(10) 0.043(4) Uani d 0.339(12) C 2
H H230 0.931785 0.417619 0.386592 0.052 Uiso calc 0.339(12) C 2
N N24B 0.9575(9) 0.5076(16) 0.4315(9) 0.048(4) Uani d 0.339(12) C 2
C C231 0.9467(17) 0.589(3) 0.4510(17) 0.050(8) Uani d 0.339(12) C 2
H H23A 0.974710 0.605083 0.476929 0.076 Uiso calc 0.339(12) C 2
H H23B 0.941183 0.635345 0.428058 0.076 Uiso calc 0.339(12) C 2
H H23C 0.916942 0.582314 0.461174 0.076 Uiso calc 0.339(12) C 2
C C232 1.0086(10) 0.478(2) 0.4464(18) 0.097(13) Uani d 0.339(12) C 2
H H23D 1.026621 0.511612 0.473145 0.146 Uiso calc 0.339(12) C 2
H H23E 1.009552 0.416273 0.454108 0.146 Uiso calc 0.339(12) C 2
H H23F 1.024166 0.487071 0.421952 0.146 Uiso calc 0.339(12) C 2
O O65 0.6446(2) -0.1883(4) 0.3423(2) 0.0294(13) Uani d 1 . .
C C149 0.6367(4) -0.2469(6) 0.3666(3) 0.036(2) Uani d 1 . .
H H149 0.610835 -0.286790 0.353444 0.043 Uiso calc 1 . .
N N25 0.6615(3) -0.2585(6) 0.4098(3) 0.044(2) Uani d 1 . .
C C150 0.7014(6) -0.1986(10) 0.4315(5) 0.075(4) Uani d 1 . .
H H15A 0.721410 -0.186466 0.410791 0.112 Uiso calc 1 . .
H H15B 0.722338 -0.224949 0.459407 0.112 Uiso calc 1 . .
H H15C 0.687340 -0.144126 0.438886 0.112 Uiso calc 1 . .
C C151 0.6527(6) -0.3326(9) 0.4344(5) 0.070(4) Uani d 1 . .
H H15D 0.629576 -0.372000 0.413672 0.106 Uiso calc 1 . .
H H15E 0.638429 -0.313734 0.458419 0.106 Uiso calc 1 . .
H H15F 0.683974 -0.362928 0.447855 0.106 Uiso calc 1 . .
O O66 0.5496(3) 0.2316(5) 0.3114(3) 0.056(2) Uani d 1 . .
C C152 0.5219(4) 0.2293(8) 0.2724(4) 0.055(3) Uani d 1 . .
H H152 0.490666 0.202017 0.267865 0.066 Uiso calc 1 . .
N N26 0.5327(3) 0.2625(6) 0.2354(3) 0.047(2) Uani d 1 . .
C C153 0.5805(4) 0.3008(8) 0.2417(5) 0.055(3) Uani d 1 . .
H H15G 0.601016 0.261806 0.229445 0.082 Uiso calc 1 . .
H H15H 0.596182 0.309977 0.274155 0.082 Uiso calc 1 . .
H H15I 0.576890 0.356753 0.225826 0.082 Uiso calc 1 . .
C C154 0.4991(5) 0.2577(9) 0.1906(5) 0.068(4) Uani d 1 . .
H H15J 0.516341 0.233654 0.169759 0.102 Uiso calc 1 . .
H H15K 0.486885 0.316125 0.180532 0.102 Uiso calc 1 . .
H H15L 0.471156 0.220027 0.190967 0.102 Uiso calc 1 . .
O O67 0.6020(3) 0.1686(5) 0.4161(2) 0.0477(18) Uani d 1 . .
C C155 0.5826(4) 0.2299(6) 0.4286(3) 0.041(2) Uani d 1 . .
H H155 0.550020 0.244367 0.411071 0.050 Uiso calc 1 . .
N N27 0.6028(4) 0.2795(6) 0.4650(3) 0.051(2) Uani d 1 . .
C C156 0.6509(5) 0.2619(9) 0.4939(4) 0.070(4) Uani d 1 . .
H H15M 0.668277 0.222746 0.478410 0.105 Uiso calc 1 . .
H H15N 0.648234 0.234415 0.521846 0.105 Uiso calc 1 . .
H H15O 0.669378 0.316547 0.501287 0.105 Uiso calc 1 . .
C C157 0.5745(6) 0.3504(9) 0.4772(6) 0.076(4) Uani d 1 . .
H H15P 0.596726 0.399028 0.489605 0.115 Uiso calc 1 . .
H H15Q 0.558835 0.330002 0.499993 0.115 Uiso calc 1 . .
H H15R 0.548944 0.369879 0.450117 0.115 Uiso calc 1 . .
O O68 0.6249(3) -0.2756(4) 0.2364(2) 0.0397(15) Uani d 1 . .
C C158 0.6215(4) -0.3084(7) 0.1992(3) 0.043(2) Uani d 1 . .
H H158 0.627473 -0.369126 0.198233 0.051 Uiso calc 1 . .
N N28 0.6100(3) -0.2653(5) 0.1604(3) 0.0427(19) Uani d 1 . .
C C159 0.6027(5) -0.1714(6) 0.1604(4) 0.046(2) Uani d 1 . .
H H15S 0.594011 -0.149695 0.129118 0.069 Uiso calc 1 . .
H H15T 0.633303 -0.143348 0.178149 0.069 Uiso calc 1 . .
H H15U 0.575934 -0.157996 0.173829 0.069 Uiso calc 1 . .
C C160 0.6009(6) -0.3070(9) 0.1164(4) 0.062(3) Uani d 1 . .
H H16A 0.570290 -0.283970 0.095793 0.093 Uiso calc 1 . .
H H16B 0.597623 -0.369955 0.119772 0.093 Uiso calc 1 . .
H H16C 0.628597 -0.295245 0.103872 0.093 Uiso calc 1 . .
O O69 0.4676(4) 0.0509(11) 0.1757(4) 0.038(3) Uani d 0.806(9) D 1
C C161 0.4733(5) 0.0105(8) 0.1426(3) 0.036(2) Uani d 0.806(9) D 1
H H161 0.497269 -0.034587 0.149761 0.043 Uiso calc 0.806(9) D 1
N N29 0.4512(5) 0.0206(11) 0.0993(3) 0.031(3) Uani d 0.806(9) D 1
C C162 0.4080(5) 0.0778(9) 0.0847(5) 0.049(3) Uani d 0.806(9) D 1
H H16D 0.406263 0.102362 0.054922 0.073 Uiso calc 0.806(9) D 1
H H16E 0.410855 0.124986 0.106779 0.073 Uiso calc 0.806(9) D 1
H H16F 0.377883 0.044183 0.082789 0.073 Uiso calc 0.806(9) D 1
C C163 0.4602(6) -0.0361(9) 0.0644(4) 0.047(3) Uani d 0.806(9) D 1
H H16G 0.457106 -0.002456 0.036676 0.070 Uiso calc 0.806(9) D 1
H H16H 0.435979 -0.083497 0.058091 0.070 Uiso calc 0.806(9) D 1
H H16I 0.493672 -0.060449 0.075093 0.070 Uiso calc 0.806(9) D 1
O O69B 0.4826(17) 0.054(5) 0.1792(15) 0.034(5) Uani d 0.194(9) D 2
C C206 0.4470(14) 0.049(3) 0.1445(11) 0.026(4) Uani d 0.194(9) D 2
H H206 0.416134 0.072606 0.145572 0.032 Uiso calc 0.194(9) D 2
N N29B 0.4496(18) 0.014(5) 0.1063(14) 0.032(5) Uani d 0.194(9) D 2
C C207 0.4928(14) -0.036(3) 0.1045(13) 0.033(7) Uani d 0.194(9) D 2
H H20M 0.482196 -0.089250 0.086804 0.050 Uiso calc 0.194(9) D 2
H H20N 0.512161 -0.051616 0.135365 0.050 Uiso calc 0.194(9) D 2
H H20O 0.513271 -0.001124 0.090126 0.050 Uiso calc 0.194(9) D 2
C C208 0.4084(14) 0.006(3) 0.0660(11) 0.032(7) Uani d 0.194(9) D 2
H H20P 0.379867 0.037624 0.070244 0.048 Uiso calc 0.194(9) D 2
H H20Q 0.399757 -0.055658 0.060261 0.048 Uiso calc 0.194(9) D 2
H H20R 0.417508 0.030330 0.039999 0.048 Uiso calc 0.194(9) D 2
O O70 0.3042(3) 0.4449(4) 0.2389(2) 0.0308(14) Uani d 0.703(14) E 1
C C164 0.2843(6) 0.4833(9) 0.2040(4) 0.045(3) Uani d 0.703(14) E 1
H H164 0.289079 0.544474 0.204127 0.055 Uiso calc 0.703(14) E 1
N N30 0.2571(6) 0.4490(9) 0.1662(4) 0.056(3) Uani d 0.703(14) E 1
C C165 0.2439(11) 0.3564(10) 0.1634(8) 0.060(5) Uani d 0.703(14) E 1
H H16J 0.208626 0.350206 0.160906 0.090 Uiso calc 0.703(14) E 1
H H16K 0.263460 0.326541 0.190827 0.090 Uiso calc 0.703(14) E 1
H H16L 0.250844 0.330563 0.136717 0.090 Uiso calc 0.703(14) E 1
C C166 0.2348(10) 0.4993(13) 0.1254(6) 0.100(9) Uani d 0.703(14) E 1
H H16M 0.216138 0.460369 0.101398 0.150 Uiso calc 0.703(14) E 1
H H16N 0.212471 0.542989 0.131973 0.150 Uiso calc 0.703(14) E 1
H H16O 0.260869 0.528417 0.115456 0.150 Uiso calc 0.703(14) E 1
O O70B 0.3042(3) 0.4449(4) 0.2389(2) 0.0308(14) Uani d 0.297(14) E 2
C C209 0.2617(8) 0.474(2) 0.2249(10) 0.045(4) Uani d 0.297(14) E 2
H H209 0.252243 0.515957 0.243811 0.054 Uiso calc 0.297(14) E 2
N N30B 0.2288(9) 0.4550(19) 0.1875(9) 0.046(4) Uani d 0.297(14) E 2
C C210 0.243(2) 0.385(4) 0.1604(17) 0.063(9) Uani d 0.297(14) E 2
H H21A 0.215329 0.375016 0.132841 0.095 Uiso calc 0.297(14) E 2
H H21B 0.272311 0.401876 0.152068 0.095 Uiso calc 0.297(14) E 2
H H21C 0.249072 0.331241 0.178371 0.095 Uiso calc 0.297(14) E 2
C C211 0.1775(10) 0.479(2) 0.1707(17) 0.077(12) Uani d 0.297(14) E 2
H H21D 0.163157 0.453068 0.140784 0.116 Uiso calc 0.297(14) E 2
H H21E 0.159506 0.458877 0.191723 0.116 Uiso calc 0.297(14) E 2
H H21F 0.174854 0.542894 0.168070 0.116 Uiso calc 0.297(14) E 2
O O71 0.3226(2) 0.3938(4) 0.3375(2) 0.0266(13) Uani d 1 . .
C C167 0.3241(4) 0.3843(5) 0.3779(3) 0.0289(18) Uani d 1 . .
H H167 0.331322 0.434255 0.396797 0.035 Uiso calc 1 . .
N N31 0.3166(4) 0.3104(5) 0.3968(2) 0.0353(18) Uani d 1 . .
C C168 0.3090(6) 0.2302(6) 0.3710(4) 0.052(3) Uani d 1 . .
H H16P 0.276002 0.207222 0.368765 0.078 Uiso calc 1 . .
H H16Q 0.334071 0.187478 0.386250 0.078 Uiso calc 1 . .
H H16R 0.311964 0.241519 0.340469 0.078 Uiso calc 1 . .
C C169 0.3184(6) 0.3031(8) 0.4446(3) 0.054(3) Uani d 1 . .
H H16S 0.286455 0.282278 0.447083 0.081 Uiso calc 1 . .
H H16T 0.325607 0.360308 0.459073 0.081 Uiso calc 1 . .
H H16U 0.344455 0.261975 0.459636 0.081 Uiso calc 1 . .
O O72 0.4140(2) 0.4342(3) 0.3084(2) 0.0230(12) Uani d 1 . .
C C170 0.4582(3) 0.4227(5) 0.3134(3) 0.0282(19) Uani d 1 . .
H H170 0.466871 0.378288 0.295522 0.034 Uiso calc 1 . .
N N32 0.4953(3) 0.4660(5) 0.3412(3) 0.0303(16) Uani d 1 . .
C C171 0.4859(4) 0.5334(6) 0.3714(3) 0.033(2) Uani d 1 . .
H H17A 0.491653 0.590847 0.360036 0.049 Uiso calc 1 . .
H H17B 0.508212 0.525060 0.401981 0.049 Uiso calc 1 . .
H H17C 0.451513 0.529370 0.372411 0.049 Uiso calc 1 . .
C C172 0.5462(4) 0.4514(8) 0.3424(4) 0.047(3) Uani d 1 . .
H H17D 0.558658 0.501817 0.329535 0.071 Uiso calc 1 . .
H H17E 0.548495 0.399323 0.324712 0.071 Uiso calc 1 . .
H H17F 0.566120 0.443012 0.373941 0.071 Uiso calc 1 . .
O O73 0.3746(3) -0.4351(4) 0.3886(2) 0.0315(14) Uani d 1 . .
C C173 0.3713(3) -0.3566(5) 0.3963(3) 0.0262(18) Uani d 1 . .
H H173 0.384041 -0.317403 0.378566 0.031 Uiso calc 1 . .
N N33 0.3520(3) -0.3218(5) 0.4264(3) 0.0353(18) Uani d 1 . .
C C174 0.3286(7) -0.3748(8) 0.4533(5) 0.077(5) Uani d 1 . .
H H17G 0.333660 -0.436463 0.447662 0.115 Uiso calc 1 . .
H H17H 0.293120 -0.362160 0.444853 0.115 Uiso calc 1 . .
H H17I 0.343303 -0.361923 0.485523 0.115 Uiso calc 1 . .
C C175 0.3458(5) -0.2290(6) 0.4292(4) 0.049(3) Uani d 1 . .
H H17J 0.359024 -0.199926 0.406704 0.074 Uiso calc 1 . .
H H17K 0.363612 -0.208617 0.459626 0.074 Uiso calc 1 . .
H H17L 0.310544 -0.215302 0.422992 0.074 Uiso calc 1 . .
O O74 0.1660(6) -0.0840(10) 0.4046(3) 0.031(3) Uani d 0.818(14) F 1
C C176 0.1682(5) -0.0725(8) 0.4449(3) 0.039(2) Uani d 0.818(14) F 1
H H176 0.141516 -0.042033 0.451182 0.047 Uiso calc 0.818(14) F 1
N N34 0.2044(4) -0.0990(8) 0.4802(3) 0.041(3) Uani d 0.818(14) F 1
C C177 0.2472(5) -0.1439(11) 0.4743(5) 0.059(4) Uani d 0.818(14) F 1
H H17M 0.243633 -0.206604 0.478339 0.089 Uiso calc 0.818(14) F 1
H H17N 0.277038 -0.122930 0.496900 0.089 Uiso calc 0.818(14) F 1
H H17O 0.250126 -0.132709 0.443787 0.089 Uiso calc 0.818(14) F 1
C C178 0.2041(7) -0.0797(10) 0.5262(4) 0.057(4) Uani d 0.818(14) F 1
H H17P 0.175613 -0.042724 0.525720 0.085 Uiso calc 0.818(14) F 1
H H17Q 0.234689 -0.049373 0.542037 0.085 Uiso calc 0.818(14) F 1
H H17R 0.201752 -0.134147 0.542154 0.085 Uiso calc 0.818(14) F 1
O O74B 0.164(3) -0.099(6) 0.3975(16) 0.035(5) Uani d 0.182(14) F 2
C C212 0.2014(17) -0.107(4) 0.4299(12) 0.039(4) Uani d 0.182(14) F 2
H H212 0.232664 -0.099298 0.424470 0.046 Uiso calc 0.182(14) F 2
N N34B 0.2009(15) -0.125(4) 0.4718(12) 0.042(5) Uani d 0.182(14) F 2
C C213 0.1576(18) -0.096(4) 0.4855(18) 0.051(8) Uani d 0.182(14) F 2
H H21G 0.133827 -0.068207 0.459782 0.077 Uiso calc 0.182(14) F 2
H H21H 0.168063 -0.054626 0.510613 0.077 Uiso calc 0.182(14) F 2
H H21I 0.142108 -0.146668 0.495384 0.077 Uiso calc 0.182(14) F 2
C C214 0.2459(17) -0.131(5) 0.5090(15) 0.054(8) Uani d 0.182(14) F 2
H H21J 0.273231 -0.149543 0.497355 0.082 Uiso calc 0.182(14) F 2
H H21K 0.241269 -0.173303 0.531238 0.082 Uiso calc 0.182(14) F 2
H H21L 0.253636 -0.073818 0.523575 0.082 Uiso calc 0.182(14) F 2
O O75 0.0977(2) -0.1017(5) 0.2795(3) 0.0386(16) Uani d 1 . .
C C179 0.1086(5) -0.1750(9) 0.2712(4) 0.068(3) Uani d 1 . .
H H179 0.103502 -0.219082 0.291042 0.081 Uiso calc 1 . .
N N35 0.1261(5) -0.2011(9) 0.2390(4) 0.084(4) Uani d 1 . .
C C180 0.1355(8) -0.1346(11) 0.2071(6) 0.101(6) Uani d 1 . .
H H18A 0.115744 -0.148409 0.176160 0.151 Uiso calc 1 . .
H H18B 0.170656 -0.134651 0.208644 0.151 Uiso calc 1 . .
H H18C 0.126105 -0.076977 0.215626 0.151 Uiso calc 1 . .
C C181 0.1443(6) -0.2846(10) 0.2321(6) 0.084(5) Uani d 1 . .
H H18D 0.124416 -0.308097 0.203036 0.126 Uiso calc 1 . .
H H18E 0.142044 -0.323534 0.256721 0.126 Uiso calc 1 . .
H H18F 0.178860 -0.279683 0.231906 0.126 Uiso calc 1 . .
O O76 1.0387(13) -0.294(2) 0.5350(12) 0.201(12) Uani d 0.700(13) G 1
C C182 1.0500(11) -0.235(2) 0.5117(12) 0.135(8) Uani d 0.700(13) G 1
H H182 1.080552 -0.236175 0.504323 0.162 Uiso calc 0.700(13) G 1
N N36 1.0180(8) -0.1733(14) 0.4981(8) 0.106(6) Uani d 0.700(13) G 1
C C183 0.9655(9) -0.184(2) 0.4902(12) 0.130(10) Uani d 0.700(13) G 1
H H18G 0.951148 -0.208998 0.459946 0.195 Uiso calc 0.700(13) G 1
H H18H 0.950290 -0.127710 0.492257 0.195 Uiso calc 0.700(13) G 1
H H18I 0.959435 -0.223714 0.513127 0.195 Uiso calc 0.700(13) G 1
C C184 1.0241(9) -0.0940(15) 0.4748(8) 0.091(7) Uani d 0.700(13) G 1
H H18J 1.059380 -0.080275 0.481532 0.136 Uiso calc 0.700(13) G 1
H H18K 1.006984 -0.046176 0.485156 0.136 Uiso calc 0.700(13) G 1
H H18L 1.010036 -0.101876 0.442038 0.136 Uiso calc 0.700(13) G 1
O O76B 1.2105(13) -0.511(3) 0.4752(16) 0.20(2) Uani d 0.300(13) G 2
C C215 1.1997(9) -0.453(3) 0.4989(15) 0.174(19) Uani d 0.300(13) G 2
H H215 1.227430 -0.427108 0.519928 0.209 Uiso calc 0.300(13) G 2
N N36B 1.1583(9) -0.4220(18) 0.5001(10) 0.166(18) Uani d 0.300(13) G 2
C C216 1.1127(9) -0.456(3) 0.4658(16) 0.113(18) Uani d 0.300(13) G 2
H H21P 1.083337 -0.427247 0.470233 0.169 Uiso calc 0.300(13) G 2
H H21Q 1.114868 -0.444060 0.435166 0.169 Uiso calc 0.300(13) G 2
H H21R 1.110103 -0.518965 0.469855 0.169 Uiso calc 0.300(13) G 2
C C217 1.1475(16) -0.346(2) 0.5215(17) 0.16(2) Uani d 0.300(13) G 2
H H21M 1.111560 -0.341245 0.515738 0.237 Uiso calc 0.300(13) G 2
H H21N 1.163203 -0.350310 0.554215 0.237 Uiso calc 0.300(13) G 2
H H21O 1.160067 -0.295295 0.509278 0.237 Uiso calc 0.300(13) G 2
O O77 0.6391(6) 0.5142(11) 0.0515(6) 0.140(6) Uani d 1 H 2
C C185 0.6734(5) 0.4904(10) 0.0825(6) 0.077(4) Uani d 1 H 2
H H185 0.666899 0.489921 0.111214 0.092 Uiso calc 1 H 2
N N37 0.7187(4) 0.4647(7) 0.0833(4) 0.063(3) Uani d 1 H 2
C C186 0.7283(9) 0.4622(17) 0.0394(6) 0.126(7) Uani d 1 H 2
H H18M 0.762290 0.442662 0.043163 0.189 Uiso calc 1 H 2
H H18N 0.705180 0.421637 0.019485 0.189 Uiso calc 1 H 2
H H18O 0.723788 0.520440 0.025936 0.189 Uiso calc 1 H 2
C C187 0.7526(7) 0.4342(10) 0.1240(6) 0.101(6) Uani d 1 H 2
H H18P 0.781981 0.471577 0.131812 0.152 Uiso calc 1 H 2
H H18Q 0.762389 0.374359 0.119568 0.152 Uiso calc 1 H 2
H H18R 0.736896 0.435519 0.148626 0.152 Uiso calc 1 H 2
O O78 0.5851(5) 0.1301(7) 0.5505(3) 0.063(3) Uani d 0.806(9) D 1
C C188 0.5856(5) 0.0659(7) 0.5267(3) 0.034(3) Uani d 0.806(9) D 1
H H188 0.578070 0.075051 0.494884 0.041 Uiso calc 0.806(9) D 1
N N38 0.5956(3) -0.0141(5) 0.5414(3) 0.0262(19) Uani d 0.806(9) D 1
C C189 0.6073(5) -0.0342(9) 0.5894(3) 0.040(3) Uani d 0.806(9) D 1
H H18S 0.580249 -0.014610 0.601144 0.060 Uiso calc 0.806(9) D 1
H H18T 0.637953 -0.004430 0.605651 0.060 Uiso calc 0.806(9) D 1
H H18U 0.611676 -0.097190 0.593745 0.060 Uiso calc 0.806(9) D 1
C C190 0.5978(5) -0.0841(7) 0.5108(3) 0.032(3) Uani d 0.806(9) D 1
H H19A 0.576936 -0.132321 0.515304 0.048 Uiso calc 0.806(9) D 1
H H19B 0.632065 -0.104217 0.516857 0.048 Uiso calc 0.806(9) D 1
H H19C 0.585918 -0.063325 0.479448 0.048 Uiso calc 0.806(9) D 1
O O79 0.5525(8) -0.4533(12) 0.6275(6) 0.157(7) Uani d 1 . .
C C191 0.5341(7) -0.4795(14) 0.5877(7) 0.112(5) Uani d 1 . .
H H191 0.555218 -0.510224 0.573810 0.134 Uiso calc 1 . .
N N39 0.4879(6) -0.4679(9) 0.5637(5) 0.090(4) Uani d 1 . .
C C192 0.4545(8) -0.4245(14) 0.5853(7) 0.119(7) Uani d 1 . .
H H19D 0.421514 -0.420238 0.563713 0.178 Uiso calc 1 . .
H H19E 0.452551 -0.458208 0.611848 0.178 Uiso calc 1 . .
H H19F 0.466990 -0.366045 0.594956 0.178 Uiso calc 1 . .
C C193 0.4667(9) -0.4880(14) 0.5159(6) 0.124(7) Uani d 1 . .
H H19G 0.431470 -0.472791 0.506687 0.186 Uiso calc 1 . .
H H19H 0.483827 -0.454382 0.497791 0.186 Uiso calc 1 . .
H H19I 0.470454 -0.550261 0.510881 0.186 Uiso calc 1 . .
O O80 0.3291(9) 0.5272(12) 0.0253(5) 0.109(7) Uani d 0.682(16) I 1
C C194 0.3385(9) 0.5561(13) 0.0638(7) 0.091(6) Uani d 0.682(16) I 1
H H194 0.370966 0.546251 0.083052 0.110 Uiso calc 0.682(16) I 1
N N40 0.3079(8) 0.5999(12) 0.0811(6) 0.086(5) Uani d 0.682(16) I 1
C C195 0.3244(10) 0.6260(17) 0.1294(6) 0.092(7) Uani d 0.682(16) I 1
H H19J 0.297705 0.657727 0.137105 0.138 Uiso calc 0.682(16) I 1
H H19K 0.332791 0.573972 0.148496 0.138 Uiso calc 0.682(16) I 1
H H19L 0.353566 0.663532 0.134610 0.138 Uiso calc 0.682(16) I 1
C C196 0.2647(9) 0.6413(17) 0.0500(7) 0.090(7) Uani d 0.682(16) I 1
H H19M 0.245442 0.671262 0.067465 0.134 Uiso calc 0.682(16) I 1
H H19N 0.275659 0.683544 0.030964 0.134 Uiso calc 0.682(16) I 1
H H19O 0.244088 0.596890 0.030689 0.134 Uiso calc 0.682(16) I 1
O O81 0.1374(13) 0.208(2) 0.1117(9) 0.225(13) Uani d 0.847(14) B 1
C C197 0.1756(13) 0.1624(18) 0.1278(11) 0.182(11) Uani d 0.847(14) B 1
H H197 0.207261 0.188896 0.133915 0.219 Uiso calc 0.847(14) B 1
N N41 0.1726(11) 0.0799(16) 0.1362(7) 0.155(9) Uani d 0.847(14) B 1
C C198 0.1300(11) 0.031(2) 0.1103(12) 0.179(13) Uani d 0.847(14) B 1
H H19P 0.133162 -0.029875 0.120551 0.268 Uiso calc 0.847(14) B 1
H H19Q 0.099831 0.055966 0.114983 0.268 Uiso calc 0.847(14) B 1
H H19R 0.128120 0.033168 0.078037 0.268 Uiso calc 0.847(14) B 1
C C199 0.2104(12) 0.031(2) 0.1682(9) 0.181(13) Uani d 0.847(14) B 1
H H19S 0.199695 -0.029838 0.168498 0.271 Uiso calc 0.847(14) B 1
H H19T 0.241171 0.032814 0.159295 0.271 Uiso calc 0.847(14) B 1
H H19U 0.216141 0.055894 0.198544 0.271 Uiso calc 0.847(14) B 1
O O82 0.8428(8) 0.4472(11) 0.5717(6) 0.088(5) Uani d 0.661(12) C 1
C C200 0.8588(9) 0.3926(15) 0.5494(9) 0.084(5) Uani d 0.661(12) C 1
H H200 0.893467 0.395547 0.553582 0.101 Uiso calc 0.661(12) C 1
N N42 0.8367(8) 0.3334(15) 0.5219(9) 0.079(4) Uani d 0.661(12) C 1
C C201 0.8606(11) 0.283(2) 0.4926(10) 0.079(6) Uani d 0.661(12) C 1
H H20D 0.836826 0.241244 0.474432 0.119 Uiso calc 0.661(12) C 1
H H20E 0.871491 0.322763 0.472475 0.119 Uiso calc 0.661(12) C 1
H H20F 0.889266 0.251481 0.511682 0.119 Uiso calc 0.661(12) C 1
C C202 0.7884(9) 0.3038(19) 0.5191(11) 0.095(7) Uani d 0.661(12) C 1
H H20A 0.778864 0.258408 0.495868 0.143 Uiso calc 0.661(12) C 1
H H20B 0.787680 0.280027 0.548499 0.143 Uiso calc 0.661(12) C 1
H H20C 0.765099 0.352541 0.510976 0.143 Uiso calc 0.661(12) C 1
O O82B 0.8647(14) 0.428(2) 0.5651(14) 0.092(7) Uani d 0.339(12) C 2
C C221 0.8293(14) 0.378(3) 0.5480(14) 0.076(5) Uani d 0.339(12) C 2
H H221 0.801948 0.385269 0.559898 0.092 Uiso calc 0.339(12) C 2
N N42B 0.8228(13) 0.318(3) 0.5179(17) 0.080(5) Uani d 0.339(12) C 2
C C222 0.7731(14) 0.276(3) 0.5004(17) 0.082(8) Uani d 0.339(12) C 2
H H22D 0.774427 0.232071 0.477555 0.123 Uiso calc 0.339(12) C 2
H H22E 0.764070 0.247655 0.525533 0.123 Uiso calc 0.339(12) C 2
H H22F 0.748208 0.319886 0.486597 0.123 Uiso calc 0.339(12) C 2
C C223 0.8590(16) 0.276(3) 0.5020(15) 0.074(9) Uani d 0.339(12) C 2
H H22G 0.843017 0.233464 0.478789 0.111 Uiso calc 0.339(12) C 2
H H22H 0.876654 0.319112 0.488949 0.111 Uiso calc 0.339(12) C 2
H H22I 0.882434 0.246343 0.527347 0.111 Uiso calc 0.339(12) C 2

loop_
_atom_site_aniso_label
_atom_site_aniso_U_11
_atom_site_aniso_U_22
_atom_site_aniso_U_33
_atom_site_aniso_U_12
_atom_site_aniso_U_13
_atom_site_aniso_U_23
Dy1 0.01136(19) 0.00735(19) 0.00883(18) 0.00085(16) 0.00334(14) 0.00051(15)
Dy2 0.00990(19) 0.00604(19) 0.01269(19) 0.00072(16) 0.00355(14) 0.00120(15)
Al1 0.0111(10) 0.0079(10) 0.0207(11) -0.0012(8) 0.0061(8) 0.0009(8)
Al2 0.0110(10) 0.0078(9) 0.0117(9) 0.0005(8) 0.0033(8) 0.0007(7)
Al3 0.0193(12) 0.0289(12) 0.0068(10) 0.0038(10) 0.0037(8) -0.0013(9)
Al4 0.0193(12) 0.0141(10) 0.0110(10) -0.0047(8) -0.0003(9) 0.0003(8)
Al5 0.0195(11) 0.0083(10) 0.0157(10) 0.0002(8) 0.0046(8) -0.0014(8)
Al6 0.0142(11) 0.0163(11) 0.0138(10) 0.0044(8) 0.0065(8) 0.0032(8)
Al7 0.0192(11) 0.0060(9) 0.0201(11) 0.0003(8) 0.0052(9) 0.0016(8)
Al8 0.0157(11) 0.0136(11) 0.0114(10) -0.0024(8) 0.0016(8) 0.0026(7)
Al9 0.0133(10) 0.0086(9) 0.0163(10) 0.0038(8) 0.0047(8) 0.0022(7)
Al10 0.0159(11) 0.0205(11) 0.0133(10) 0.0055(9) 0.0017(9) -0.0001(9)
Al11 0.0095(10) 0.0094(9) 0.0165(10) -0.0011(8) 0.0033(8) 0.0007(8)
Al12 0.0110(10) 0.0077(9) 0.0179(10) 0.0007(8) 0.0048(8) 0.0027(8)
Na1 0.0155(16) 0.0318(18) 0.0405(19) 0.0064(14) 0.0123(14) 0.0064(15)
Na2 0.0230(17) 0.0087(14) 0.0348(18) 0.0024(11) 0.0115(14) 0.0041(11)
Na3 0.0370(19) 0.0073(14) 0.0350(18) 0.0014(13) 0.0095(15) -0.0033(12)
Na4 0.0187(15) 0.0178(14) 0.0211(15) -0.0043(12) 0.0070(12) -0.0050(11)
Na5 0.0198(15) 0.0150(14) 0.0253(15) -0.0052(12) 0.0104(12) -0.0048(12)
Na6 0.0183(15) 0.0188(15) 0.0227(15) -0.0007(12) 0.0051(12) -0.0038(12)
Na7 0.0285(17) 0.0247(16) 0.0228(16) -0.0070(14) 0.0081(13) 0.0000(12)
Na8 0.0314(17) 0.0079(13) 0.0313(17) 0.0023(13) 0.0076(13) -0.0019(12)
Na9 0.0235(16) 0.0077(13) 0.0235(15) 0.0017(11) 0.0082(12) 0.0012(11)
Na10 0.0163(16) 0.041(2) 0.0325(18) 0.0061(14) 0.0112(14) 0.0082(15)
O1 0.016(3) 0.005(2) 0.019(3) -0.001(2) 0.008(2) 0.0042(19)
O2 0.020(3) 0.018(3) 0.021(3) 0.004(2) 0.016(2) 0.007(2)
O3 0.019(3) 0.010(2) 0.037(3) 0.004(2) 0.014(2) 0.004(2)
O4 0.015(3) 0.014(2) 0.015(2) 0.003(2) 0.009(2) -0.0018(19)
O5 0.016(3) 0.007(2) 0.027(3) -0.004(2) 0.010(2) 0.000(2)
O6 0.011(2) 0.012(2) 0.022(3) -0.002(2) 0.006(2) -0.002(2)
O7 0.008(2) 0.007(2) 0.014(2) -0.0009(18) 0.0005(19) -0.0021(18)
O8 0.015(3) 0.009(2) 0.030(3) -0.002(2) 0.006(2) 0.003(2)
O9 0.016(3) 0.028(3) 0.017(3) -0.005(2) -0.001(2) 0.004(2)
O10 0.012(2) 0.017(3) 0.006(2) 0.004(2) -0.0005(18) 0.0049(19)
O11 0.018(3) 0.017(3) 0.015(2) 0.005(2) 0.004(2) 0.002(2)
O12 0.031(3) 0.039(3) 0.010(3) 0.009(3) 0.005(2) 0.004(2)
O13 0.014(2) 0.014(2) 0.005(2) 0.0031(19) 0.0001(18) -0.0012(17)
O14 0.015(3) 0.022(3) 0.011(2) -0.007(2) 0.001(2) -0.0006(19)
O15 0.017(3) 0.027(3) 0.011(2) -0.009(2) 0.003(2) 0.000(2)
O16 0.017(3) 0.014(2) 0.010(2) 0.002(2) 0.0034(19) -0.0008(19)
O17 0.025(3) 0.011(2) 0.016(3) -0.002(2) 0.003(2) -0.0041(19)
O18 0.023(3) 0.026(3) 0.015(3) 0.007(2) 0.002(2) -0.003(2)
O19 0.018(3) 0.019(3) 0.010(2) 0.009(2) 0.006(2) -0.0001(19)
O20 0.023(3) 0.046(4) 0.014(3) 0.008(3) 0.004(2) -0.004(2)
O21 0.023(3) 0.028(3) 0.017(3) 0.006(2) 0.007(2) -0.001(2)
O22 0.017(3) 0.004(2) 0.012(2) -0.0020(19) 0.003(2) -0.0005(17)
O23 0.034(3) 0.019(3) 0.014(3) -0.009(2) 0.000(2) -0.002(2)
O24 0.023(3) 0.009(2) 0.020(3) -0.001(2) 0.004(2) -0.0018(19)
O25 0.010(2) 0.009(2) 0.017(2) 0.0038(19) 0.0043(19) -0.0009(19)
O26 0.023(3) 0.009(2) 0.025(3) 0.002(2) 0.008(2) 0.006(2)
O27 0.020(3) 0.021(3) 0.020(3) 0.005(2) 0.007(2) 0.007(2)
O28 0.020(3) 0.004(2) 0.018(3) 0.002(2) 0.005(2) 0.0033(18)
O29 0.029(3) 0.019(3) 0.011(3) -0.001(2) 0.001(2) 0.007(2)
O30 0.031(3) 0.010(2) 0.028(3) -0.002(2) 0.012(2) 0.001(2)
O31 0.018(3) 0.014(3) 0.020(3) 0.001(2) 0.005(2) 0.000(2)
O32 0.022(3) 0.008(2) 0.027(3) 0.003(2) 0.001(2) -0.002(2)
O33 0.021(3) 0.022(3) 0.020(3) 0.004(2) 0.001(2) -0.002(2)
O34 0.019(3) 0.010(2) 0.013(2) -0.002(2) 0.006(2) 0.0024(18)
O35 0.022(3) 0.007(2) 0.023(3) 0.002(2) 0.007(2) 0.002(2)
O36 0.017(3) 0.014(3) 0.022(3) 0.006(2) 0.008(2) 0.003(2)
O37 0.015(2) 0.008(2) 0.007(2) -0.0039(19) -0.0026(18) 0.0003(17)
O38 0.014(3) 0.012(2) 0.021(3) -0.002(2) 0.004(2) 0.003(2)
O39 0.026(3) 0.032(3) 0.018(3) -0.007(3) -0.001(2) 0.007(2)
O40 0.017(3) 0.010(2) 0.010(2) 0.000(2) 0.0080(19) -0.0013(18)
O41 0.018(3) 0.029(3) 0.021(3) 0.001(2) 0.007(2) -0.002(2)
O42 0.026(3) 0.021(3) 0.026(3) 0.005(2) 0.008(2) 0.002(2)
O43 0.014(3) 0.011(2) 0.015(2) -0.002(2) 0.006(2) 0.0033(19)
O44 0.018(3) 0.016(3) 0.026(3) 0.009(2) 0.013(2) 0.005(2)
O45 0.013(2) 0.010(2) 0.031(3) 0.000(2) 0.009(2) 0.005(2)
O46 0.006(2) 0.012(2) 0.010(2) 0.0043(19) -0.0020(18) 0.0004(18)
O47 0.015(3) 0.010(2) 0.019(3) 0.001(2) 0.003(2) -0.0020(19)
O48 0.032(3) 0.034(3) 0.016(3) 0.018(3) 0.006(2) 0.006(2)
O49 0.012(3) 0.015(2) 0.018(3) 0.006(2) 0.001(2) 0.004(2)
O50 0.021(3) 0.034(3) 0.012(3) 0.009(3) 0.000(2) -0.001(2)
O51 0.021(3) 0.017(3) 0.019(3) 0.006(2) 0.009(2) 0.001(2)
O52 0.011(2) 0.007(2) 0.016(2) 0.0021(19) 0.0055(19) 0.0040(18)
O53 0.014(3) 0.005(2) 0.025(3) -0.0013(19) 0.006(2) 0.0016(19)
O54 0.013(3) 0.015(3) 0.024(3) -0.002(2) 0.006(2) -0.002(2)
O55 0.035(3) 0.013(3) 0.028(3) -0.003(2) 0.004(3) -0.004(2)
O56 0.013(3) 0.020(3) 0.014(3) -0.005(2) 0.003(2) -0.007(2)
O57 0.027(3) 0.012(3) 0.028(3) -0.004(2) 0.007(2) -0.004(2)
O58 0.010(2) 0.017(3) 0.027(3) -0.003(2) 0.009(2) -0.007(2)
N1 0.010(3) 0.010(3) 0.021(3) 0.001(2) 0.006(2) 0.006(2)
N2 0.010(3) 0.007(3) 0.016(3) 0.004(2) 0.008(2) 0.001(2)
N3 0.011(3) 0.011(3) 0.009(3) 0.001(2) -0.003(2) -0.004(2)
N4 0.016(3) 0.024(3) 0.004(3) 0.002(3) 0.000(2) 0.003(2)
N5 0.018(3) 0.014(3) 0.008(3) 0.003(2) 0.010(2) 0.000(2)
N6 0.018(3) 0.016(3) 0.014(3) -0.001(3) 0.000(2) -0.001(2)
N7 0.020(3) 0.020(3) 0.011(3) 0.007(3) 0.010(2) 0.001(2)
N8 0.021(3) 0.006(3) 0.012(3) -0.001(2) 0.003(2) 0.006(2)
N9 0.011(3) 0.016(3) 0.022(3) 0.007(2) 0.003(2) -0.001(2)
N10 0.020(3) 0.011(3) 0.016(3) -0.003(3) 0.007(3) 0.003(2)
N11 0.015(3) 0.013(3) 0.020(3) -0.002(2) 0.001(3) -0.003(2)
N12 0.0133(10) 0.0086(9) 0.0163(10) 0.0038(8) 0.0047(8) 0.0022(7)
N13 0.014(3) 0.014(3) 0.011(3) 0.001(2) 0.001(2) 0.000(2)
N14 0.012(3) 0.025(3) 0.015(3) 0.002(3) 0.005(2) -0.005(2)
N15 0.015(3) 0.007(3) 0.016(3) 0.001(2) 0.004(2) 0.004(2)
N16 0.016(3) 0.018(3) 0.008(3) -0.002(3) 0.001(2) 0.001(2)
N17 0.017(3) 0.017(3) 0.011(3) 0.005(3) 0.009(2) 0.002(2)
N18 0.011(3) 0.009(3) 0.015(3) 0.004(2) 0.005(2) 0.001(2)
C1 0.014(4) 0.016(4) 0.025(4) 0.007(3) 0.008(3) 0.007(3)
C2 0.018(4) 0.025(5) 0.038(5) 0.009(3) 0.017(4) 0.014(4)
C3 0.014(4) 0.018(4) 0.040(5) 0.004(3) 0.012(3) 0.016(3)
C4 0.030(5) 0.016(4) 0.084(8) 0.007(4) 0.032(5) 0.019(5)
C5 0.041(6) 0.029(6) 0.108(10) 0.012(5) 0.043(7) 0.038(6)
C6 0.043(6) 0.037(5) 0.086(8) 0.012(4) 0.050(6) 0.022(5)
C7 0.027(5) 0.029(5) 0.060(6) 0.005(4) 0.032(5) 0.016(4)
C8 0.012(4) 0.008(3) 0.022(4) 0.001(3) 0.008(3) 0.003(3)
C9 0.019(4) 0.004(3) 0.019(4) 0.001(3) 0.008(3) -0.001(3)
C10 0.017(4) 0.008(3) 0.018(3) 0.005(3) 0.009(3) 0.001(3)
C11 0.023(4) 0.004(3) 0.029(4) 0.001(3) 0.011(3) -0.005(3)
C12 0.024(4) 0.016(4) 0.042(5) 0.000(3) 0.021(4) -0.008(3)
C13 0.029(5) 0.017(4) 0.046(5) -0.002(3) 0.020(4) -0.014(4)
C14 0.022(4) 0.009(3) 0.035(4) -0.008(3) 0.014(3) -0.008(3)
C15 0.010(3) 0.017(4) 0.024(4) -0.001(3) 0.008(3) -0.003(3)
C16 0.008(3) 0.022(4) 0.021(4) 0.000(3) -0.003(3) -0.006(3)
C17 0.013(4) 0.033(4) 0.016(4) -0.005(3) 0.001(3) -0.001(3)
C18 0.021(4) 0.049(6) 0.022(4) -0.007(4) -0.003(3) -0.002(4)
C19 0.018(4) 0.058(6) 0.031(5) -0.009(4) -0.002(4) -0.007(4)
C20 0.016(4) 0.037(5) 0.046(6) -0.009(4) -0.002(4) -0.016(4)
C21 0.016(4) 0.022(4) 0.037(5) -0.002(3) 0.000(3) -0.007(3)
C22 0.018(4) 0.018(4) 0.011(3) -0.003(3) 0.000(3) -0.001(3)
C23 0.020(4) 0.023(4) 0.014(4) 0.000(3) 0.002(3) 0.006(3)
C24 0.028(4) 0.035(5) 0.007(3) 0.000(4) -0.001(3) 0.005(3)
C25 0.051(6) 0.040(5) 0.010(4) 0.001(4) 0.006(4) 0.007(3)
C26 0.054(7) 0.045(6) 0.021(5) 0.003(5) 0.003(4) 0.017(4)
C27 0.044(6) 0.030(5) 0.024(4) 0.007(4) -0.002(4) 0.009(4)
C28 0.035(5) 0.036(5) 0.021(4) 0.006(4) 0.006(4) 0.009(4)
C29 0.015(4) 0.011(3) 0.018(4) -0.003(3) 0.009(3) -0.001(3)
C30 0.020(4) 0.019(4) 0.014(4) -0.004(3) 0.009(3) 0.002(3)
C31 0.017(4) 0.024(4) 0.013(3) -0.010(3) 0.006(3) -0.003(3)
C32 0.023(4) 0.054(6) 0.011(4) -0.013(4) 0.004(3) 0.000(3)
C33 0.031(5) 0.078(8) 0.011(4) -0.019(5) 0.005(3) 0.003(4)
C34 0.032(4) 0.071(7) 0.013(4) -0.022(5) 0.015(3) -0.003(4)
C35 0.019(4) 0.043(5) 0.016(4) -0.009(4) 0.007(3) 0.000(3)
C36 0.018(4) 0.010(3) 0.021(4) -0.003(3) 0.005(3) -0.006(3)
C37 0.022(4) 0.025(4) 0.026(4) 0.002(3) 0.002(3) -0.011(3)
C38 0.024(4) 0.026(4) 0.017(4) 0.008(3) -0.003(3) -0.010(3)
C39 0.047(6) 0.043(6) 0.013(4) 0.014(5) 0.002(4) -0.007(4)
C40 0.064(8) 0.053(7) 0.027(5) 0.014(6) 0.002(5) -0.027(5)
C41 0.067(8) 0.033(5) 0.034(5) 0.014(5) -0.002(5) -0.023(4)
C42 0.049(6) 0.025(5) 0.032(5) 0.005(4) 0.002(4) -0.016(4)
C43 0.028(4) 0.024(4) 0.013(4) 0.006(3) 0.009(3) 0.005(3)
C44 0.032(4) 0.028(4) 0.015(4) 0.007(4) 0.016(3) 0.001(3)
C45 0.032(4) 0.024(4) 0.021(4) 0.010(4) 0.014(3) 0.002(3)
C46 0.032(5) 0.031(5) 0.032(4) 0.010(4) 0.019(4) 0.005(4)
C47 0.041(5) 0.055(6) 0.032(4) 0.024(5) 0.025(4) 0.002(4)
C48 0.055(6) 0.054(6) 0.019(4) 0.018(5) 0.019(4) -0.011(4)
C49 0.039(5) 0.047(5) 0.018(4) 0.015(4) 0.012(3) -0.006(4)
C50 0.025(4) 0.014(3) 0.016(3) -0.004(3) 0.005(3) -0.001(3)
C51 0.029(5) 0.014(4) 0.021(5) -0.004(4) 0.007(4) 0.005(4)
C52 0.026(6) 0.011(5) 0.022(5) -0.003(4) 0.007(5) 0.000(4)
C53 0.028(8) 0.016(5) 0.029(5) -0.004(5) 0.009(6) 0.005(5)
C54 0.035(8) 0.019(5) 0.030(5) -0.001(6) 0.011(7) 0.013(5)
C55 0.038(8) 0.024(6) 0.028(5) -0.005(6) 0.008(7) 0.014(5)
C56 0.032(8) 0.020(5) 0.021(5) -0.005(6) 0.004(6) 0.008(5)
C50B 0.025(4) 0.014(3) 0.016(3) -0.004(3) 0.005(3) -0.001(3)
C51B 0.029(5) 0.015(5) 0.021(5) -0.005(5) 0.005(5) 0.004(5)
C52B 0.028(6) 0.016(5) 0.022(5) -0.003(5) 0.004(5) 0.005(5)
C53B 0.032(8) 0.017(6) 0.028(6) -0.008(6) 0.010(6) 0.005(5)
C54B 0.036(9) 0.019(6) 0.030(6) -0.006(7) 0.009(7) 0.015(5)
C55B 0.032(8) 0.023(6) 0.026(6) -0.005(7) 0.007(7) 0.016(5)
C56B 0.031(8) 0.022(6) 0.019(6) -0.004(6) 0.006(6) 0.006(5)
C57 0.026(4) 0.008(3) 0.023(4) 0.002(3) 0.005(3) -0.001(3)
C58 0.025(5) 0.015(4) 0.041(5) 0.008(3) 0.011(4) 0.009(3)
C59 0.024(4) 0.023(4) 0.021(4) 0.006(3) 0.012(3) 0.004(3)
C60 0.021(4) 0.043(6) 0.040(5) 0.013(4) 0.017(4) 0.015(4)
C61 0.021(5) 0.056(7) 0.082(9) 0.022(5) 0.015(5) 0.032(6)
C62 0.034(6) 0.039(6) 0.126(13) 0.019(5) 0.024(7) 0.048(7)
C63 0.029(6) 0.026(5) 0.093(9) 0.009(4) 0.017(6) 0.024(6)
C64 0.026(4) 0.016(4) 0.023(4) 0.001(3) 0.013(3) 0.006(3)
C65 0.045(5) 0.019(4) 0.021(4) 0.000(4) 0.014(4) 0.006(3)
C66 0.037(5) 0.017(4) 0.033(5) 0.001(4) 0.020(4) 0.011(3)
C67 0.048(6) 0.020(4) 0.041(5) 0.000(4) 0.015(5) 0.005(4)
C68 0.072(8) 0.023(5) 0.056(7) 0.003(5) 0.017(6) 0.028(5)
C69 0.094(10) 0.038(6) 0.030(5) 0.006(6) 0.016(6) 0.017(4)
C70 0.066(8) 0.031(5) 0.033(5) 0.006(5) 0.013(5) 0.008(4)
C71 0.019(4) 0.010(4) 0.027(4) -0.005(3) 0.005(3) 0.000(3)
C72 0.022(4) 0.016(4) 0.029(4) -0.004(3) 0.003(3) -0.005(3)
C73 0.022(4) 0.024(4) 0.032(5) -0.005(4) 0.000(4) -0.006(4)
C74 0.055(6) 0.026(5) 0.024(4) 0.001(4) 0.004(4) -0.005(4)
C75 0.077(9) 0.042(6) 0.029(5) -0.002(6) 0.005(5) -0.019(4)
C76 0.071(8) 0.029(5) 0.046(6) 0.009(5) 0.004(6) -0.017(5)
C77 0.036(5) 0.022(5) 0.043(6) -0.001(4) 0.002(4) -0.007(4)
C78 0.024(4) 0.007(3) 0.018(4) 0.000(3) 0.008(3) -0.003(3)
C79 0.024(4) 0.016(4) 0.029(4) 0.007(3) 0.010(3) 0.004(3)
C80 0.025(4) 0.020(4) 0.016(4) 0.004(3) 0.009(3) 0.000(3)
C81 0.021(4) 0.033(5) 0.033(5) 0.009(4) 0.010(3) 0.007(4)
C82 0.022(5) 0.049(6) 0.071(8) 0.024(4) 0.014(5) 0.022(5)
C83 0.042(6) 0.028(5) 0.102(10) 0.028(4) 0.019(6) 0.024(6)
C84 0.036(5) 0.025(5) 0.072(8) 0.018(4) 0.017(5) 0.014(5)
C85 0.012(4) 0.014(4) 0.021(4) 0.000(3) 0.005(3) -0.004(3)
C86 0.016(4) 0.019(4) 0.016(4) -0.001(3) 0.002(3) -0.002(3)
C87 0.018(4) 0.035(5) 0.016(4) -0.005(4) 0.004(3) -0.003(3)
C88 0.025(5) 0.044(5) 0.018(4) -0.003(4) 0.000(3) 0.005(4)
C89 0.019(4) 0.052(6) 0.025(4) -0.007(4) -0.002(3) 0.002(4)
C90 0.019(4) 0.039(5) 0.035(5) -0.013(4) 0.002(4) -0.007(4)
C91 0.018(4) 0.027(4) 0.026(4) -0.005(3) 0.004(3) 0.000(3)
C92 0.022(4) 0.013(3) 0.023(4) 0.000(3) 0.005(3) 0.003(3)
C93 0.025(4) 0.015(4) 0.024(4) 0.003(3) 0.008(3) 0.002(3)
C94 0.025(4) 0.024(4) 0.020(4) 0.002(3) 0.005(3) 0.001(3)
C95 0.044(6) 0.053(6) 0.022(4) 0.015(5) 0.005(4) -0.008(4)
C96 0.068(8) 0.054(7) 0.031(5) 0.024(6) -0.004(5) -0.023(5)
C97 0.064(7) 0.054(7) 0.029(5) 0.025(6) 0.006(5) -0.018(5)
C98 0.036(5) 0.033(5) 0.024(4) 0.012(4) 0.008(4) -0.002(3)
C99 0.007(3) 0.013(3) 0.022(4) 0.003(3) 0.004(3) 0.009(3)
C100 0.022(4) 0.016(4) 0.036(5) 0.001(3) 0.016(4) 0.009(3)
C101 0.020(4) 0.018(4) 0.044(5) 0.003(3) 0.011(4) 0.010(4)
C102 0.042(6) 0.024(5) 0.078(8) 0.003(4) 0.042(6) 0.017(5)
C103 0.064(8) 0.029(6) 0.121(12) 0.008(5) 0.062(9) 0.027(6)
C104 0.065(8) 0.034(6) 0.106(11) 0.011(5) 0.070(8) 0.031(6)
C105 0.035(5) 0.023(5) 0.063(7) 0.007(4) 0.031(5) 0.016(4)
C106 0.009(3) 0.014(4) 0.023(4) -0.003(3) 0.000(3) 0.000(3)
C107 0.017(4) 0.018(4) 0.021(4) -0.003(3) 0.003(3) 0.001(3)
C108 0.025(4) 0.022(4) 0.020(4) 0.001(3) 0.004(3) 0.004(3)
C109 0.038(5) 0.027(4) 0.020(4) 0.007(4) 0.009(4) 0.005(3)
C110 0.034(5) 0.028(4) 0.022(4) 0.008(4) 0.004(4) 0.011(3)
C111 0.039(5) 0.020(4) 0.026(4) 0.004(4) 0.004(4) 0.004(3)
C112 0.025(4) 0.014(4) 0.026(4) 0.000(3) 0.001(3) 0.003(3)
C113 0.019(4) 0.018(4) 0.015(4) 0.003(3) 0.004(3) 0.003(3)
C114 0.021(4) 0.021(4) 0.017(4) 0.006(3) 0.006(3) 0.004(3)
C115 0.019(4) 0.018(4) 0.020(4) 0.004(3) 0.012(3) 0.000(3)
C116 0.027(4) 0.034(5) 0.022(4) 0.011(4) 0.014(3) -0.002(3)
C117 0.031(5) 0.046(5) 0.025(4) 0.006(4) 0.019(4) -0.008(4)
C118 0.030(5) 0.050(6) 0.024(4) 0.000(4) 0.017(4) -0.004(4)
C119 0.034(5) 0.036(5) 0.015(4) 0.000(4) 0.015(4) -0.001(3)
C120 0.012(3) 0.008(3) 0.017(3) 0.004(3) 0.004(3) 0.005(3)
C121 0.020(4) 0.006(3) 0.019(4) 0.002(3) 0.007(3) 0.000(3)
C122 0.015(4) 0.007(3) 0.017(3) 0.005(3) 0.006(3) 0.006(3)
C123 0.017(4) 0.013(4) 0.036(4) 0.003(3) 0.013(3) 0.001(3)
C124 0.032(5) 0.015(4) 0.038(5) 0.002(3) 0.016(4) -0.007(3)
C125 0.028(5) 0.013(4) 0.039(5) -0.003(3) 0.014(4) -0.015(3)
C126 0.022(4) 0.010(3) 0.028(4) 0.000(3) 0.009(3) -0.001(3)
C127 0.015(4) 0.022(4) 0.015(4) -0.005(3) 0.008(3) -0.006(3)
C128 0.055(7) 0.049(6) 0.014(4) -0.018(5) -0.010(4) 0.001(4)
C129 0.018(4) 0.011(4) 0.033(5) -0.001(3) 0.013(3) -0.001(3)
C130 0.018(4) 0.030(4) 0.027(4) -0.007(3) 0.005(3) -0.001(3)
O59 0.021(3) 0.040(4) 0.046(4) 0.010(3) 0.016(3) 0.000(3)
C131 0.051(9) 0.118(16) 0.098(13) 0.034(10) -0.012(9) -0.028(12)
N19 0.106(11) 0.087(9) 0.056(7) 0.063(9) 0.001(7) -0.022(6)
C132 0.13(2) 0.13(2) 0.17(2) -0.021(16) 0.078(18) 0.044(18)
C133 0.079(12) 0.085(12) 0.135(18) 0.026(10) 0.008(11) -0.046(12)
O60 0.027(3) 0.052(4) 0.048(4) 0.008(3) 0.017(3) 0.011(3)
C134 0.037(5) 0.048(5) 0.051(5) 0.008(4) 0.017(4) 0.018(4)
N20 0.055(6) 0.057(6) 0.037(5) -0.002(5) 0.021(4) 0.003(4)
C135 0.092(11) 0.105(11) 0.065(9) -0.019(9) 0.028(8) 0.007(9)
C136 0.068(10) 0.058(8) 0.067(10) 0.008(8) 0.006(8) 0.023(8)
O60B 0.027(3) 0.052(4) 0.048(4) 0.008(3) 0.017(3) 0.011(3)
C224 0.042(7) 0.054(7) 0.047(7) 0.004(7) 0.020(7) 0.012(7)
N20B 0.052(8) 0.056(8) 0.046(8) 0.002(8) 0.020(7) 0.008(8)
C225 0.061(16) 0.063(16) 0.041(15) 0.003(16) 0.028(14) -0.003(15)
C226 0.058(17) 0.054(16) 0.051(17) 0.006(16) 0.019(16) 0.007(16)
O61 0.040(4) 0.039(4) 0.031(3) -0.002(3) 0.003(3) 0.005(3)
C137 0.041(5) 0.030(4) 0.025(4) -0.009(4) 0.005(4) 0.005(3)
N21 0.056(5) 0.035(4) 0.034(4) -0.006(4) 0.019(4) 0.006(3)
C138 0.059(7) 0.042(6) 0.068(8) -0.003(5) 0.031(6) 0.020(5)
C139 0.074(8) 0.041(6) 0.041(6) -0.011(6) 0.012(6) 0.000(5)
O62 0.048(4) 0.021(3) 0.043(4) 0.006(3) 0.023(3) 0.000(3)
C140 0.050(5) 0.018(4) 0.041(5) 0.000(4) 0.015(4) 0.004(3)
N22 0.072(6) 0.039(5) 0.041(5) -0.017(4) 0.028(4) -0.006(4)
C141 0.127(13) 0.038(6) 0.073(9) -0.024(8) 0.054(9) -0.002(6)
C142 0.107(12) 0.084(10) 0.040(7) -0.021(9) 0.019(7) 0.005(6)
O63 0.025(3) 0.020(3) 0.041(3) 0.004(2) 0.011(2) 0.000(2)
C143 0.030(5) 0.022(5) 0.036(5) 0.002(4) 0.009(4) 0.000(4)
N23 0.028(4) 0.022(6) 0.044(6) 0.004(4) 0.006(4) 0.000(4)
C144 0.024(6) 0.027(6) 0.044(7) -0.002(4) 0.002(5) 0.002(5)
C145 0.035(7) 0.030(7) 0.070(9) 0.005(6) 0.015(6) -0.008(6)
O63B 0.025(3) 0.020(3) 0.041(3) 0.004(2) 0.011(2) 0.000(2)
C203 0.028(6) 0.022(6) 0.041(7) 0.005(6) 0.007(6) 0.002(6)
N23B 0.031(7) 0.028(8) 0.046(8) 0.005(7) 0.005(7) 0.000(7)
C204 0.042(14) 0.036(14) 0.058(15) 0.014(13) 0.013(13) -0.006(13)
C205 0.034(14) 0.043(16) 0.060(16) 0.000(15) 0.009(14) -0.007(15)
O64 0.040(6) 0.015(5) 0.042(5) 0.002(5) 0.003(5) 0.002(4)
C146 0.043(6) 0.022(5) 0.041(6) 0.007(5) 0.012(5) 0.003(4)
N24 0.049(6) 0.024(5) 0.042(6) 0.009(5) 0.006(5) 0.001(4)
C147 0.038(10) 0.026(9) 0.061(9) 0.014(7) -0.001(8) -0.004(7)
C148 0.091(13) 0.036(8) 0.045(9) 0.008(8) 0.006(9) 0.010(7)
O64B 0.041(8) 0.018(7) 0.041(7) 0.005(7) 0.005(7) 0.000(7)
C230 0.050(7) 0.026(6) 0.047(7) 0.005(6) 0.003(6) 0.002(6)
N24B 0.052(8) 0.035(7) 0.051(7) 0.001(7) 0.002(7) 0.005(7)
C231 0.054(16) 0.041(14) 0.052(13) 0.012(13) 0.007(13) -0.010(13)
C232 0.08(2) 0.07(2) 0.11(2) -0.02(2) -0.02(2) 0.03(2)
O65 0.032(3) 0.025(3) 0.030(3) -0.003(3) 0.007(3) 0.004(2)
C149 0.034(5) 0.034(5) 0.041(5) -0.004(4) 0.013(4) 0.000(4)
N25 0.044(5) 0.050(5) 0.036(4) 0.002(4) 0.009(4) 0.005(4)
C150 0.072(9) 0.070(9) 0.058(8) -0.011(7) -0.020(7) 0.007(7)
C151 0.097(10) 0.063(8) 0.056(7) 0.007(8) 0.027(7) 0.028(6)
O66 0.058(5) 0.038(4) 0.065(5) 0.015(4) 0.009(4) 0.011(4)
C152 0.044(6) 0.038(5) 0.085(7) 0.002(5) 0.023(5) 0.008(5)
N26 0.031(4) 0.028(4) 0.076(6) 0.007(3) 0.006(4) 0.011(4)
C153 0.050(7) 0.043(6) 0.074(8) 0.003(5) 0.021(6) 0.009(5)
C154 0.059(8) 0.047(7) 0.086(10) 0.009(6) 0.001(7) -0.002(7)
O67 0.075(5) 0.038(4) 0.038(4) -0.014(4) 0.028(4) -0.015(3)
C155 0.056(6) 0.040(5) 0.033(5) -0.008(4) 0.020(4) -0.005(4)
N27 0.064(6) 0.048(5) 0.047(5) -0.013(4) 0.026(4) -0.019(4)
C156 0.100(11) 0.059(7) 0.036(6) -0.007(7) -0.006(6) -0.002(5)
C157 0.076(9) 0.068(9) 0.088(10) -0.003(7) 0.026(8) -0.043(8)
O68 0.042(4) 0.037(3) 0.050(4) -0.003(3) 0.028(3) -0.012(3)
C158 0.049(5) 0.036(5) 0.051(5) -0.005(4) 0.027(4) -0.006(4)
N28 0.042(5) 0.043(4) 0.049(5) -0.006(4) 0.022(4) -0.008(4)
C159 0.054(7) 0.048(6) 0.041(6) 0.001(5) 0.021(5) -0.001(5)
C160 0.081(9) 0.057(7) 0.053(7) 0.001(7) 0.029(7) -0.018(6)
O69 0.054(6) 0.036(4) 0.028(4) -0.002(6) 0.019(5) 0.001(3)
C161 0.049(5) 0.039(5) 0.023(4) -0.006(5) 0.013(4) 0.004(4)
N29 0.032(4) 0.040(5) 0.022(5) -0.008(4) 0.012(4) 0.004(4)
C162 0.046(7) 0.060(8) 0.045(7) 0.005(6) 0.022(6) 0.015(6)
C163 0.063(8) 0.048(7) 0.032(6) -0.011(6) 0.017(6) 0.002(5)
O69B 0.048(10) 0.039(8) 0.021(8) -0.005(9) 0.016(8) 0.001(7)
C206 0.037(7) 0.036(7) 0.015(6) -0.004(7) 0.021(6) 0.003(6)
N29B 0.039(7) 0.041(7) 0.021(7) -0.007(7) 0.015(7) 0.002(7)
C207 0.045(13) 0.047(13) 0.012(11) -0.006(12) 0.015(11) -0.004(11)
C208 0.031(12) 0.048(13) 0.021(12) -0.018(12) 0.014(11) 0.005(11)
O70 0.040(3) 0.014(2) 0.033(3) 0.002(3) 0.000(3) 0.001(2)
C164 0.058(6) 0.037(5) 0.038(5) 0.011(5) 0.009(5) -0.005(5)
N30 0.076(7) 0.039(6) 0.045(6) 0.013(6) 0.003(5) -0.011(5)
C165 0.079(11) 0.041(11) 0.055(9) 0.005(9) 0.011(8) -0.010(8)
C166 0.142(19) 0.082(14) 0.046(10) 0.045(14) -0.023(12) -0.020(10)
O70B 0.040(3) 0.014(2) 0.033(3) 0.002(3) 0.000(3) 0.001(2)
C209 0.058(7) 0.029(6) 0.041(7) 0.006(6) 0.004(6) -0.003(6)
N30B 0.058(8) 0.033(7) 0.040(8) 0.007(7) 0.003(7) 0.000(7)
C210 0.082(15) 0.047(17) 0.053(14) 0.013(16) 0.005(13) -0.004(15)
C211 0.06(2) 0.06(2) 0.09(2) 0.013(18) -0.02(2) 0.003(19)
O71 0.041(4) 0.011(3) 0.033(3) 0.001(2) 0.018(3) 0.006(2)
C167 0.042(5) 0.015(4) 0.032(4) -0.001(3) 0.014(4) -0.002(3)
N31 0.060(5) 0.023(4) 0.025(4) -0.004(3) 0.015(3) 0.002(3)
C168 0.101(10) 0.015(4) 0.045(6) -0.016(5) 0.031(6) 0.000(4)
C169 0.086(9) 0.048(6) 0.030(5) -0.021(6) 0.018(5) 0.002(4)
O72 0.021(3) 0.010(3) 0.039(3) 0.000(2) 0.009(2) -0.002(2)
C170 0.028(4) 0.018(4) 0.039(4) 0.004(3) 0.009(4) -0.001(3)
N32 0.026(4) 0.026(4) 0.040(4) 0.005(3) 0.010(3) 0.002(3)
C171 0.028(5) 0.027(5) 0.042(5) -0.002(4) 0.008(4) -0.010(4)
C172 0.028(5) 0.049(6) 0.065(7) 0.001(5) 0.015(5) -0.005(5)
O73 0.040(4) 0.029(3) 0.025(3) 0.003(3) 0.008(3) -0.003(2)
C173 0.037(4) 0.022(4) 0.018(4) -0.011(3) 0.006(3) 0.005(3)
N33 0.059(5) 0.021(4) 0.032(4) -0.008(3) 0.023(4) -0.004(3)
C174 0.144(13) 0.041(6) 0.073(9) -0.033(8) 0.077(9) -0.018(6)
C175 0.066(8) 0.034(6) 0.046(6) -0.008(5) 0.015(5) -0.009(5)
O74 0.035(4) 0.038(7) 0.026(4) 0.001(4) 0.016(4) 0.005(4)
C176 0.042(5) 0.044(5) 0.036(5) 0.004(4) 0.018(4) 0.006(4)
N34 0.051(5) 0.039(6) 0.033(5) 0.007(5) 0.011(4) 0.005(4)
C177 0.062(8) 0.062(8) 0.047(7) 0.007(7) 0.005(6) -0.005(6)
C178 0.079(9) 0.058(8) 0.032(6) -0.003(7) 0.015(6) 0.003(5)
O74B 0.037(8) 0.043(10) 0.030(9) 0.003(8) 0.019(8) 0.003(8)
C212 0.042(7) 0.042(8) 0.034(7) 0.007(7) 0.015(6) 0.004(7)
N34B 0.050(8) 0.045(8) 0.034(8) 0.006(8) 0.016(7) 0.006(7)
C213 0.062(14) 0.049(14) 0.045(13) 0.000(13) 0.018(13) 0.009(13)
C214 0.062(14) 0.057(14) 0.041(13) 0.006(13) 0.009(13) 0.004(13)
O75 0.020(3) 0.048(4) 0.049(4) 0.009(3) 0.013(3) 0.000(3)
C179 0.062(7) 0.075(7) 0.060(6) 0.033(6) 0.009(5) -0.005(6)
N35 0.074(7) 0.098(8) 0.075(7) 0.026(7) 0.011(6) -0.030(6)
C180 0.141(15) 0.105(13) 0.080(10) -0.056(11) 0.068(10) -0.041(9)
C181 0.067(9) 0.095(11) 0.086(10) 0.017(9) 0.016(8) -0.027(9)
O76 0.197(19) 0.186(19) 0.191(19) -0.007(17) 0.010(16) -0.010(16)
C182 0.132(11) 0.133(12) 0.134(12) 0.008(10) 0.029(9) -0.013(10)
N36 0.104(10) 0.113(10) 0.105(10) 0.025(8) 0.035(8) -0.029(8)
C183 0.121(17) 0.127(17) 0.127(17) 0.012(15) 0.011(14) -0.040(15)
C184 0.086(13) 0.121(15) 0.074(12) 0.059(12) 0.038(10) 0.000(11)
O76B 0.21(3) 0.20(3) 0.19(3) -0.01(2) 0.051(19) -0.01(2)
C215 0.17(2) 0.17(2) 0.17(2) 0.005(11) 0.046(11) 0.001(11)
N36B 0.17(2) 0.16(2) 0.17(2) 0.009(10) 0.045(11) 0.005(10)
C216 0.12(2) 0.11(2) 0.12(2) 0.040(18) 0.056(19) 0.019(18)
C217 0.16(3) 0.15(3) 0.15(3) 0.02(2) 0.03(2) 0.01(2)
O77 0.108(10) 0.119(10) 0.165(13) 0.002(9) -0.004(9) 0.041(10)
C185 0.075(7) 0.059(6) 0.087(7) -0.001(6) 0.006(6) 0.013(6)
N37 0.068(6) 0.051(5) 0.068(6) -0.007(5) 0.013(5) -0.003(4)
C186 0.145(15) 0.138(14) 0.119(13) -0.059(12) 0.078(12) -0.034(11)
C187 0.091(11) 0.045(7) 0.125(12) 0.004(7) -0.038(10) -0.009(8)
O78 0.095(9) 0.056(7) 0.026(5) 0.028(6) 0.001(5) 0.001(4)
C188 0.037(6) 0.044(6) 0.018(5) 0.008(5) 0.005(4) 0.008(4)
N38 0.023(4) 0.037(5) 0.018(4) -0.001(4) 0.004(3) 0.008(4)
C189 0.056(8) 0.054(8) 0.015(5) 0.015(6) 0.019(5) 0.010(5)
C190 0.046(7) 0.034(6) 0.013(5) -0.020(5) 0.006(4) -0.005(4)
O79 0.204(15) 0.132(11) 0.137(12) -0.047(11) 0.050(11) 0.053(10)
C191 0.131(10) 0.095(8) 0.117(9) -0.017(8) 0.046(8) 0.016(8)
N39 0.121(8) 0.071(6) 0.100(7) -0.019(6) 0.068(7) -0.009(6)
C192 0.152(15) 0.124(14) 0.118(13) -0.021(12) 0.100(11) -0.026(10)
C193 0.157(15) 0.106(12) 0.137(14) -0.073(11) 0.086(12) -0.062(11)
O80 0.194(19) 0.082(11) 0.068(10) 0.041(11) 0.064(11) -0.018(8)
C194 0.153(15) 0.040(9) 0.098(12) 0.028(10) 0.063(11) 0.009(9)
N40 0.129(13) 0.052(8) 0.092(10) 0.031(9) 0.054(10) -0.002(8)
C195 0.123(19) 0.093(16) 0.069(13) 0.023(14) 0.042(13) 0.017(12)
C196 0.096(16) 0.093(15) 0.085(15) 0.009(13) 0.035(12) -0.031(12)
O81 0.32(3) 0.23(3) 0.092(14) -0.04(2) 0.003(18) -0.011(16)
C197 0.27(3) 0.19(2) 0.090(13) -0.04(2) 0.063(15) -0.030(15)
N41 0.25(3) 0.18(2) 0.067(11) -0.030(18) 0.089(13) -0.045(12)
C198 0.25(3) 0.17(3) 0.14(2) -0.04(2) 0.09(2) -0.027(19)
C199 0.24(3) 0.21(3) 0.113(19) -0.01(2) 0.08(2) -0.078(19)
O82 0.136(11) 0.065(8) 0.068(8) 0.052(8) 0.039(8) 0.002(7)
C200 0.106(8) 0.073(7) 0.075(7) 0.025(7) 0.027(7) -0.007(6)
N42 0.094(7) 0.069(7) 0.073(6) 0.025(6) 0.025(6) -0.005(5)
C201 0.103(12) 0.068(11) 0.080(12) 0.013(10) 0.049(10) -0.012(10)
C202 0.099(12) 0.086(11) 0.096(12) 0.015(11) 0.019(11) 0.003(10)
O82B 0.118(13) 0.082(13) 0.080(12) 0.027(12) 0.031(11) -0.002(11)
C221 0.093(8) 0.069(8) 0.072(8) 0.023(7) 0.030(7) -0.007(7)
N42B 0.095(8) 0.072(7) 0.075(7) 0.019(7) 0.028(7) -0.002(6)
C222 0.101(15) 0.071(14) 0.077(14) 0.021(13) 0.031(13) -0.015(12)
C223 0.098(14) 0.070(14) 0.068(14) 0.015(12) 0.045(12) -0.008(12)

loop_
_atom_type_symbol
_atom_type_description
_atom_type_scat_dispersion_real
_atom_type_scat_dispersion_imag
_atom_type_scat_source
C C 0.0181 0.0091 'International Tables Vol C Tables 4.2.6.8 and 6.1.1.4'
H H 0.0000 0.0000 'International Tables Vol C Tables 4.2.6.8 and 6.1.1.4'
N N 0.0311 0.0180 'International Tables Vol C Tables 4.2.6.8 and 6.1.1.4'
O O 0.0492 0.0322 'International Tables Vol C Tables 4.2.6.8 and 6.1.1.4'
Na Na 0.1353 0.1239 'International Tables Vol C Tables 4.2.6.8 and 6.1.1.4'
Al Al 0.2130 0.2455 'International Tables Vol C Tables 4.2.6.8 and 6.1.1.4'
Dy Dy -9.8046 9.8477 'International Tables Vol C Tables 4.2.6.8 and 6.1.1.4'

loop_
_geom_angle_atom_site_label_1
_geom_angle_atom_site_label_2
_geom_angle_atom_site_label_3
_geom_angle_site_symmetry_1
_geom_angle_site_symmetry_3
_geom_angle
_geom_angle_publ_flag
O25 Dy1 O1 . . 73.69(18) ?
O25 Dy1 O7 . . 126.66(17) ?
O1 Dy1 O7 . . 71.43(17) ?
O25 Dy1 O10 . . 113.89(17) ?
O1 Dy1 O10 . . 136.32(17) ?
O7 Dy1 O10 . . 119.28(17) ?
O25 Dy1 O22 . . 72.59(17) ?
O1 Dy1 O22 . . 86.98(17) ?
O7 Dy1 O22 . . 66.54(16) ?
O10 Dy1 O22 . . 136.70(17) ?
O25 Dy1 O13 . . 127.49(17) ?
O1 Dy1 O13 . . 151.53(17) ?
O7 Dy1 O13 . . 80.15(16) ?
O10 Dy1 O13 . . 58.46(16) ?
O22 Dy1 O13 . . 83.09(17) ?
O25 Dy1 O19 . . 72.79(17) ?
O1 Dy1 O19 . . 72.18(18) ?
O7 Dy1 O19 . . 129.45(18) ?
O10 Dy1 O19 . . 69.99(17) ?
O22 Dy1 O19 . . 143.38(17) ?
O13 Dy1 O19 . . 128.45(16) ?
O25 Dy1 O4 . . 148.56(17) ?
O1 Dy1 O4 . . 82.10(17) ?
O7 Dy1 O4 . . 60.34(16) ?
O10 Dy1 O4 . . 71.22(17) ?
O22 Dy1 O4 . . 126.53(16) ?
O13 Dy1 O4 . . 82.57(16) ?
O19 Dy1 O4 . . 80.98(17) ?
O25 Dy1 O16 . . 57.78(17) ?
O1 Dy1 O16 . . 131.06(16) ?
O7 Dy1 O16 . . 133.08(16) ?
O10 Dy1 O16 . . 75.33(16) ?
O22 Dy1 O16 . . 73.72(15) ?
O13 Dy1 O16 . . 71.08(16) ?
O19 Dy1 O16 . . 97.37(17) ?
O4 Dy1 O16 . . 144.94(16) ?
O25 Dy1 Al1 . . 131.60(13) ?
O1 Dy1 Al1 . . 58.34(13) ?
O7 Dy1 Al1 . . 33.55(12) ?
O10 Dy1 Al1 . . 105.48(13) ?
O22 Dy1 Al1 . . 97.37(12) ?
O13 Dy1 Al1 . . 96.54(12) ?
O19 Dy1 Al1 . . 96.67(14) ?
O4 Dy1 Al1 . . 34.55(12) ?
O16 Dy1 Al1 . . 165.26(11) ?
O25 Dy1 Al2 . . 141.71(13) ?
O1 Dy1 Al2 . . 140.44(13) ?
O7 Dy1 Al2 . . 88.15(12) ?
O10 Dy1 Al2 . . 33.26(13) ?
O22 Dy1 Al2 . . 116.07(13) ?
O13 Dy1 Al2 . . 33.63(11) ?
O19 Dy1 Al2 . . 98.54(13) ?
O4 Dy1 Al2 . . 58.35(12) ?
O16 Dy1 Al2 . . 87.67(11) ?
Al1 Dy1 Al2 . . 85.83(5) ?
O25 Dy1 Al5 . . 30.36(13) ?
O1 Dy1 Al5 . . 98.16(13) ?
O7 Dy1 Al5 . . 121.74(12) ?
O10 Dy1 Al5 . . 107.34(13) ?
O22 Dy1 Al5 . . 55.58(11) ?
O13 Dy1 Al5 . . 98.03(12) ?
O19 Dy1 Al5 . . 97.09(13) ?
O4 Dy1 Al5 . . 177.88(12) ?
O16 Dy1 Al5 . . 34.24(11) ?
Al1 Dy1 Al5 . . 147.05(5) ?
Al2 Dy1 Al5 . . 121.32(5) ?
O34 Dy2 O43 . . 73.64(18) ?
O34 Dy2 O37 . . 127.44(17) ?
O43 Dy2 O37 . . 72.98(18) ?
O34 Dy2 O46 . . 114.33(17) ?
O43 Dy2 O46 . . 135.02(17) ?
O37 Dy2 O46 . . 118.05(17) ?
O34 Dy2 O28 . . 73.83(17) ?
O43 Dy2 O28 . . 89.46(17) ?
O37 Dy2 O28 . . 66.47(16) ?
O46 Dy2 O28 . . 135.50(17) ?
O34 Dy2 O40 . . 129.56(17) ?
O43 Dy2 O40 . . 149.72(17) ?
O37 Dy2 O40 . . 76.88(17) ?
O46 Dy2 O40 . . 59.65(16) ?
O28 Dy2 O40 . . 81.11(17) ?
O34 Dy2 O52 . . 148.25(17) ?
O43 Dy2 O52 . . 81.48(17) ?
O37 Dy2 O52 . . 60.00(16) ?
O46 Dy2 O52 . . 70.88(16) ?
O28 Dy2 O52 . . 126.06(16) ?
O40 Dy2 O52 . . 81.10(16) ?
O34 Dy2 O49 . . 72.53(17) ?
O43 Dy2 O49 . . 72.44(17) ?
O37 Dy2 O49 . . 131.05(17) ?
O46 Dy2 O49 . . 68.98(17) ?
O28 Dy2 O49 . . 145.10(17) ?
O40 Dy2 O49 . . 128.61(16) ?
O52 Dy2 O49 . . 81.46(17) ?
O34 Dy2 O31 . . 58.36(18) ?
O43 Dy2 O31 . . 131.48(17) ?
O37 Dy2 O31 . . 131.17(16) ?
O46 Dy2 O31 . . 76.65(16) ?
O28 Dy2 O31 . . 71.86(16) ?
O40 Dy2 O31 . . 72.55(16) ?
O52 Dy2 O31 . . 145.49(16) ?
O49 Dy2 O31 . . 97.74(17) ?
O34 Dy2 Al12 . . 131.78(13) ?
O43 Dy2 Al12 . . 58.67(13) ?
O37 Dy2 Al12 . . 33.79(12) ?
O46 Dy2 Al12 . . 104.72(12) ?
O28 Dy2 Al12 . . 97.64(12) ?
O40 Dy2 Al12 . . 93.97(12) ?
O52 Dy2 Al12 . . 34.17(12) ?
O49 Dy2 Al12 . . 97.78(13) ?
O31 Dy2 Al12 . . 163.77(12) ?
O34 Dy2 Al11 . . 141.76(13) ?
O43 Dy2 Al11 . . 139.75(13) ?
O37 Dy2 Al11 . . 87.41(13) ?
O46 Dy2 Al11 . . 32.71(12) ?
O28 Dy2 Al11 . . 114.85(13) ?
O40 Dy2 Al11 . . 34.00(12) ?
O52 Dy2 Al11 . . 58.34(12) ?
O49 Dy2 Al11 . . 97.43(12) ?
O31 Dy2 Al11 . . 87.86(12) ?
Al12 Dy2 Al11 . . 85.48(5) ?
O34 Dy2 Al7 . . 30.30(13) ?
O43 Dy2 Al7 . . 97.96(13) ?
O37 Dy2 Al7 . . 121.45(12) ?
O46 Dy2 Al7 . . 108.59(12) ?
O28 Dy2 Al7 . . 55.52(12) ?
O40 Dy2 Al7 . . 100.10(12) ?
O52 Dy2 Al7 . . 178.26(12) ?
O49 Dy2 Al7 . . 96.80(13) ?
O31 Dy2 Al7 . . 34.64(12) ?
Al12 Dy2 Al7 . . 146.56(5) ?
Al11 Dy2 Al7 . . 122.13(5) ?
O3 Al1 O8 . . 93.9(3) ?
O3 Al1 O5 . . 88.5(2) ?
O8 Al1 O5 . . 96.5(2) ?
O3 Al1 O7 . . 174.6(3) ?
O8 Al1 O7 . . 81.4(2) ?
O5 Al1 O7 . . 94.6(2) ?
O3 Al1 O4 . . 106.9(3) ?
O8 Al1 O4 . . 159.0(2) ?
O5 Al1 O4 . . 81.5(2) ?
O7 Al1 O4 . . 77.9(2) ?
O3 Al1 N1 . . 87.8(3) ?
O8 Al1 N1 . . 96.9(3) ?
O5 Al1 N1 . . 166.3(3) ?
O7 Al1 N1 . . 90.1(2) ?
O4 Al1 N1 . . 87.0(2) ?
O3 Al1 Na2 . . 42.62(18) ?
O8 Al1 Na2 . . 105.21(18) ?
O5 Al1 Na2 . . 47.00(17) ?
O7 Al1 Na2 . . 141.20(18) ?
O4 Al1 Na2 . . 88.82(17) ?
N1 Al1 Na2 . . 125.8(2) ?
O3 Al1 Dy1 . . 139.2(2) ?
O8 Al1 Dy1 . . 117.88(17) ?
O5 Al1 Dy1 . . 110.74(17) ?
O7 Al1 Dy1 . . 43.19(14) ?
O4 Al1 Dy1 . . 45.72(15) ?
N1 Al1 Dy1 . . 64.88(18) ?
Na2 Al1 Dy1 . . 134.46(9) ?
O6 Al2 O11 . . 100.3(2) ?
O6 Al2 O56 . . 86.8(2) ?
O11 Al2 O56 . . 92.8(2) ?
O6 Al2 O10 . . 176.4(2) ?
O11 Al2 O10 . . 82.9(2) ?
O56 Al2 O10 . . 91.3(2) ?
O6 Al2 O13 . . 100.9(2) ?
O11 Al2 O13 . . 158.4(2) ?
O56 Al2 O13 . . 92.6(2) ?
O10 Al2 O13 . . 76.1(2) ?
O6 Al2 N2 . . 89.8(2) ?
O11 Al2 N2 . . 90.2(2) ?
O56 Al2 N2 . . 175.9(3) ?
O10 Al2 N2 . . 91.9(2) ?
O13 Al2 N2 . . 85.7(2) ?
O6 Al2 Dy1 . . 135.70(18) ?
O11 Al2 Dy1 . . 114.44(18) ?
O56 Al2 Dy1 . . 116.59(18) ?
O10 Al2 Dy1 . . 42.99(15) ?
O13 Al2 Dy1 . . 45.13(16) ?
N2 Al2 Dy1 . . 64.57(17) ?
O6 Al2 Na5 . . 45.66(17) ?
O11 Al2 Na5 . . 112.73(19) ?
O56 Al2 Na5 . . 44.63(17) ?
O10 Al2 Na5 . . 131.51(18) ?
O13 Al2 Na5 . . 85.43(18) ?
N2 Al2 Na5 . . 131.39(19) ?
Dy1 Al2 Na5 . . 129.76(8) ?
O6 Al2 Na4 . . 105.71(19) ?
O11 Al2 Na4 . . 131.26(19) ?
O56 Al2 Na4 . . 49.34(18) ?
O10 Al2 Na4 . . 70.78(17) ?
O13 Al2 Na4 . . 44.88(16) ?
N2 Al2 Na4 . . 129.73(19) ?
Dy1 Al2 Na4 . . 71.70(6) ?
Na5 Al2 Na4 . . 64.72(8) ?
O12 Al3 O18 . . 115.8(3) ?
O12 Al3 O20 . . 91.9(3) ?
O18 Al3 O20 . . 97.8(3) ?
O12 Al3 O19 . . 130.4(3) ?
O18 Al3 O19 . . 113.8(3) ?
O20 Al3 O19 . . 82.7(3) ?
O12 Al3 N4 . . 89.9(3) ?
O18 Al3 N4 . . 93.7(3) ?
O20 Al3 N4 . . 166.2(3) ?
O19 Al3 N4 . . 85.7(2) ?
O15 Al4 O9 . . 111.8(3) ?
O15 Al4 O23 . . 101.1(3) ?
O9 Al4 O23 . . 92.8(3) ?
O15 Al4 O22 . . 107.0(3) ?
O9 Al4 O22 . . 141.0(3) ?
O23 Al4 O22 . . 83.2(2) ?
O15 Al4 N3 . . 92.5(3) ?
O9 Al4 N3 . . 90.0(3) ?
O23 Al4 N3 . . 163.9(3) ?
O22 Al4 N3 . . 84.7(2) ?
O24 Al5 O25 . . 171.5(3) ?
O24 Al5 O17 . . 87.4(2) ?
O25 Al5 O17 . . 92.1(2) ?
O24 Al5 O26 . . 90.1(2) ?
O25 Al5 O26 . . 81.5(2) ?
O17 Al5 O26 . . 93.7(3) ?
O24 Al5 O16 . . 109.2(3) ?
O25 Al5 O16 . . 79.1(2) ?
O17 Al5 O16 . . 82.7(2) ?
O26 Al5 O16 . . 160.1(3) ?
O24 Al5 N8 . . 89.6(3) ?
O25 Al5 N8 . . 92.7(2) ?
O17 Al5 N8 . . 167.4(3) ?
O26 Al5 N8 . . 98.5(3) ?
O16 Al5 N8 . . 86.8(2) ?
O24 Al5 Na3 . . 56.35(19) ?
O25 Al5 Na3 . . 116.83(18) ?
O17 Al5 Na3 . . 55.17(18) ?
O26 Al5 Na3 . . 53.87(18) ?
O16 Al5 Na3 . . 133.63(19) ?
N8 Al5 Na3 . . 131.6(2) ?
O24 Al5 Dy1 . . 149.0(2) ?
O25 Al5 Dy1 . . 38.38(15) ?
O17 Al5 Dy1 . . 109.69(18) ?
O26 Al5 Dy1 . . 113.39(18) ?
O16 Al5 Dy1 . . 50.92(16) ?
N8 Al5 Dy1 . . 68.02(18) ?
Na3 Al5 Dy1 . . 154.37(10) ?
O21 Al6 O27 . . 85.1(3) ?
O21 Al6 O2 . . 90.7(3) ?
O27 Al6 O2 . . 91.6(3) ?
O21 Al6 O1 . . 170.2(3) ?
O27 Al6 O1 . . 101.1(3) ?
O2 Al6 O1 . . 81.6(2) ?
O21 Al6 N9 . . 104.1(3) ?
O27 Al6 N9 . . 86.2(3) ?
O2 Al6 N9 . . 164.8(3) ?
O1 Al6 N9 . . 84.0(3) ?
O21 Al6 N7 . . 86.7(3) ?
O27 Al6 N7 . . 168.7(3) ?
O2 Al6 N7 . . 96.4(3) ?
O1 Al6 N7 . . 88.1(2) ?
N9 Al6 N7 . . 88.1(3) ?
O21 Al6 Na1 . . 50.6(2) ?
O27 Al6 Na1 . . 57.38(19) ?
O2 Al6 Na1 . . 54.60(18) ?
O1 Al6 Na1 . . 126.85(19) ?
N9 Al6 Na1 . . 133.8(2) ?
N7 Al6 Na1 . . 121.8(2) ?
O30 Al7 O34 . . 170.9(3) ?
O30 Al7 O32 . . 86.2(3) ?
O34 Al7 O32 . . 93.1(3) ?
O30 Al7 O35 . . 89.6(3) ?
O34 Al7 O35 . . 81.4(2) ?
O32 Al7 O35 . . 93.3(2) ?
O30 Al7 N10 . . 89.7(3) ?
O34 Al7 N10 . . 93.1(3) ?
O32 Al7 N10 . . 166.1(3) ?
O35 Al7 N10 . . 99.9(3) ?
O30 Al7 O31 . . 109.6(3) ?
O34 Al7 O31 . . 79.2(2) ?
O32 Al7 O31 . . 81.9(2) ?
O35 Al7 O31 . . 159.7(3) ?
N10 Al7 O31 . . 87.0(3) ?
O30 Al7 Na8 . . 57.50(19) ?
O34 Al7 Na8 . . 115.21(19) ?
O32 Al7 Na8 . . 52.86(17) ?
O35 Al7 Na8 . . 53.75(17) ?
N10 Al7 Na8 . . 133.9(2) ?
O31 Al7 Na8 . . 131.61(19) ?
O30 Al7 Dy2 . . 150.1(2) ?
O34 Al7 Dy2 . . 38.04(16) ?
O32 Al7 Dy2 . . 109.42(18) ?
O35 Al7 Dy2 . . 113.80(18) ?
N10 Al7 Dy2 . . 68.98(19) ?
O31 Al7 Dy2 . . 50.93(16) ?
Na8 Al7 Dy2 . . 151.78(10) ?
O42 Al8 O39 . . 110.1(3) ?
O42 Al8 O29 . . 99.1(3) ?
O39 Al8 O29 . . 89.5(3) ?
O42 Al8 O28 . . 108.2(3) ?
O39 Al8 O28 . . 141.6(3) ?
O29 Al8 O28 . . 82.7(2) ?
O42 Al8 N13 . . 103.6(3) ?
O39 Al8 N13 . . 89.3(3) ?
O29 Al8 N13 . . 156.2(3) ?
O28 Al8 N13 . . 83.6(2) ?
O51 Al9 O36 . . 85.3(2) ?
O51 Al9 O44 . . 91.9(3) ?
O36 Al9 O44 . . 91.4(3) ?
O51 Al9 O43 . . 170.8(3) ?
O36 Al9 O43 . . 101.5(2) ?
O44 Al9 O43 . . 81.7(2) ?
O51 Al9 N12 . . 103.2(3) ?
O36 Al9 N12 . . 85.9(3) ?
O44 Al9 N12 . . 164.3(3) ?
O43 Al9 N12 . . 83.7(2) ?
O51 Al9 N17 . . 86.1(3) ?
O36 Al9 N17 . . 168.7(3) ?
O44 Al9 N17 . . 96.2(3) ?
O43 Al9 N17 . . 87.9(2) ?
N12 Al9 N17 . . 89.0(3) ?
O51 Al9 Na10 . . 51.6(2) ?
O36 Al9 Na10 . . 55.48(19) ?
O44 Al9 Na10 . . 56.23(18) ?
O43 Al9 Na10 . . 127.64(19) ?
N12 Al9 Na10 . . 131.7(2) ?
N17 Al9 Na10 . . 123.0(2) ?
O48 Al10 O33 . . 111.9(3) ?
O48 Al10 O50 . . 90.1(3) ?
O33 Al10 O50 . . 102.6(3) ?
O48 Al10 O49 . . 137.1(3) ?
O33 Al10 O49 . . 110.9(3) ?
O50 Al10 O49 . . 83.1(3) ?
O48 Al10 N16 . . 90.0(3) ?
O33 Al10 N16 . . 92.7(3) ?
O50 Al10 N16 . . 163.5(3) ?
O49 Al10 N16 . . 85.6(3) ?
O54 Al11 O47 . . 96.7(2) ?
O54 Al11 O58 . . 86.7(2) ?
O47 Al11 O58 . . 96.2(2) ?
O54 Al11 O46 . . 178.9(3) ?
O47 Al11 O46 . . 83.0(2) ?
O58 Al11 O46 . . 92.3(2) ?
O54 Al11 O40 . . 103.1(2) ?
O47 Al11 O40 . . 159.8(2) ?
O58 Al11 O40 . . 88.7(2) ?
O46 Al11 O40 . . 77.2(2) ?
O54 Al11 N18 . . 90.2(2) ?
O47 Al11 N18 . . 92.1(2) ?
O58 Al11 N18 . . 171.4(3) ?
O46 Al11 N18 . . 90.9(2) ?
O40 Al11 N18 . . 84.2(2) ?
O54 Al11 Dy2 . . 138.31(19) ?
O47 Al11 Dy2 . . 116.10(18) ?
O58 Al11 Dy2 . . 112.76(18) ?
O46 Al11 Dy2 . . 42.54(14) ?
O40 Al11 Dy2 . . 44.69(15) ?
N18 Al11 Dy2 . . 65.02(17) ?
O54 Al11 Na6 . . 48.14(18) ?
O47 Al11 Na6 . . 109.93(19) ?
O58 Al11 Na6 . . 40.76(17) ?
O46 Al11 Na6 . . 130.93(18) ?
O40 Al11 Na6 . . 86.50(17) ?
N18 Al11 Na6 . . 133.5(2) ?
Dy2 Al11 Na6 . . 129.55(8) ?
O54 Al11 Na7 . . 101.74(19) ?
O47 Al11 Na7 . . 141.07(18) ?
O58 Al11 Na7 . . 51.60(18) ?
O46 Al11 Na7 . . 77.85(17) ?
O40 Al11 Na7 . . 37.36(16) ?
N18 Al11 Na7 . . 121.57(19) ?
Dy2 Al11 Na7 . . 68.99(7) ?
Na6 Al11 Na7 . . 62.39(8) ?
O45 Al12 O38 . . 94.0(2) ?
O45 Al12 O53 . . 88.2(2) ?
O38 Al12 O53 . . 97.1(2) ?
O45 Al12 O37 . . 174.5(3) ?
O38 Al12 O37 . . 80.7(2) ?
O53 Al12 O37 . . 94.0(2) ?
O45 Al12 O52 . . 107.2(2) ?
O38 Al12 O52 . . 158.7(2) ?
O53 Al12 O52 . . 82.2(2) ?
O37 Al12 O52 . . 78.1(2) ?
O45 Al12 N15 . . 88.0(2) ?
O38 Al12 N15 . . 96.4(3) ?
O53 Al12 N15 . . 166.2(3) ?
O37 Al12 N15 . . 91.0(2) ?
O52 Al12 N15 . . 86.3(2) ?
O45 Al12 Na9 . 1_545 43.41(18) ?
O38 Al12 Na9 . 1_545 104.03(18) ?
O53 Al12 Na9 . 1_545 45.47(17) ?
O37 Al12 Na9 . 1_545 139.37(19) ?
O52 Al12 Na9 . 1_545 90.68(16) ?
N15 Al12 Na9 . 1_545 127.6(2) ?
O45 Al12 Dy2 . . 139.7(2) ?
O38 Al12 Dy2 . . 116.73(17) ?
O53 Al12 Dy2 . . 111.37(17) ?
O37 Al12 Dy2 . . 43.58(14) ?
O52 Al12 Dy2 . . 45.95(14) ?
N15 Al12 Dy2 . . 64.52(18) ?
Na9 Al12 Dy2 1_545 . 136.39(9) ?
O75 Na1 O21 1_655 . 109.8(3) ?
O75 Na1 O59 1_655 . 82.6(2) ?
O21 Na1 O59 . . 151.1(3) ?
O75 Na1 O60B 1_655 . 97.9(3) ?
O21 Na1 O60B . . 94.7(3) ?
O59 Na1 O60B . . 109.8(3) ?
O75 Na1 O60 1_655 . 97.9(3) ?
O21 Na1 O60 . . 94.7(3) ?
O59 Na1 O60 . . 109.8(3) ?
O75 Na1 O2 1_655 . 175.3(3) ?
O21 Na1 O2 . . 66.2(2) ?
O59 Na1 O2 . . 99.8(2) ?
O60B Na1 O2 . . 85.2(2) ?
O60 Na1 O2 . . 85.2(2) ?
O75 Na1 O27 1_655 . 112.0(3) ?
O21 Na1 O27 . . 60.8(2) ?
O59 Na1 O27 . . 90.5(2) ?
O60B Na1 O27 . . 145.9(2) ?
O60 Na1 O27 . . 145.9(2) ?
O2 Na1 O27 . . 64.02(19) ?
O75 Na1 Al6 1_655 . 137.1(2) ?
O21 Na1 Al6 . . 37.07(15) ?
O59 Na1 Al6 . . 117.0(2) ?
O60B Na1 Al6 . . 108.8(2) ?
O60 Na1 Al6 . . 108.8(2) ?
O2 Na1 Al6 . . 38.17(13) ?
O27 Na1 Al6 . . 37.45(14) ?
O75 Na1 Na10 1_655 1_655 41.3(2) ?
O21 Na1 Na10 . 1_655 144.92(19) ?
O59 Na1 Na10 . 1_655 41.30(16) ?
O60 Na1 Na10 . 1_655 107.0(2) ?
O2 Na1 Na10 . 1_655 141.09(19) ?
O27 Na1 Na10 . 1_655 106.20(17) ?
Al6 Na1 Na10 . 1_655 143.53(13) ?
O63B Na2 O3 . . 165.3(3) ?
O63 Na2 O3 . . 165.3(3) ?
O63B Na2 O62 . . 78.5(2) ?
O63 Na2 O62 . . 78.5(2) ?
O3 Na2 O62 . . 116.2(3) ?
O63B Na2 O61 . . 99.6(3) ?
O63 Na2 O61 . . 99.6(3) ?
O3 Na2 O61 . . 84.3(2) ?
O62 Na2 O61 . . 84.5(3) ?
O63B Na2 O64B . . 83.4(14) ?
O3 Na2 O64B . . 97.8(13) ?
O62 Na2 O64B . . 77(2) ?
O61 Na2 O64B . . 160(2) ?
O63 Na2 O64 . . 81.2(7) ?
O3 Na2 O64 . . 99.8(7) ?
O62 Na2 O64 . . 76.8(10) ?
O61 Na2 O64 . . 160.8(11) ?
O63B Na2 O5 . . 100.4(2) ?
O63 Na2 O5 . . 100.4(2) ?
O3 Na2 O5 . . 65.0(2) ?
O62 Na2 O5 . . 165.2(3) ?
O61 Na2 O5 . . 110.1(2) ?
O64B Na2 O5 . . 88(2) ?
O64 Na2 O5 . . 88.4(10) ?
O63B Na2 C203 . . 25.5(8) ?
O3 Na2 C203 . . 143.4(7) ?
O62 Na2 C203 . . 97.2(7) ?
O61 Na2 C203 . . 84.3(8) ?
O64B Na2 C203 . . 104.5(17) ?
O5 Na2 C203 . . 86.7(6) ?
O63 Na2 Na3 . 1_565 47.51(17) ?
O3 Na2 Na3 . 1_565 141.2(2) ?
O62 Na2 Na3 . 1_565 47.51(17) ?
O61 Na2 Na3 . 1_565 121.2(2) ?
O64 Na2 Na3 . 1_565 46.6(7) ?
O5 Na2 Na3 . 1_565 121.42(19) ?
O63B Na2 Al1 . . 133.8(2) ?
O63 Na2 Al1 . . 133.8(2) ?
O3 Na2 Al1 . . 31.44(14) ?
O62 Na2 Al1 . . 147.3(2) ?
O61 Na2 Al1 . . 92.94(19) ?
O64B Na2 Al1 . . 99.0(16) ?
O64 Na2 Al1 . . 100.3(8) ?
O5 Na2 Al1 . . 34.35(13) ?
C203 Na2 Al1 . . 115.0(7) ?
Na3 Na2 Al1 1_565 . 145.85(14) ?
O64 Na3 O63 1_545 1_545 85.9(11) ?
O64 Na3 O62 1_545 1_545 81.9(11) ?
O63 Na3 O62 1_545 1_545 80.6(3) ?
O64 Na3 O26 1_545 . 109.8(10) ?
O63 Na3 O26 1_545 . 161.6(3) ?
O62 Na3 O26 1_545 . 110.3(3) ?
O64 Na3 O17 1_545 . 174.6(11) ?
O63 Na3 O17 1_545 . 93.4(2) ?
O62 Na3 O17 1_545 . 103.2(2) ?
O26 Na3 O17 . . 70.07(19) ?
O64 Na3 O24 1_545 . 112.0(11) ?
O63 Na3 O24 1_545 . 100.6(2) ?
O62 Na3 O24 1_545 . 166.0(3) ?
O26 Na3 O24 . . 65.2(2) ?
O17 Na3 O24 . . 62.82(19) ?
O64 Na3 Al5 1_545 . 137.1(10) ?
O63 Na3 Al5 1_545 . 121.8(2) ?
O62 Na3 Al5 1_545 . 130.8(2) ?
O26 Na3 Al5 . . 39.90(14) ?
O17 Na3 Al5 . . 39.79(13) ?
O24 Na3 Al5 . . 37.34(13) ?
O64 Na3 Na2 1_545 1_545 51.5(10) ?
O63 Na3 Na2 1_545 1_545 48.36(17) ?
O62 Na3 Na2 1_545 1_545 49.53(18) ?
O26 Na3 Na2 . 1_545 149.7(2) ?
O17 Na3 Na2 . 1_545 130.99(19) ?
O24 Na3 Na2 . 1_545 140.05(19) ?
Al5 Na3 Na2 . 1_545 169.50(15) ?
O14 Na4 O65 . . 105.1(2) ?
O14 Na4 O55 . . 120.3(2) ?
O65 Na4 O55 . . 83.0(2) ?
O14 Na4 O16 . . 128.6(2) ?
O65 Na4 O16 . . 103.3(2) ?
O55 Na4 O16 . . 104.9(2) ?
O14 Na4 O13 . . 67.51(18) ?
O65 Na4 O13 . . 167.0(2) ?
O55 Na4 O13 . . 109.9(2) ?
O16 Na4 O13 . . 75.54(19) ?
O14 Na4 O56 . . 79.99(19) ?
O65 Na4 O56 . . 126.0(2) ?
O55 Na4 O56 . . 51.94(18) ?
O16 Na4 O56 . . 114.9(2) ?
O13 Na4 O56 . . 64.62(17) ?
O14 Na4 C127 . . 102.6(2) ?
O65 Na4 C127 . . 105.3(2) ?
O55 Na4 C127 . . 25.1(2) ?
O16 Na4 C127 . . 110.0(2) ?
O13 Na4 C127 . . 87.0(2) ?
O56 Na4 C127 . . 26.95(19) ?
O14 Na4 C29 . . 23.5(2) ?
O65 Na4 C29 . . 119.7(2) ?
O55 Na4 C29 . . 135.8(2) ?
O16 Na4 C29 . . 105.4(2) ?
O13 Na4 C29 . . 49.84(18) ?
O56 Na4 C29 . . 86.14(19) ?
C127 Na4 C29 . . 112.6(2) ?
O14 Na4 N6 . . 152.8(2) ?
O65 Na4 N6 . . 96.9(2) ?
O55 Na4 N6 . . 77.6(2) ?
O16 Na4 N6 . . 27.41(17) ?
O13 Na4 N6 . . 87.71(19) ?
O56 Na4 N6 . . 100.03(19) ?
C127 Na4 N6 . . 86.5(2) ?
C29 Na4 N6 . . 129.5(2) ?
O14 Na4 Al2 . . 76.59(15) ?
O65 Na4 Al2 . . 159.0(2) ?
O55 Na4 Al2 . . 78.36(16) ?
O16 Na4 Al2 . . 90.97(15) ?
O13 Na4 Al2 . . 32.52(12) ?
O56 Na4 Al2 . . 33.08(12) ?
C127 Na4 Al2 . . 54.60(16) ?
C29 Na4 Al2 . . 69.78(15) ?
N6 Na4 Al2 . . 88.62(15) ?
O14 Na4 Na6 . . 118.61(17) ?
O65 Na4 Na6 . . 42.90(16) ?
O55 Na4 Na6 . . 40.24(16) ?
O16 Na4 Na6 . . 111.42(16) ?
O13 Na4 Na6 . . 149.79(16) ?
O56 Na4 Na6 . . 86.63(14) ?
C127 Na4 Na6 . . 62.85(17) ?
C29 Na4 Na6 . . 142.01(18) ?
N6 Na4 Na6 . . 88.45(15) ?
Al2 Na4 Na6 . . 117.44(10) ?
O14 Na4 Na5 . . 42.54(14) ?
O65 Na4 Na5 . . 110.2(2) ?
O55 Na4 Na5 . . 78.67(17) ?
O16 Na4 Na5 . . 146.51(17) ?
O13 Na4 Na5 . . 72.11(14) ?
O56 Na4 Na5 . . 41.49(13) ?
C127 Na4 Na5 . . 60.31(17) ?
C29 Na4 Na5 . . 58.51(16) ?
N6 Na4 Na5 . . 141.18(17) ?
Al2 Na4 Na5 . . 56.62(7) ?
Na6 Na4 Na5 . . 92.92(10) ?
O67 Na5 O57 . . 104.2(3) ?
O67 Na5 O66 . . 88.0(3) ?
O57 Na5 O66 . . 86.1(3) ?
O67 Na5 O56 . . 164.2(3) ?
O57 Na5 O56 . . 83.5(2) ?
O66 Na5 O56 . . 106.4(3) ?
O67 Na5 O6 . . 111.1(3) ?
O57 Na5 O6 . . 144.6(2) ?
O66 Na5 O6 . . 93.3(3) ?
O56 Na5 O6 . . 62.69(18) ?
O67 Na5 O14 . . 84.8(3) ?
O57 Na5 O14 . . 95.0(2) ?
O66 Na5 O14 . . 172.8(3) ?
O56 Na5 O14 . . 80.8(2) ?
O6 Na5 O14 . . 89.90(19) ?
O67 Na5 Al2 . . 135.6(2) ?
O57 Na5 Al2 . . 116.83(19) ?
O66 Na5 Al2 . . 109.9(2) ?
O56 Na5 Al2 . . 33.44(13) ?
O6 Na5 Al2 . . 31.47(13) ?
O14 Na5 Al2 . . 75.98(15) ?
O67 Na5 Na4 . . 121.7(2) ?
O57 Na5 Na4 . . 75.71(17) ?
O66 Na5 Na4 . . 148.0(2) ?
O56 Na5 Na4 . . 46.24(15) ?
O6 Na5 Na4 . . 87.06(15) ?
O14 Na5 Na4 . . 38.65(13) ?
Al2 Na5 Na4 . . 58.66(7) ?
O68 Na6 O55 . . 94.9(3) ?
O68 Na6 O41 . . 107.5(3) ?
O55 Na6 O41 . . 97.9(2) ?
O68 Na6 O58 . . 160.0(3) ?
O55 Na6 O58 . . 99.0(2) ?
O41 Na6 O58 . . 84.8(2) ?
O68 Na6 O65 . . 90.1(3) ?
O55 Na6 O65 . . 79.7(2) ?
O41 Na6 O65 . . 162.4(2) ?
O58 Na6 O65 . . 78.4(2) ?
O68 Na6 O54 . . 105.7(2) ?
O55 Na6 O54 . . 159.3(2) ?
O41 Na6 O54 . . 78.4(2) ?
O58 Na6 O54 . . 60.43(18) ?
O65 Na6 O54 . . 97.6(2) ?
O68 Na6 Al11 . . 136.5(2) ?
O55 Na6 Al11 . . 128.47(19) ?
O41 Na6 Al11 . . 73.47(16) ?
O58 Na6 Al11 . . 30.99(13) ?
O65 Na6 Al11 . . 94.20(18) ?
O54 Na6 Al11 . . 30.83(12) ?
O68 Na6 Na4 . . 95.6(2) ?
O55 Na6 Na4 . . 39.90(16) ?
O41 Na6 Na4 . . 134.24(19) ?
O58 Na6 Na4 . . 86.11(16) ?
O65 Na6 Na4 . . 39.88(15) ?
O54 Na6 Na4 . . 132.85(16) ?
Al11 Na6 Na4 . . 114.87(10) ?
O68 Na6 Na7 . . 147.5(2) ?
O55 Na6 Na7 . . 78.06(18) ?
O41 Na6 Na7 . . 43.93(15) ?
O58 Na6 Na7 . . 50.82(16) ?
O65 Na6 Na7 . . 119.06(18) ?
O54 Na6 Na7 . . 85.60(15) ?
Al11 Na6 Na7 . . 60.47(8) ?
Na4 Na6 Na7 . . 98.51(10) ?
O69B Na7 O40 . . 123.7(15) ?
O69 Na7 O40 . . 115.9(4) ?
O69B Na7 O57 . . 129.3(13) ?
O69 Na7 O57 . . 138.4(4) ?
O40 Na7 O57 . . 105.1(2) ?
O69B Na7 O31 . . 111.5(16) ?
O69 Na7 O31 . . 104.5(4) ?
O40 Na7 O31 . . 76.98(19) ?
O57 Na7 O31 . . 90.7(2) ?
O69B Na7 O41 . . 79.9(18) ?
O69 Na7 O41 . . 81.1(4) ?
O40 Na7 O41 . . 68.18(19) ?
O57 Na7 O41 . . 109.3(2) ?
O31 Na7 O41 . . 143.1(2) ?
O69B Na7 O58 . . 147.4(16) ?
O69 Na7 O58 . . 152.8(4) ?
O40 Na7 O58 . . 61.10(17) ?
O57 Na7 O58 . . 49.46(17) ?
O31 Na7 O58 . . 101.03(19) ?
O41 Na7 O58 . . 72.72(18) ?
O69B Na7 C129 . . 149.2(12) ?
O69 Na7 C129 . . 159.2(4) ?
O40 Na7 C129 . . 80.8(2) ?
O57 Na7 C129 . . 24.9(2) ?
O31 Na7 C129 . . 90.8(2) ?
O41 Na7 C129 . . 95.1(2) ?
O58 Na7 C129 . . 25.75(19) ?
O69B Na7 N14 . . 98.4(16) ?
O69 Na7 N14 . . 92.2(4) ?
O40 Na7 N14 . . 27.20(17) ?
O57 Na7 N14 . . 125.2(2) ?
O31 Na7 N14 . . 95.4(2) ?
O41 Na7 N14 . . 47.76(18) ?
O58 Na7 N14 . . 76.03(18) ?
C129 Na7 N14 . . 100.4(2) ?
O69B Na7 C92 . . 81.6(17) ?
O69 Na7 C92 . . 78.5(4) ?
O40 Na7 C92 . . 51.0(2) ?
O57 Na7 C92 . . 126.9(2) ?
O31 Na7 C92 . . 119.6(2) ?
O41 Na7 C92 . . 24.6(2) ?
O58 Na7 C92 . . 80.8(2) ?
C129 Na7 C92 . . 106.3(2) ?
N14 Na7 C92 . . 25.6(2) ?
O69B Na7 Al11 . . 145.8(17) ?
O69 Na7 Al11 . . 141.5(4) ?
O40 Na7 Al11 . . 29.96(13) ?
O57 Na7 Al11 . . 76.65(16) ?
O31 Na7 Al11 . . 86.53(15) ?
O41 Na7 Al11 . . 69.36(15) ?
O58 Na7 Al11 . . 31.29(11) ?
C129 Na7 Al11 . . 51.80(16) ?
N14 Na7 Al11 . . 49.65(14) ?
C92 Na7 Al11 . . 64.28(16) ?
O69B Na7 Na6 . . 106.8(16) ?
O69 Na7 Na6 . . 112.6(4) ?
O40 Na7 Na6 . . 76.69(15) ?
O57 Na7 Na6 . . 69.37(16) ?
O31 Na7 Na6 . . 141.14(17) ?
O41 Na7 Na6 . . 40.01(14) ?
O58 Na7 Na6 . . 40.66(12) ?
C129 Na7 Na6 . . 57.12(17) ?
N14 Na7 Na6 . . 72.50(15) ?
C92 Na7 Na6 . . 59.74(17) ?
Al11 Na7 Na6 . . 57.15(8) ?
O70B Na8 O71 . . 81.2(2) ?
O70 Na8 O71 . . 81.2(2) ?
O70B Na8 O72 . . 87.8(2) ?
O70 Na8 O72 . . 87.8(2) ?
O71 Na8 O72 . . 79.6(2) ?
O70B Na8 O32 . . 174.4(3) ?
O70 Na8 O32 . . 174.4(3) ?
O71 Na8 O32 . . 104.3(2) ?
O72 Na8 O32 . . 92.7(2) ?
O70B Na8 O35 . . 109.0(2) ?
O70 Na8 O35 . . 109.0(2) ?
O71 Na8 O35 . . 108.4(2) ?
O72 Na8 O35 . . 162.0(2) ?
O32 Na8 O35 . . 69.9(2) ?
O70B Na8 O30 . . 112.8(2) ?
O70 Na8 O30 . . 112.8(2) ?
O71 Na8 O30 . . 165.3(2) ?
O72 Na8 O30 . . 104.7(2) ?
O32 Na8 O30 . . 61.8(2) ?
O35 Na8 O30 . . 63.61(19) ?
O70B Na8 Al7 . . 137.1(2) ?
O70 Na8 Al7 . . 137.1(2) ?
O71 Na8 Al7 . . 129.02(19) ?
O72 Na8 Al7 . . 123.29(19) ?
O32 Na8 Al7 . . 39.13(14) ?
O35 Na8 Al7 . . 39.23(14) ?
O30 Na8 Al7 . . 37.00(13) ?
O70B Na8 Na9 . . 51.80(17) ?
O70 Na8 Na9 . . 51.80(17) ?
O71 Na8 Na9 . . 48.90(15) ?
O72 Na8 Na9 . . 48.95(15) ?
O32 Na8 Na9 . . 131.78(19) ?
O35 Na8 Na9 . . 147.7(2) ?
O30 Na8 Na9 . . 143.60(19) ?
Al7 Na8 Na9 . . 170.72(14) ?
O71 Na9 O72 . . 79.2(2) ?
O71 Na9 O45 . 1_565 117.8(2) ?
O72 Na9 O45 . 1_565 163.0(2) ?
O71 Na9 O73 . 1_565 83.7(2) ?
O72 Na9 O73 . 1_565 97.0(2) ?
O45 Na9 O73 1_565 1_565 85.2(2) ?
O71 Na9 O53 . 1_565 165.8(2) ?
O72 Na9 O53 . 1_565 98.3(2) ?
O45 Na9 O53 1_565 1_565 65.41(19) ?
O73 Na9 O53 1_565 1_565 110.5(2) ?
O71 Na9 O70B . . 77.4(2) ?
O72 Na9 O70B . . 83.5(2) ?
O45 Na9 O70B 1_565 . 100.0(2) ?
O73 Na9 O70B 1_565 . 160.6(3) ?
O53 Na9 O70B 1_565 . 88.5(2) ?
O71 Na9 O70 . . 77.4(2) ?
O72 Na9 O70 . . 83.5(2) ?
O45 Na9 O70 1_565 . 100.0(2) ?
O73 Na9 O70 1_565 . 160.6(3) ?
O53 Na9 O70 1_565 . 88.5(2) ?
O71 Na9 C209 . . 82.1(8) ?
O72 Na9 C209 . . 106.0(5) ?
O45 Na9 C209 1_565 . 78.4(5) ?
O73 Na9 C209 1_565 . 150.0(7) ?
O53 Na9 C209 1_565 . 85.3(8) ?
O70B Na9 C209 . . 22.6(5) ?
O71 Na9 Na8 . . 48.60(16) ?
O72 Na9 Na8 . . 48.67(15) ?
O45 Na9 Na8 1_565 . 142.66(19) ?
O73 Na9 Na8 1_565 . 120.81(19) ?
O53 Na9 Na8 1_565 . 119.72(18) ?
O70B Na9 Na8 . . 46.74(15) ?
O70 Na9 Na8 . . 46.74(15) ?
C209 Na9 Na8 . . 66.0(5) ?
O71 Na9 Al12 . 1_565 149.4(2) ?
O72 Na9 Al12 . 1_565 131.08(19) ?
O45 Na9 Al12 1_565 1_565 32.10(13) ?
O73 Na9 Al12 1_565 1_565 94.91(17) ?
O53 Na9 Al12 1_565 1_565 33.79(13) ?
O70 Na9 Al12 . 1_565 99.33(17) ?
Na8 Na9 Al12 . 1_565 144.23(13) ?
O74 Na10 O59 . 1_455 94.0(4) ?
O74B Na10 O75 . . 102(2) ?
O74 Na10 O75 . . 108.4(4) ?
O59 Na10 O75 1_455 . 82.5(3) ?
O74B Na10 O51 . . 97.5(19) ?
O74 Na10 O51 . . 93.1(4) ?
O59 Na10 O51 1_455 . 112.2(3) ?
O75 Na10 O51 . . 153.4(3) ?
O74B Na10 O36 . . 144(2) ?
O74 Na10 O36 . . 145.4(4) ?
O59 Na10 O36 1_455 . 116.5(2) ?
O75 Na10 O36 . . 92.2(2) ?
O51 Na10 O36 . . 61.6(2) ?
O74B Na10 O44 . . 81(2) ?
O74 Na10 O44 . . 84.5(4) ?
O59 Na10 O44 1_455 . 177.2(3) ?
O75 Na10 O44 . . 100.2(2) ?
O51 Na10 O44 . . 65.5(2) ?
O36 Na10 O44 . . 64.23(18) ?
O74B Na10 Al9 . . 107.9(19) ?
O74 Na10 Al9 . . 107.8(4) ?
O59 Na10 Al9 1_455 . 141.0(2) ?
O75 Na10 Al9 . . 118.5(2) ?
O51 Na10 Al9 . . 37.00(14) ?
O36 Na10 Al9 . . 37.86(14) ?
O44 Na10 Al9 . . 38.00(14) ?
O74B Na10 C179 . . 94(2) ?
O74 Na10 C179 . . 100.9(5) ?
O59 Na10 C179 1_455 . 102.3(3) ?
O75 Na10 C179 . . 20.7(3) ?
O51 Na10 C179 . . 141.6(3) ?
O36 Na10 C179 . . 88.6(3) ?
O44 Na10 C179 . . 80.3(3) ?
Al9 Na10 C179 . . 104.6(3) ?
O74B Na10 C212 . . 18.5(15) ?
O59 Na10 C212 1_455 . 108.3(9) ?
O75 Na10 C212 . . 118.2(11) ?
O51 Na10 C212 . . 79.4(10) ?
O36 Na10 C212 . . 128.5(9) ?
O44 Na10 C212 . . 69.8(9) ?
Al9 Na10 C212 . . 90.9(9) ?
C179 Na10 C212 . . 105.7(11) ?
O74B Na10 C115 . . 78.6(19) ?
O74 Na10 C115 . . 73.1(4) ?
O59 Na10 C115 1_455 . 102.8(3) ?
O75 Na10 C115 . . 174.5(3) ?
O51 Na10 C115 . . 22.5(2) ?
O36 Na10 C115 . . 84.0(2) ?
O44 Na10 C115 . . 74.5(2) ?
Al9 Na10 C115 . . 56.29(16) ?
C179 Na10 C115 . . 154.5(3) ?
C212 Na10 C115 . . 61.9(10) ?
O74 Na10 Na1 . 1_455 106.3(4) ?
O59 Na10 Na1 1_455 1_455 41.56(19) ?
O75 Na10 Na1 . 1_455 41.02(18) ?
O51 Na10 Na1 . 1_455 146.96(19) ?
O36 Na10 Na1 . 1_455 107.34(17) ?
O44 Na10 Na1 . 1_455 141.20(19) ?
Al9 Na10 Na1 . 1_455 145.02(13) ?
C179 Na10 Na1 . 1_455 61.2(2) ?
C115 Na10 Na1 . 1_455 144.20(19) ?
N1 O1 Al6 . . 113.5(4) ?
N1 O1 Dy1 . . 110.2(4) ?
Al6 O1 Dy1 . . 120.2(2) ?
C1 O2 Al6 . . 113.6(5) ?
C1 O2 Na1 . . 146.4(5) ?
Al6 O2 Na1 . . 87.2(2) ?
C3 O3 Al1 . . 133.2(5) ?
C3 O3 Na2 . . 120.0(5) ?
Al1 O3 Na2 . . 105.9(3) ?
N2 O4 Al1 . . 108.1(4) ?
N2 O4 Dy1 . . 103.5(4) ?
Al1 O4 Dy1 . . 99.7(2) ?
C8 O5 Al1 . . 110.5(4) ?
C8 O5 Na2 . . 114.1(4) ?
Al1 O5 Na2 . . 98.6(2) ?
C10 O6 Al2 . . 132.7(5) ?
C10 O6 Na5 . . 119.3(4) ?
Al2 O6 Na5 . . 102.9(2) ?
N3 O7 Al1 . . 112.7(4) ?
N3 O7 Dy1 . . 125.1(4) ?
Al1 O7 Dy1 . . 103.3(2) ?
C15 O8 Al1 . . 113.1(5) ?
C17 O9 Al4 . . 130.5(5) ?
N4 O10 Al2 . . 111.2(4) ?
N4 O10 Dy1 . . 120.9(4) ?
Al2 O10 Dy1 . . 103.7(2) ?
C22 O11 Al2 . . 111.6(5) ?
C24 O12 Al3 . . 132.7(5) ?
N5 O13 Al2 . . 120.9(4) ?
N5 O13 Dy1 . . 117.9(4) ?
Al2 O13 Dy1 . . 101.2(2) ?
N5 O13 Na4 . . 104.5(4) ?
Al2 O13 Na4 . . 102.6(2) ?
Dy1 O13 Na4 . . 108.27(19) ?
C29 O14 Na4 . . 108.5(5) ?
C29 O14 Na5 . . 119.0(5) ?
Na4 O14 Na5 . . 98.8(2) ?
C31 O15 Al4 . . 134.0(5) ?
N6 O16 Al5 . . 105.5(4) ?
N6 O16 Na4 . . 100.5(4) ?
Al5 O16 Na4 . . 143.8(3) ?
N6 O16 Dy1 . . 102.5(4) ?
Al5 O16 Dy1 . . 94.8(2) ?
Na4 O16 Dy1 . . 103.83(19) ?
C36 O17 Al5 . . 110.0(4) ?
C36 O17 Na3 . . 164.9(5) ?
Al5 O17 Na3 . . 85.0(2) ?
C38 O18 Al3 . . 129.1(6) ?
N7 O19 Al3 . . 113.1(4) ?
N7 O19 Dy1 . . 116.7(4) ?
Al3 O19 Dy1 . . 125.3(3) ?
C43 O20 Al3 . . 114.6(5) ?
C45 O21 Al6 . . 136.3(5) ?
C45 O21 Na1 . . 116.2(5) ?
Al6 O21 Na1 . . 92.3(3) ?
N8 O22 Al4 . . 111.6(4) ?
N8 O22 Dy1 . . 115.6(3) ?
Al4 O22 Dy1 . . 132.0(2) ?
C50B O23 Al4 . . 114.2(5) ?
C50 O23 Al4 . . 114.2(5) ?
C52 O24 Al5 . . 129.2(9) ?
C52B O24 Al5 . . 130.0(11) ?
C52 O24 Na3 . . 112.0(11) ?
C52B O24 Na3 . . 118.7(13) ?
Al5 O24 Na3 . . 86.3(2) ?
N9 O25 Al5 . . 113.6(4) ?
N9 O25 Dy1 . . 120.2(4) ?
Al5 O25 Dy1 . . 111.3(2) ?
C57 O26 Al5 . . 112.3(5) ?
C57 O26 Na3 . . 138.7(5) ?
Al5 O26 Na3 . . 86.2(2) ?
C59 O27 Al6 . . 126.2(6) ?
C59 O27 Na1 . . 109.5(5) ?
Al6 O27 Na1 . . 85.2(2) ?
N10 O28 Al8 . . 111.1(4) ?
N10 O28 Dy2 . . 116.3(4) ?
Al8 O28 Dy2 . . 132.5(2) ?
C64 O29 Al8 . . 113.7(5) ?
C66 O30 Al7 . . 127.1(5) ?
C66 O30 Na8 . . 112.7(5) ?
Al7 O30 Na8 . . 85.5(2) ?
N11 O31 Al7 . . 105.7(4) ?
N11 O31 Na7 . . 115.1(4) ?
Al7 O31 Na7 . . 133.5(3) ?
N11 O31 Dy2 . . 101.1(4) ?
Al7 O31 Dy2 . . 94.4(2) ?
Na7 O31 Dy2 . . 98.55(18) ?
C71 O32 Al7 . . 110.2(5) ?
C71 O32 Na8 . . 161.0(5) ?
Al7 O32 Na8 . . 88.0(2) ?
C73 O33 Al10 . . 129.5(6) ?
N12 O34 Al7 . . 113.4(4) ?
N12 O34 Dy2 . . 121.1(4) ?
Al7 O34 Dy2 . . 111.7(2) ?
C78 O35 Al7 . . 112.3(5) ?
C78 O35 Na8 . . 136.7(5) ?
Al7 O35 Na8 . . 87.0(2) ?
C80 O36 Al9 . . 125.0(5) ?
C80 O36 Na10 . . 106.4(5) ?
Al9 O36 Na10 . . 86.7(2) ?
N13 O37 Al12 . . 113.2(4) ?
N13 O37 Dy2 . . 125.8(4) ?
Al12 O37 Dy2 . . 102.6(2) ?
C85 O38 Al12 . . 113.8(5) ?
C87 O39 Al8 . . 133.5(5) ?
N14 O40 Al11 . . 114.1(4) ?
N14 O40 Na7 . . 101.7(4) ?
Al11 O40 Na7 . . 112.7(2) ?
N14 O40 Dy2 . . 116.2(4) ?
Al11 O40 Dy2 . . 101.3(2) ?
Na7 O40 Dy2 . . 111.2(2) ?
C92 O41 Na6 . . 134.2(5) ?
C92 O41 Na7 . . 97.5(5) ?
Na6 O41 Na7 . . 96.1(2) ?
C94 O42 Al8 . . 153.9(6) ?
N15 O43 Al9 . . 113.8(4) ?
N15 O43 Dy2 . . 110.1(4) ?
Al9 O43 Dy2 . . 121.0(3) ?
C99 O44 Al9 . . 113.2(5) ?
C99 O44 Na10 . . 148.0(5) ?
Al9 O44 Na10 . . 85.8(2) ?
C101 O45 Al12 . . 132.6(5) ?
C101 O45 Na9 . 1_545 121.7(5) ?
Al12 O45 Na9 . 1_545 104.5(3) ?
N16 O46 Al11 . . 111.3(4) ?
N16 O46 Dy2 . . 122.3(4) ?
Al11 O46 Dy2 . . 104.8(2) ?
C106 O47 Al11 . . 112.2(5) ?
C108 O48 Al10 . . 132.8(5) ?
N17 O49 Al10 . . 112.9(4) ?
N17 O49 Dy2 . . 117.5(4) ?
Al10 O49 Dy2 . . 126.7(3) ?
C113 O50 Al10 . . 114.1(5) ?
C115 O51 Al9 . . 136.6(5) ?
C115 O51 Na10 . . 112.5(5) ?
Al9 O51 Na10 . . 91.4(2) ?
N18 O52 Al12 . . 110.1(4) ?
N18 O52 Dy2 . . 105.0(3) ?
Al12 O52 Dy2 . . 99.9(2) ?
C120 O53 Al12 . . 110.0(4) ?
C120 O53 Na9 . 1_545 113.3(4) ?
Al12 O53 Na9 . 1_545 100.7(2) ?
C122 O54 Al11 . . 131.5(5) ?
C122 O54 Na6 . . 119.2(4) ?
Al11 O54 Na6 . . 101.0(2) ?
C127 O55 Na4 . . 100.1(5) ?
C127 O55 Na6 . . 143.1(6) ?
Na4 O55 Na6 . . 99.9(2) ?
C127 O56 Al2 . . 132.9(5) ?
C127 O56 Na5 . . 125.1(5) ?
Al2 O56 Na5 . . 101.9(2) ?
C127 O56 Na4 . . 84.1(4) ?
Al2 O56 Na4 . . 97.6(2) ?
Na5 O56 Na4 . . 92.3(2) ?
C129 O57 Na5 . . 122.9(5) ?
C129 O57 Na7 . . 101.9(5) ?
Na5 O57 Na7 . . 135.1(3) ?
C129 O58 Al11 . . 132.6(5) ?
C129 O58 Na6 . . 119.0(5) ?
Al11 O58 Na6 . . 108.2(2) ?
C129 O58 Na7 . . 81.0(5) ?
Al11 O58 Na7 . . 97.1(2) ?
Na6 O58 Na7 . . 88.5(2) ?
C1 N1 O1 . . 110.9(6) ?
C1 N1 Al1 . . 132.2(5) ?
O1 N1 Al1 . . 116.9(4) ?
C8 N2 O4 . . 112.5(6) ?
C8 N2 Al2 . . 129.4(5) ?
O4 N2 Al2 . . 117.1(4) ?
C15 N3 O7 . . 110.2(6) ?
C15 N3 Al4 . . 133.0(5) ?
O7 N3 Al4 . . 116.5(4) ?
C22 N4 O10 . . 112.2(6) ?
C22 N4 Al3 . . 132.2(5) ?
O10 N4 Al3 . . 115.6(4) ?
C29 N5 O13 . . 118.1(6) ?
C29 N5 H5N . . 127(6) ?
O13 N5 H5N . . 111(6) ?
C36 N6 O16 . . 117.9(6) ?
C36 N6 Na4 . . 145.8(5) ?
O16 N6 Na4 . . 52.1(3) ?
C36 N6 H6N . . 123(6) ?
O16 N6 H6N . . 119(6) ?
Na4 N6 H6N . . 79(7) ?
C43 N7 O19 . . 109.8(6) ?
C43 N7 Al6 . . 129.8(6) ?
O19 N7 Al6 . . 120.5(4) ?
C50B N8 O22 . . 112.3(6) ?
C50 N8 O22 . . 112.3(6) ?
C50B N8 Al5 . . 128.6(5) ?
C50 N8 Al5 . . 128.6(5) ?
O22 N8 Al5 . . 117.3(4) ?
C57 N9 O25 . . 112.5(7) ?
C57 N9 Al6 . . 131.3(6) ?
O25 N9 Al6 . . 116.2(4) ?
C64 N10 O28 . . 112.5(6) ?
C64 N10 Al7 . . 128.3(6) ?
O28 N10 Al7 . . 118.0(4) ?
C71 N11 O31 . . 117.6(6) ?
C71 N11 H11N . . 128(6) ?
O31 N11 H11N . . 110(6) ?
C78 N12 O34 . . 113.2(6) ?
C78 N12 Al9 . . 130.1(6) ?
O34 N12 Al9 . . 116.7(4) ?
C85 N13 O37 . . 110.7(6) ?
C85 N13 Al8 . . 132.0(5) ?
O37 N13 Al8 . . 117.3(4) ?
C92 N14 O40 . . 121.9(6) ?
C92 N14 Na7 . . 77.7(4) ?
O40 N14 Na7 . . 51.1(3) ?
C92 N14 H14N . . 110(6) ?
O40 N14 H14N . . 126(6) ?
Na7 N14 H14N . . 139(6) ?
C99 N15 O43 . . 110.5(6) ?
C99 N15 Al12 . . 131.5(5) ?
O43 N15 Al12 . . 118.0(4) ?
C106 N16 O46 . . 111.5(6) ?
C106 N16 Al10 . . 132.3(5) ?
O46 N16 Al10 . . 116.1(4) ?
C113 N17 O49 . . 109.8(6) ?
C113 N17 Al9 . . 129.7(5) ?
O49 N17 Al9 . . 120.4(4) ?
C120 N18 O52 . . 110.8(6) ?
C120 N18 Al11 . . 128.3(5) ?
O52 N18 Al11 . . 118.3(4) ?
O2 C1 N1 . . 119.9(7) ?
O2 C1 C2 . . 121.1(7) ?
N1 C1 C2 . . 119.0(7) ?
C3 C2 C7 . . 119.5(8) ?
C3 C2 C1 . . 123.2(8) ?
C7 C2 C1 . . 117.3(8) ?
O3 C3 C4 . . 118.6(8) ?
O3 C3 C2 . . 123.1(7) ?
C4 C3 C2 . . 118.3(8) ?
C5 C4 C3 . . 121.5(10) ?
C5 C4 H4 . . 119.2 ?
C3 C4 H4 . . 119.2 ?
C4 C5 C6 . . 119.9(10) ?
C4 C5 H5 . . 120.1 ?
C6 C5 H5 . . 120.1 ?
C7 C6 C5 . . 120.2(10) ?
C7 C6 H6 . . 119.9 ?
C5 C6 H6 . . 119.9 ?
C6 C7 C2 . . 120.3(9) ?
C6 C7 H7 . . 119.8 ?
C2 C7 H7 . . 119.8 ?
O5 C8 N2 . . 120.0(7) ?
O5 C8 C9 . . 120.1(6) ?
N2 C8 C9 . . 119.9(6) ?
C14 C9 C10 . . 119.9(7) ?
C14 C9 C8 . . 116.9(7) ?
C10 C9 C8 . . 123.2(6) ?
O6 C10 C11 . . 117.6(7) ?
O6 C10 C9 . . 124.4(6) ?
C11 C10 C9 . . 118.0(7) ?
C12 C11 C10 . . 121.3(7) ?
C12 C11 H11 . . 119.4 ?
C10 C11 H11 . . 119.4 ?
C11 C12 C13 . . 121.1(8) ?
C11 C12 H12 . . 119.5 ?
C13 C12 H12 . . 119.5 ?
C12 C13 C14 . . 118.6(8) ?
C12 C13 H13 . . 120.7 ?
C14 C13 H13 . . 120.7 ?
C13 C14 C9 . . 121.2(7) ?
C13 C14 H14 . . 119.4 ?
C9 C14 H14 . . 119.4 ?
O8 C15 N3 . . 121.2(7) ?
O8 C15 C16 . . 120.6(7) ?
N3 C15 C16 . . 118.2(7) ?
C21 C16 C17 . . 120.7(7) ?
C21 C16 C15 . . 118.2(8) ?
C17 C16 C15 . . 121.1(7) ?
O9 C17 C16 . . 124.7(7) ?
O9 C17 C18 . . 118.5(8) ?
C16 C17 C18 . . 116.8(8) ?
C19 C18 C17 . . 120.5(9) ?
C19 C18 H18 . . 119.7 ?
C17 C18 H18 . . 119.7 ?
C20 C19 C18 . . 122.3(9) ?
C20 C19 H19 . . 118.9 ?
C18 C19 H19 . . 118.9 ?
C19 C20 C21 . . 118.3(9) ?
C19 C20 H20 . . 120.9 ?
C21 C20 H20 . . 120.9 ?
C20 C21 C16 . . 121.4(9) ?
C20 C21 H21 . . 119.3 ?
C16 C21 H21 . . 119.3 ?
O11 C22 N4 . . 121.6(7) ?
O11 C22 C23 . . 118.8(7) ?
N4 C22 C23 . . 119.6(7) ?
C28 C23 C24 . . 120.3(7) ?
C28 C23 C22 . . 119.5(8) ?
C24 C23 C22 . . 120.2(7) ?
O12 C24 C23 . . 124.7(7) ?
O12 C24 C25 . . 118.4(8) ?
C23 C24 C25 . . 116.8(8) ?
C26 C25 C24 . . 120.7(9) ?
C26 C25 H25 . . 119.7 ?
C24 C25 H25 . . 119.7 ?
C25 C26 C27 . . 121.8(8) ?
C25 C26 H26 . . 119.1 ?
C27 C26 H26 . . 119.1 ?
C28 C27 C26 . . 118.1(9) ?
C28 C27 H27 . . 120.9 ?
C26 C27 H27 . . 120.9 ?
C27 C28 C23 . . 122.2(9) ?
C27 C28 H28 . . 118.9 ?
C23 C28 H28 . . 118.9 ?
O14 C29 N5 . . 121.8(7) ?
O14 C29 C30 . . 121.6(6) ?
N5 C29 C30 . . 116.5(6) ?
O14 C29 Na4 . . 48.0(4) ?
N5 C29 Na4 . . 85.5(4) ?
C30 C29 Na4 . . 140.6(5) ?
C31 C30 C35 . . 118.7(7) ?
C31 C30 C29 . . 123.6(7) ?
C35 C30 C29 . . 117.1(7) ?
O15 C31 C32 . . 117.9(7) ?
O15 C31 C30 . . 121.6(7) ?
C32 C31 C30 . . 120.5(7) ?
C31 C32 C33 . . 119.3(8) ?
C31 C32 H32 . . 120.3 ?
C33 C32 H32 . . 120.3 ?
C34 C33 C32 . . 120.2(8) ?
C34 C33 H33 . . 119.9 ?
C32 C33 H33 . . 119.9 ?
C33 C34 C35 . . 120.9(8) ?
C33 C34 H34 . . 119.6 ?
C35 C34 H34 . . 119.6 ?
C34 C35 C30 . . 120.3(8) ?
C34 C35 H35 . . 119.9 ?
C30 C35 H35 . . 119.9 ?
O17 C36 N6 . . 118.2(7) ?
O17 C36 C37 . . 121.4(7) ?
N6 C36 C37 . . 120.4(7) ?
C38 C37 C42 . . 120.3(8) ?
C38 C37 C36 . . 121.7(7) ?
C42 C37 C36 . . 117.9(8) ?
O18 C38 C37 . . 122.3(7) ?
O18 C38 C39 . . 119.2(8) ?
C37 C38 C39 . . 118.5(8) ?
C40 C39 C38 . . 119.8(9) ?
C40 C39 H39 . . 120.1 ?
C38 C39 H39 . . 120.1 ?
C41 C40 C39 . . 121.6(9) ?
C41 C40 H40 . . 119.2 ?
C39 C40 H40 . . 119.2 ?
C40 C41 C42 . . 119.9(9) ?
C40 C41 H41 . . 120.1 ?
C42 C41 H41 . . 120.1 ?
C41 C42 C37 . . 119.9(10) ?
C41 C42 H42 . . 120.1 ?
C37 C42 H42 . . 120.1 ?
O20 C43 N7 . . 119.7(7) ?
O20 C43 C44 . . 118.7(7) ?
N7 C43 C44 . . 121.6(7) ?
C49 C44 C45 . . 120.0(8) ?
C49 C44 C43 . . 117.4(8) ?
C45 C44 C43 . . 122.7(7) ?
O21 C45 C44 . . 122.9(7) ?
O21 C45 C46 . . 119.3(8) ?
C44 C45 C46 . . 117.8(8) ?
C47 C46 C45 . . 122.1(9) ?
C47 C46 H46 . . 119.0 ?
C45 C46 H46 . . 119.0 ?
C46 C47 C48 . . 120.1(8) ?
C46 C47 H47 . . 120.0 ?
C48 C47 H47 . . 120.0 ?
C47 C48 C49 . . 119.1(8) ?
C47 C48 H48 . . 120.5 ?
C49 C48 H48 . . 120.5 ?
C44 C49 C48 . . 120.9(9) ?
C44 C49 H49 . . 119.5 ?
C48 C49 H49 . . 119.5 ?
O23 C50 N8 . . 118.7(7) ?
O23 C50 C51 . . 121.9(11) ?
N8 C50 C51 . . 119.2(11) ?
C56 C51 C52 . . 118.9(14) ?
C56 C51 C50 . . 117.6(15) ?
C52 C51 C50 . . 123.4(15) ?
O24 C52 C51 . . 123.5(16) ?
O24 C52 C53 . . 118.2(15) ?
C51 C52 C53 . . 118.2(15) ?
C54 C53 C52 . . 120.9(16) ?
C54 C53 H53 . . 119.5 ?
C52 C53 H53 . . 119.5 ?
C55 C54 C53 . . 120.6(14) ?
C55 C54 H54 . . 119.7 ?
C53 C54 H54 . . 119.7 ?
C54 C55 C56 . . 118.7(15) ?
C54 C55 H55 . . 120.6 ?
C56 C55 H55 . . 120.6 ?
C55 C56 C51 . . 122.4(15) ?
C55 C56 H56 . . 118.8 ?
C51 C56 H56 . . 118.8 ?
O23 C50B N8 . . 118.7(7) ?
O23 C50B C51B . . 119.8(14) ?
N8 C50B C51B . . 121.2(13) ?
C56B C51B C52B . . 119.3(17) ?
C56B C51B C50B . . 119.6(19) ?
C52B C51B C50B . . 121.2(19) ?
O24 C52B C53B . . 117.0(19) ?
O24 C52B C51B . . 125(2) ?
C53B C52B C51B . . 118.1(19) ?
C52B C53B C54B . . 121.8(19) ?
C52B C53B H53B . . 119.1 ?
C54B C53B H53B . . 119.1 ?
C55B C54B C53B . . 119.5(17) ?
C55B C54B H54B . . 120.2 ?
C53B C54B H54B . . 120.2 ?
C56B C55B C54B . . 118.8(18) ?
C56B C55B H55B . . 120.6 ?
C54B C55B H55B . . 120.6 ?
C55B C56B C51B . . 122.5(18) ?
C55B C56B H56B . . 118.8 ?
C51B C56B H56B . . 118.8 ?
N9 C57 O26 . . 119.0(7) ?
N9 C57 C58 . . 118.0(7) ?
O26 C57 C58 . . 122.9(7) ?
C63 C58 C59 . . 119.7(9) ?
C63 C58 C57 . . 118.8(8) ?
C59 C58 C57 . . 121.4(7) ?
O27 C59 C60 . . 118.8(8) ?
O27 C59 C58 . . 123.2(8) ?
C60 C59 C58 . . 117.9(8) ?
C61 C60 C59 . . 122.0(10) ?
C61 C60 H60 . . 119.0 ?
C59 C60 H60 . . 119.0 ?
C60 C61 C62 . . 120.3(10) ?
C60 C61 H61 . . 119.9 ?
C62 C61 H61 . . 119.9 ?
C61 C62 C63 . . 118.8(10) ?
C61 C62 H62 . . 120.6 ?
C63 C62 H62 . . 120.6 ?
C62 C63 C58 . . 121.2(10) ?
C62 C63 H63 . . 119.4 ?
C58 C63 H63 . . 119.4 ?
O29 C64 N10 . . 119.9(7) ?
O29 C64 C65 . . 119.5(7) ?
N10 C64 C65 . . 120.5(8) ?
C66 C65 C70 . . 118.8(8) ?
C66 C65 C64 . . 122.5(8) ?
C70 C65 C64 . . 118.6(8) ?
O30 C66 C65 . . 123.6(7) ?
O30 C66 C67 . . 117.4(8) ?
C65 C66 C67 . . 118.9(8) ?
C68 C67 C66 . . 121.0(10) ?
C68 C67 H67 . . 119.5 ?
C66 C67 H67 . . 119.5 ?
C69 C68 C67 . . 120.0(9) ?
C69 C68 H68 . . 120.0 ?
C67 C68 H68 . . 120.0 ?
C70 C69 C68 . . 119.4(10) ?
C70 C69 H69 . . 120.3 ?
C68 C69 H69 . . 120.3 ?
C69 C70 C65 . . 121.7(10) ?
C69 C70 H70 . . 119.1 ?
C65 C70 H70 . . 119.1 ?
O32 C71 N11 . . 117.4(7) ?
O32 C71 C72 . . 119.9(7) ?
N11 C71 C72 . . 122.7(7) ?
C73 C72 C77 . . 121.3(8) ?
C73 C72 C71 . . 120.1(7) ?
C77 C72 C71 . . 118.1(8) ?
O33 C73 C72 . . 122.3(8) ?
O33 C73 C74 . . 121.2(8) ?
C72 C73 C74 . . 116.5(8) ?
C75 C74 C73 . . 121.1(9) ?
C75 C74 H74 . . 119.4 ?
C73 C74 H74 . . 119.4 ?
C76 C75 C74 . . 120.7(9) ?
C76 C75 H75 . . 119.7 ?
C74 C75 H75 . . 119.7 ?
C77 C76 C75 . . 119.3(10) ?
C77 C76 H76 . . 120.4 ?
C75 C76 H76 . . 120.4 ?
C76 C77 C72 . . 120.9(10) ?
C76 C77 H77 . . 119.5 ?
C72 C77 H77 . . 119.5 ?
N12 C78 O35 . . 118.6(7) ?
N12 C78 C79 . . 119.4(7) ?
O35 C78 C79 . . 122.0(7) ?
C84 C79 C80 . . 120.4(9) ?
C84 C79 C78 . . 119.1(8) ?
C80 C79 C78 . . 120.3(7) ?
O36 C80 C81 . . 118.5(8) ?
O36 C80 C79 . . 123.7(8) ?
C81 C80 C79 . . 117.8(8) ?
C82 C81 C80 . . 121.0(9) ?
C82 C81 H81 . . 119.5 ?
C80 C81 H81 . . 119.5 ?
C83 C82 C81 . . 120.3(9) ?
C83 C82 H82 . . 119.8 ?
C81 C82 H82 . . 119.8 ?
C82 C83 C84 . . 120.7(9) ?
C82 C83 H83 . . 119.6 ?
C84 C83 H83 . . 119.6 ?
C79 C84 C83 . . 119.7(10) ?
C79 C84 H84 . . 120.2 ?
C83 C84 H84 . . 120.2 ?
O38 C85 N13 . . 120.7(7) ?
O38 C85 C86 . . 120.1(7) ?
N13 C85 C86 . . 119.2(7) ?
C91 C86 C87 . . 120.9(7) ?
C91 C86 C85 . . 118.0(7) ?
C87 C86 C85 . . 121.1(7) ?
O39 C87 C86 . . 124.5(7) ?
O39 C87 C88 . . 118.7(8) ?
C86 C87 C88 . . 116.9(8) ?
C89 C88 C87 . . 121.8(9) ?
C89 C88 H88 . . 119.1 ?
C87 C88 H88 . . 119.1 ?
C88 C89 C90 . . 120.6(8) ?
C88 C89 H89 . . 119.7 ?
C90 C89 H89 . . 119.7 ?
C89 C90 C91 . . 118.6(8) ?
C89 C90 H90 . . 120.7 ?
C91 C90 H90 . . 120.7 ?
C86 C91 C90 . . 121.3(8) ?
C86 C91 H91 . . 119.4 ?
C90 C91 H91 . . 119.4 ?
O41 C92 N14 . . 123.8(7) ?
O41 C92 C93 . . 123.6(7) ?
N14 C92 C93 . . 112.6(7) ?
O41 C92 Na7 . . 58.0(4) ?
N14 C92 Na7 . . 76.6(4) ?
C93 C92 Na7 . . 146.1(5) ?
C98 C93 C94 . . 120.9(8) ?
C98 C93 C92 . . 118.5(7) ?
C94 C93 C92 . . 120.6(7) ?
O42 C94 C95 . . 120.4(8) ?
O42 C94 C93 . . 122.2(7) ?
C95 C94 C93 . . 117.3(8) ?
C96 C95 C94 . . 120.9(9) ?
C96 C95 H95 . . 119.6 ?
C94 C95 H95 . . 119.6 ?
C95 C96 C97 . . 121.4(9) ?
C95 C96 H96 . . 119.3 ?
C97 C96 H96 . . 119.3 ?
C98 C97 C96 . . 118.4(9) ?
C98 C97 H97 . . 120.8 ?
C96 C97 H97 . . 120.8 ?
C97 C98 C93 . . 121.0(9) ?
C97 C98 H98 . . 119.5 ?
C93 C98 H98 . . 119.5 ?
O44 C99 N15 . . 120.3(7) ?
O44 C99 C100 . . 119.0(7) ?
N15 C99 C100 . . 120.7(7) ?
C105 C100 C101 . . 120.4(8) ?
C105 C100 C99 . . 118.3(8) ?
C101 C100 C99 . . 121.3(8) ?
O45 C101 C102 . . 117.0(8) ?
O45 C101 C100 . . 125.0(8) ?
C102 C101 C100 . . 118.1(9) ?
C101 C102 C103 . . 120.8(10) ?
C101 C102 H102 . . 119.6 ?
C103 C102 H102 . . 119.6 ?
C104 C103 C102 . . 120.3(10) ?
C104 C103 H103 . . 119.8 ?
C102 C103 H103 . . 119.8 ?
C103 C104 C105 . . 119.2(10) ?
C103 C104 H104 . . 120.4 ?
C105 C104 H104 . . 120.4 ?
C104 C105 C100 . . 121.2(10) ?
C104 C105 H105 . . 119.4 ?
C100 C105 H105 . . 119.4 ?
O47 C106 N16 . . 121.1(7) ?
O47 C106 C107 . . 119.6(7) ?
N16 C106 C107 . . 119.2(7) ?
C112 C107 C108 . . 120.0(7) ?
C112 C107 C106 . . 118.2(8) ?
C108 C107 C106 . . 121.7(7) ?
O48 C108 C109 . . 118.2(8) ?
O48 C108 C107 . . 123.8(7) ?
C109 C108 C107 . . 117.9(8) ?
C110 C109 C108 . . 120.9(8) ?
C110 C109 H109 . . 119.5 ?
C108 C109 H109 . . 119.5 ?
C109 C110 C111 . . 121.1(8) ?
C109 C110 H110 . . 119.5 ?
C111 C110 H110 . . 119.5 ?
C112 C111 C110 . . 118.7(8) ?
C112 C111 H111 . . 120.6 ?
C110 C111 H111 . . 120.6 ?
C111 C112 C107 . . 121.3(8) ?
C111 C112 H112 . . 119.3 ?
C107 C112 H112 . . 119.3 ?
N17 C113 O50 . . 120.1(7) ?
N17 C113 C114 . . 122.1(7) ?
O50 C113 C114 . . 117.8(7) ?
C119 C114 C115 . . 120.5(8) ?
C119 C114 C113 . . 118.9(7) ?
C115 C114 C113 . . 120.6(7) ?
O51 C115 C116 . . 119.6(7) ?
O51 C115 C114 . . 123.4(7) ?
C116 C115 C114 . . 117.0(7) ?
O51 C115 Na10 . . 45.1(4) ?
C116 C115 Na10 . . 88.3(5) ?
C114 C115 Na10 . . 140.0(6) ?
C117 C116 C115 . . 120.9(8) ?
C117 C116 H116 . . 119.6 ?
C115 C116 H116 . . 119.6 ?
C118 C117 C116 . . 120.9(8) ?
C118 C117 H117 . . 119.6 ?
C116 C117 H117 . . 119.6 ?
C117 C118 C119 . . 119.2(8) ?
C117 C118 H118 . . 120.4 ?
C119 C118 H118 . . 120.4 ?
C114 C119 C118 . . 121.5(9) ?
C114 C119 H119 . . 119.2 ?
C118 C119 H119 . . 119.2 ?
O53 C120 N18 . . 121.0(7) ?
O53 C120 C121 . . 118.8(6) ?
N18 C120 C121 . . 120.2(6) ?
C122 C121 C126 . . 120.0(7) ?
C122 C121 C120 . . 122.7(6) ?
C126 C121 C120 . . 117.2(7) ?
O54 C122 C121 . . 125.2(7) ?
O54 C122 C123 . . 116.4(7) ?
C121 C122 C123 . . 118.4(7) ?
C124 C123 C122 . . 120.9(8) ?
C124 C123 H123 . . 119.6 ?
C122 C123 H123 . . 119.6 ?
C125 C124 C123 . . 119.7(8) ?
C125 C124 H124 . . 120.2 ?
C123 C124 H124 . . 120.2 ?
C126 C125 C124 . . 120.1(7) ?
C126 C125 H125 . . 120.0 ?
C124 C125 H125 . . 120.0 ?
C125 C126 C121 . . 120.9(8) ?
C125 C126 H126 . . 119.6 ?
C121 C126 H126 . . 119.6 ?
O55 C127 O56 . . 123.2(7) ?
O55 C127 C128 . . 118.5(7) ?
O56 C127 C128 . . 118.2(7) ?
O55 C127 Na4 . . 54.8(4) ?
O56 C127 Na4 . . 69.0(4) ?
C128 C127 Na4 . . 171.2(7) ?
C127 C128 H12A . . 109.5 ?
C127 C128 H12B . . 109.5 ?
H12A C128 H12B . . 109.5 ?
C127 C128 H12C . . 109.5 ?
H12A C128 H12C . . 109.5 ?
H12B C128 H12C . . 109.5 ?
O57 C129 O58 . . 121.7(8) ?
O57 C129 C130 . . 120.0(7) ?
O58 C129 C130 . . 118.3(7) ?
O57 C129 Na7 . . 53.2(4) ?
O58 C129 Na7 . . 73.3(5) ?
C130 C129 Na7 . . 156.0(6) ?
C129 C130 H13A . . 109.5 ?
C129 C130 H13B . . 109.5 ?
H13A C130 H13B . . 109.5 ?
C129 C130 H13C . . 109.5 ?
H13A C130 H13C . . 109.5 ?
H13B C130 H13C . . 109.5 ?
C131 O59 Na10 . 1_655 142.7(8) ?
C131 O59 Na1 . . 117.2(8) ?
Na10 O59 Na1 1_655 . 97.1(3) ?
O59 C131 N19 . . 131.8(13) ?
O59 C131 H131 . . 114.1 ?
N19 C131 H131 . . 114.1 ?
C131 N19 C133 . . 130.4(13) ?
C131 N19 C132 . . 117.3(12) ?
C133 N19 C132 . . 110.9(12) ?
N19 C132 H13D . . 109.5 ?
N19 C132 H13E . . 109.5 ?
H13D C132 H13E . . 109.5 ?
N19 C132 H13F . . 109.5 ?
H13D C132 H13F . . 109.5 ?
H13E C132 H13F . . 109.5 ?
N19 C133 H13G . . 109.5 ?
N19 C133 H13H . . 109.5 ?
H13G C133 H13H . . 109.5 ?
N19 C133 H13I . . 109.5 ?
H13G C133 H13I . . 109.5 ?
H13H C133 H13I . . 109.5 ?
C134 O60 Na1 . . 124.1(7) ?
O60 C134 N20 . . 126.8(12) ?
O60 C134 H134 . . 116.6 ?
N20 C134 H134 . . 116.6 ?
C134 N20 C136 . . 127.0(13) ?
C134 N20 C135 . . 115.3(12) ?
C136 N20 C135 . . 116.5(13) ?
N20 C135 H13J . . 109.5 ?
N20 C135 H13K . . 109.5 ?
H13J C135 H13K . . 109.5 ?
N20 C135 H13L . . 109.5 ?
H13J C135 H13L . . 109.5 ?
H13K C135 H13L . . 109.5 ?
N20 C136 H13M . . 109.5 ?
N20 C136 H13N . . 109.5 ?
H13M C136 H13N . . 109.5 ?
N20 C136 H13O . . 109.5 ?
H13M C136 H13O . . 109.5 ?
H13N C136 H13O . . 109.5 ?
C224 O60B Na1 . . 140(3) ?
O60B C224 N20B . . 132(4) ?
O60B C224 H224 . . 114.1 ?
N20B C224 H224 . . 114.1 ?
C224 N20B C226 . . 123(3) ?
C224 N20B C225 . . 121(3) ?
C226 N20B C225 . . 115(3) ?
N20B C225 H22J . . 109.5 ?
N20B C225 H22K . . 109.5 ?
H22J C225 H22K . . 109.5 ?
N20B C225 H22L . . 109.5 ?
H22J C225 H22L . . 109.5 ?
H22K C225 H22L . . 109.5 ?
N20B C226 H22M . . 109.5 ?
N20B C226 H22N . . 109.5 ?
H22M C226 H22N . . 109.5 ?
N20B C226 H22O . . 109.5 ?
H22M C226 H22O . . 109.5 ?
H22N C226 H22O . . 109.5 ?
C137 O61 Na2 . . 117.4(6) ?
O61 C137 N21 . . 125.7(9) ?
O61 C137 H137 . . 117.1 ?
N21 C137 H137 . . 117.1 ?
C137 N21 C138 . . 123.7(9) ?
C137 N21 C139 . . 122.6(8) ?
C138 N21 C139 . . 113.2(9) ?
N21 C138 H13P . . 109.5 ?
N21 C138 H13Q . . 109.5 ?
H13P C138 H13Q . . 109.5 ?
N21 C138 H13R . . 109.5 ?
H13P C138 H13R . . 109.5 ?
H13Q C138 H13R . . 109.5 ?
N21 C139 H13S . . 109.5 ?
N21 C139 H13T . . 109.5 ?
H13S C139 H13T . . 109.5 ?
N21 C139 H13U . . 109.5 ?
H13S C139 H13U . . 109.5 ?
H13T C139 H13U . . 109.5 ?
C140 O62 Na3 . 1_565 141.3(6) ?
C140 O62 Na2 . . 122.4(6) ?
Na3 O62 Na2 1_565 . 83.0(2) ?
O62 C140 N22 . . 125.9(9) ?
O62 C140 H140 . . 117.0 ?
N22 C140 H140 . . 117.0 ?
C140 N22 C141 . . 120.1(9) ?
C140 N22 C142 . . 124.5(10) ?
C141 N22 C142 . . 114.7(10) ?
N22 C141 H14A . . 109.5 ?
N22 C141 H14B . . 109.5 ?
H14A C141 H14B . . 109.5 ?
N22 C141 H14C . . 109.5 ?
H14A C141 H14C . . 109.5 ?
H14B C141 H14C . . 109.5 ?
N22 C142 H14D . . 109.5 ?
N22 C142 H14E . . 109.5 ?
H14D C142 H14E . . 109.5 ?
N22 C142 H14F . . 109.5 ?
H14D C142 H14F . . 109.5 ?
H14E C142 H14F . . 109.5 ?
C143 O63 Na3 . 1_565 122.8(6) ?
C143 O63 Na2 . . 152.4(7) ?
Na3 O63 Na2 1_565 . 84.1(2) ?
O63 C143 N23 . . 125.8(10) ?
O63 C143 H143 . . 117.1 ?
N23 C143 H143 . . 117.1 ?
C143 N23 C144 . . 121.6(11) ?
C143 N23 C145 . . 119.5(11) ?
C144 N23 C145 . . 118.5(11) ?
N23 C144 H14G . . 109.5 ?
N23 C144 H14H . . 109.5 ?
H14G C144 H14H . . 109.5 ?
N23 C144 H14I . . 109.5 ?
H14G C144 H14I . . 109.5 ?
H14H C144 H14I . . 109.5 ?
N23 C145 H14J . . 109.5 ?
N23 C145 H14K . . 109.5 ?
H14J C145 H14K . . 109.5 ?
N23 C145 H14L . . 109.5 ?
H14J C145 H14L . . 109.5 ?
H14K C145 H14L . . 109.5 ?
C203 O63B Na2 . . 107.3(17) ?
Na3 O63B Na2 1_565 . 84.1(2) ?
N23B C203 O63B . . 118(4) ?
N23B C203 Na2 . . 165(4) ?
O63B C203 Na2 . . 47.2(14) ?
N23B C203 H203 . . 121.1 ?
O63B C203 H203 . . 121.1 ?
Na2 C203 H203 . . 74.0 ?
C203 N23B C205 . . 125(5) ?
C203 N23B C204 . . 128(5) ?
C205 N23B C204 . . 106(5) ?
N23B C204 H20G . . 109.5 ?
N23B C204 H20H . . 109.5 ?
H20G C204 H20H . . 109.5 ?
N23B C204 H20I . . 109.5 ?
H20G C204 H20I . . 109.5 ?
H20H C204 H20I . . 109.5 ?
N23B C205 H20J . . 109.5 ?
N23B C205 H20K . . 109.5 ?
H20J C205 H20K . . 109.5 ?
N23B C205 H20L . . 109.5 ?
H20J C205 H20L . . 109.5 ?
H20K C205 H20L . . 109.5 ?
C146 O64 Na3 . 1_565 154(3) ?
C146 O64 Na2 . . 121(3) ?
Na3 O64 Na2 1_565 . 81.9(6) ?
O64 C146 N24 . . 125(2) ?
O64 C146 H146 . . 117.7 ?
N24 C146 H146 . . 117.7 ?
C146 N24 C147 . . 122.7(13) ?
C146 N24 C148 . . 122.3(12) ?
C147 N24 C148 . . 114.6(13) ?
N24 C147 H14M . . 109.5 ?
N24 C147 H14O . . 109.5 ?
H14M C147 H14O . . 109.5 ?
N24 C147 H14P . . 109.5 ?
H14M C147 H14P . . 109.5 ?
H14O C147 H14P . . 109.5 ?
N24 C148 H14Q . . 109.5 ?
N24 C148 H14R . . 109.5 ?
H14Q C148 H14R . . 109.5 ?
N24 C148 H14S . . 109.5 ?
H14Q C148 H14S . . 109.5 ?
H14R C148 H14S . . 109.5 ?
C230 O64B Na2 . . 113(5) ?
Na3 O64B Na2 1_565 . 81.2(12) ?
O64B C230 N24B . . 126(4) ?
O64B C230 H230 . . 117.2 ?
N24B C230 H230 . . 117.2 ?
C230 N24B C232 . . 122(2) ?
C230 N24B C231 . . 120(2) ?
C232 N24B C231 . . 116(2) ?
N24B C231 H23A . . 109.5 ?
N24B C231 H23B . . 109.5 ?
H23A C231 H23B . . 109.5 ?
N24B C231 H23C . . 109.5 ?
H23A C231 H23C . . 109.5 ?
H23B C231 H23C . . 109.5 ?
N24B C232 H23D . . 109.5 ?
N24B C232 H23E . . 109.5 ?
H23D C232 H23E . . 109.5 ?
N24B C232 H23F . . 109.5 ?
H23D C232 H23F . . 109.5 ?
H23E C232 H23F . . 109.5 ?
C149 O65 Na4 . . 148.6(6) ?
C149 O65 Na6 . . 113.0(6) ?
Na4 O65 Na6 . . 97.2(2) ?
O65 C149 N25 . . 124.8(9) ?
O65 C149 H149 . . 117.6 ?
N25 C149 H149 . . 117.6 ?
C149 N25 C151 . . 121.1(10) ?
C149 N25 C150 . . 119.5(9) ?
C151 N25 C150 . . 119.2(10) ?
N25 C150 H15A . . 109.5 ?
N25 C150 H15B . . 109.5 ?
H15A C150 H15B . . 109.5 ?
N25 C150 H15C . . 109.5 ?
H15A C150 H15C . . 109.5 ?
H15B C150 H15C . . 109.5 ?
N25 C151 H15D . . 109.5 ?
N25 C151 H15E . . 109.5 ?
H15D C151 H15E . . 109.5 ?
N25 C151 H15F . . 109.5 ?
H15D C151 H15F . . 109.5 ?
H15E C151 H15F . . 109.5 ?
C152 O66 Na5 . . 127.6(8) ?
O66 C152 N26 . . 125.2(11) ?
O66 C152 H152 . . 117.4 ?
N26 C152 H152 . . 117.4 ?
C152 N26 C153 . . 117.8(10) ?
C152 N26 C154 . . 122.9(10) ?
C153 N26 C154 . . 119.3(10) ?
N26 C153 H15G . . 109.5 ?
N26 C153 H15H . . 109.5 ?
H15G C153 H15H . . 109.5 ?
N26 C153 H15I . . 109.5 ?
H15G C153 H15I . . 109.5 ?
H15H C153 H15I . . 109.5 ?
N26 C154 H15J . . 109.5 ?
N26 C154 H15K . . 109.5 ?
H15J C154 H15K . . 109.5 ?
N26 C154 H15L . . 109.5 ?
H15J C154 H15L . . 109.5 ?
H15K C154 H15L . . 109.5 ?
C155 O67 Na5 . . 133.5(7) ?
O67 C155 N27 . . 125.9(11) ?
O67 C155 H155 . . 117.0 ?
N27 C155 H155 . . 117.0 ?
C155 N27 C156 . . 121.3(10) ?
C155 N27 C157 . . 120.3(10) ?
C156 N27 C157 . . 118.4(10) ?
N27 C156 H15M . . 109.5 ?
N27 C156 H15N . . 109.5 ?
H15M C156 H15N . . 109.5 ?
N27 C156 H15O . . 109.5 ?
H15M C156 H15O . . 109.5 ?
H15N C156 H15O . . 109.5 ?
N27 C157 H15P . . 109.5 ?
N27 C157 H15Q . . 109.5 ?
H15P C157 H15Q . . 109.5 ?
N27 C157 H15R . . 109.5 ?
H15P C157 H15R . . 109.5 ?
H15Q C157 H15R . . 109.5 ?
C158 O68 Na6 . . 138.1(7) ?
O68 C158 N28 . . 124.7(9) ?
O68 C158 H158 . . 117.6 ?
N28 C158 H158 . . 117.6 ?
C158 N28 C160 . . 123.6(9) ?
C158 N28 C159 . . 119.6(8) ?
C160 N28 C159 . . 116.6(9) ?
N28 C159 H15S . . 109.5 ?
N28 C159 H15T . . 109.5 ?
H15S C159 H15T . . 109.5 ?
N28 C159 H15U . . 109.5 ?
H15S C159 H15U . . 109.5 ?
H15T C159 H15U . . 109.5 ?
N28 C160 H16A . . 109.5 ?
N28 C160 H16B . . 109.5 ?
H16A C160 H16B . . 109.5 ?
N28 C160 H16C . . 109.5 ?
H16A C160 H16C . . 109.5 ?
H16B C160 H16C . . 109.5 ?
C161 O69 Na7 . . 125.1(12) ?
O69 C161 N29 . . 129.8(14) ?
O69 C161 H161 . . 115.1 ?
N29 C161 H161 . . 115.1 ?
C161 N29 C163 . . 123.1(12) ?
C161 N29 C162 . . 119.8(11) ?
C163 N29 C162 . . 115.8(10) ?
N29 C162 H16D . . 109.5 ?
N29 C162 H16E . . 109.5 ?
H16D C162 H16E . . 109.5 ?
N29 C162 H16F . . 109.5 ?
H16D C162 H16F . . 109.5 ?
H16E C162 H16F . . 109.5 ?
N29 C163 H16G . . 109.5 ?
N29 C163 H16H . . 109.5 ?
H16G C163 H16H . . 109.5 ?
N29 C163 H16I . . 109.5 ?
H16G C163 H16I . . 109.5 ?
H16H C163 H16I . . 109.5 ?
C206 O69B Na7 . . 129(5) ?
O69B C206 N29B . . 124(3) ?
O69B C206 H206 . . 118.1 ?
N29B C206 H206 . . 118.1 ?
C206 N29B C208 . . 124(3) ?
C206 N29B C207 . . 121(2) ?
C208 N29B C207 . . 114(2) ?
N29B C207 H20M . . 109.5 ?
N29B C207 H20N . . 109.5 ?
H20M C207 H20N . . 109.5 ?
N29B C207 H20O . . 109.5 ?
H20M C207 H20O . . 109.5 ?
H20N C207 H20O . . 109.5 ?
N29B C208 H20P . . 109.5 ?
N29B C208 H20Q . . 109.5 ?
H20P C208 H20Q . . 109.5 ?
N29B C208 H20R . . 109.5 ?
H20P C208 H20R . . 109.5 ?
H20Q C208 H20R . . 109.5 ?
C164 O70 Na8 . . 152.4(9) ?
C164 O70 Na9 . . 121.0(8) ?
Na8 O70 Na9 . . 81.5(2) ?
O70 C164 N30 . . 126.7(13) ?
O70 C164 H164 . . 116.6 ?
N30 C164 H164 . . 116.6 ?
C164 N30 C166 . . 123.6(14) ?
C164 N30 C165 . . 121.1(14) ?
C166 N30 C165 . . 115.2(14) ?
N30 C165 H16J . . 109.5 ?
N30 C165 H16K . . 109.5 ?
H16J C165 H16K . . 109.5 ?
N30 C165 H16L . . 109.5 ?
H16J C165 H16L . . 109.5 ?
H16K C165 H16L . . 109.5 ?
N30 C166 H16M . . 109.5 ?
N30 C166 H16N . . 109.5 ?
H16M C166 H16N . . 109.5 ?
N30 C166 H16O . . 109.5 ?
H16M C166 H16O . . 109.5 ?
H16N C166 H16O . . 109.5 ?
C209 O70B Na8 . . 143.8(19) ?
C209 O70B Na9 . . 107.3(13) ?
Na8 O70B Na9 . . 81.5(2) ?
O70B C209 N30B . . 127(2) ?
O70B C209 Na9 . . 50.1(9) ?
N30B C209 Na9 . . 175(3) ?
O70B C209 H209 . . 116.4 ?
N30B C209 H209 . . 116.4 ?
Na9 C209 H209 . . 66.5 ?
C209 N30B C211 . . 131(2) ?
C209 N30B C210 . . 116(2) ?
C211 N30B C210 . . 113(2) ?
N30B C210 H21A . . 109.5 ?
N30B C210 H21B . . 109.5 ?
H21A C210 H21B . . 109.5 ?
N30B C210 H21C . . 109.5 ?
H21A C210 H21C . . 109.5 ?
H21B C210 H21C . . 109.5 ?
N30B C211 H21D . . 109.5 ?
N30B C211 H21E . . 109.5 ?
H21D C211 H21E . . 109.5 ?
N30B C211 H21F . . 109.5 ?
H21D C211 H21F . . 109.5 ?
H21E C211 H21F . . 109.5 ?
C167 O71 Na8 . . 142.7(6) ?
C167 O71 Na9 . . 122.5(5) ?
Na8 O71 Na9 . . 82.5(2) ?
O71 C167 N31 . . 125.4(8) ?
O71 C167 H167 . . 117.3 ?
N31 C167 H167 . . 117.3 ?
C167 N31 C168 . . 120.5(7) ?
C167 N31 C169 . . 123.0(8) ?
C168 N31 C169 . . 116.4(8) ?
N31 C168 H16P . . 109.5 ?
N31 C168 H16Q . . 109.5 ?
H16P C168 H16Q . . 109.5 ?
N31 C168 H16R . . 109.5 ?
H16P C168 H16R . . 109.5 ?
H16Q C168 H16R . . 109.5 ?
N31 C169 H16S . . 109.5 ?
N31 C169 H16T . . 109.5 ?
H16S C169 H16T . . 109.5 ?
N31 C169 H16U . . 109.5 ?
H16S C169 H16U . . 109.5 ?
H16T C169 H16U . . 109.5 ?
C170 O72 Na8 . . 126.1(5) ?
C170 O72 Na9 . . 151.3(5) ?
Na8 O72 Na9 . . 82.4(2) ?
O72 C170 N32 . . 126.6(8) ?
O72 C170 H170 . . 116.7 ?
N32 C170 H170 . . 116.7 ?
C170 N32 C172 . . 122.4(8) ?
C170 N32 C171 . . 120.8(7) ?
C172 N32 C171 . . 116.8(8) ?
N32 C171 H17A . . 109.5 ?
N32 C171 H17B . . 109.5 ?
H17A C171 H17B . . 109.5 ?
N32 C171 H17C . . 109.5 ?
H17A C171 H17C . . 109.5 ?
H17B C171 H17C . . 109.5 ?
N32 C172 H17D . . 109.5 ?
N32 C172 H17E . . 109.5 ?
H17D C172 H17E . . 109.5 ?
N32 C172 H17F . . 109.5 ?
H17D C172 H17F . . 109.5 ?
H17E C172 H17F . . 109.5 ?
C173 O73 Na9 . 1_545 114.7(5) ?
O73 C173 N33 . . 127.0(8) ?
O73 C173 H173 . . 116.5 ?
N33 C173 H173 . . 116.5 ?
C173 N33 C175 . . 121.7(8) ?
C173 N33 C174 . . 121.2(8) ?
C175 N33 C174 . . 116.3(9) ?
N33 C174 H17G . . 109.5 ?
N33 C174 H17H . . 109.5 ?
H17G C174 H17H . . 109.5 ?
N33 C174 H17I . . 109.5 ?
H17G C174 H17I . . 109.5 ?
H17H C174 H17I . . 109.5 ?
N33 C175 H17J . . 109.5 ?
N33 C175 H17K . . 109.5 ?
H17J C175 H17K . . 109.5 ?
N33 C175 H17L . . 109.5 ?
H17J C175 H17L . . 109.5 ?
H17K C175 H17L . . 109.5 ?
C176 O74 Na10 . . 148.3(12) ?
O74 C176 N34 . . 125.7(13) ?
O74 C176 H176 . . 117.2 ?
N34 C176 H176 . . 117.2 ?
C176 N34 C177 . . 121.5(11) ?
C176 N34 C178 . . 121.4(11) ?
C177 N34 C178 . . 117.0(11) ?
N34 C177 H17M . . 109.5 ?
N34 C177 H17N . . 109.5 ?
H17M C177 H17N . . 109.5 ?
N34 C177 H17O . . 109.5 ?
H17M C177 H17O . . 109.5 ?
H17N C177 H17O . . 109.5 ?
N34 C178 H17P . . 109.5 ?
N34 C178 H17Q . . 109.5 ?
H17P C178 H17Q . . 109.5 ?
N34 C178 H17R . . 109.5 ?
H17P C178 H17R . . 109.5 ?
H17Q C178 H17R . . 109.5 ?
C212 O74B Na10 . . 126(5) ?
O74B C212 N34B . . 125(4) ?
O74B C212 Na10 . . 35(4) ?
N34B C212 Na10 . . 154(3) ?
O74B C212 H212 . . 117.7 ?
N34B C212 H212 . . 117.7 ?
Na10 C212 H212 . . 84.8 ?
C212 N34B C214 . . 122(3) ?
C212 N34B C213 . . 117(3) ?
C214 N34B C213 . . 114(3) ?
N34B C213 H21G . . 109.5 ?
N34B C213 H21H . . 109.5 ?
H21G C213 H21H . . 109.5 ?
N34B C213 H21I . . 109.5 ?
H21G C213 H21I . . 109.5 ?
H21H C213 H21I . . 109.5 ?
N34B C214 H21J . . 109.5 ?
N34B C214 H21K . . 109.5 ?
H21J C214 H21K . . 109.5 ?
N34B C214 H21L . . 109.5 ?
H21J C214 H21L . . 109.5 ?
H21K C214 H21L . . 109.5 ?
C179 O75 Na1 . 1_455 143.5(9) ?
C179 O75 Na10 . . 116.1(8) ?
Na1 O75 Na10 1_455 . 97.7(3) ?
O75 C179 N35 . . 128.8(14) ?
O75 C179 Na10 . . 43.3(6) ?
N35 C179 Na10 . . 120.2(11) ?
O75 C179 H179 . . 115.6 ?
N35 C179 H179 . . 115.6 ?
Na10 C179 H179 . . 105.1 ?
C179 N35 C181 . . 128.9(14) ?
C179 N35 C180 . . 118.0(12) ?
C181 N35 C180 . . 112.6(13) ?
N35 C180 H18A . . 109.5 ?
N35 C180 H18B . . 109.5 ?
H18A C180 H18B . . 109.5 ?
N35 C180 H18C . . 109.5 ?
H18A C180 H18C . . 109.5 ?
H18B C180 H18C . . 109.5 ?
N35 C181 H18D . . 109.5 ?
N35 C181 H18E . . 109.5 ?
H18D C181 H18E . . 109.5 ?
N35 C181 H18F . . 109.5 ?
H18D C181 H18F . . 109.5 ?
H18E C181 H18F . . 109.5 ?
O76 C182 N36 . . 117(3) ?
O76 C182 H182 . . 121.7 ?
N36 C182 H182 . . 121.7 ?
C182 N36 C183 . . 124(2) ?
C182 N36 C184 . . 127(2) ?
C183 N36 C184 . . 106.1(19) ?
N36 C183 H18G . . 109.5 ?
N36 C183 H18H . . 109.5 ?
H18G C183 H18H . . 109.5 ?
N36 C183 H18I . . 109.5 ?
H18G C183 H18I . . 109.5 ?
H18H C183 H18I . . 109.5 ?
N36 C184 H18J . . 109.5 ?
N36 C184 H18K . . 109.5 ?
H18J C184 H18K . . 109.5 ?
N36 C184 H18L . . 109.5 ?
H18J C184 H18L . . 109.5 ?
H18K C184 H18L . . 109.5 ?
O76B C215 N36B . . 131.8(14) ?
O76B C215 H215 . . 114.1 ?
N36B C215 H215 . . 114.1 ?
C215 N36B C217 . . 130.2(13) ?
C215 N36B C216 . . 117.2(12) ?
C217 N36B C216 . . 110.9(12) ?
N36B C216 H21P . . 109.5 ?
N36B C216 H21Q . . 109.5 ?
H21P C216 H21Q . . 109.5 ?
N36B C216 H21R . . 109.5 ?
H21P C216 H21R . . 109.5 ?
H21Q C216 H21R . . 109.5 ?
N36B C217 H21M . . 109.5 ?
N36B C217 H21N . . 109.5 ?
H21M C217 H21N . . 109.5 ?
N36B C217 H21O . . 109.5 ?
H21M C217 H21O . . 109.5 ?
H21N C217 H21O . . 109.5 ?
O77 C185 N37 . . 130.9(18) ?
O77 C185 H185 . . 114.6 ?
N37 C185 H185 . . 114.6 ?
C185 N37 C187 . . 121.2(14) ?
C185 N37 C186 . . 114.9(14) ?
C187 N37 C186 . . 123.6(16) ?
N37 C186 H18M . . 109.5 ?
N37 C186 H18N . . 109.5 ?
H18M C186 H18N . . 109.5 ?
N37 C186 H18O . . 109.5 ?
H18M C186 H18O . . 109.5 ?
H18N C186 H18O . . 109.5 ?
N37 C187 H18P . . 109.5 ?
N37 C187 H18Q . . 109.5 ?
H18P C187 H18Q . . 109.5 ?
N37 C187 H18R . . 109.5 ?
H18P C187 H18R . . 109.5 ?
H18Q C187 H18R . . 109.5 ?
O78 C188 N38 . . 125.7(10) ?
O78 C188 H188 . . 117.2 ?
N38 C188 H188 . . 117.2 ?
C188 N38 C190 . . 121.2(8) ?
C188 N38 C189 . . 121.0(9) ?
C190 N38 C189 . . 117.8(9) ?
N38 C189 H18S . . 109.5 ?
N38 C189 H18T . . 109.5 ?
H18S C189 H18T . . 109.5 ?
N38 C189 H18U . . 109.5 ?
H18S C189 H18U . . 109.5 ?
H18T C189 H18U . . 109.5 ?
N38 C190 H19A . . 109.5 ?
N38 C190 H19B . . 109.5 ?
H19A C190 H19B . . 109.5 ?
N38 C190 H19C . . 109.5 ?
H19A C190 H19C . . 109.5 ?
H19B C190 H19C . . 109.5 ?
O79 C191 N39 . . 125(2) ?
O79 C191 H191 . . 117.5 ?
N39 C191 H191 . . 117.5 ?
C191 N39 C193 . . 126.6(16) ?
C191 N39 C192 . . 118.2(16) ?
C193 N39 C192 . . 115.0(15) ?
N39 C192 H19D . . 109.5 ?
N39 C192 H19E . . 109.5 ?
H19D C192 H19E . . 109.5 ?
N39 C192 H19F . . 109.5 ?
H19D C192 H19F . . 109.5 ?
H19E C192 H19F . . 109.5 ?
N39 C193 H19G . . 109.5 ?
N39 C193 H19H . . 109.5 ?
H19G C193 H19H . . 109.5 ?
N39 C193 H19I . . 109.5 ?
H19G C193 H19I . . 109.5 ?
H19H C193 H19I . . 109.5 ?
O80 C194 N40 . . 126(2) ?
O80 C194 H194 . . 117.0 ?
N40 C194 H194 . . 117.0 ?
C194 N40 C196 . . 118.4(16) ?
C194 N40 C195 . . 119.2(18) ?
C196 N40 C195 . . 120.3(15) ?
N40 C195 H19J . . 109.5 ?
N40 C195 H19K . . 109.5 ?
H19J C195 H19K . . 109.5 ?
N40 C195 H19L . . 109.5 ?
H19J C195 H19L . . 109.5 ?
H19K C195 H19L . . 109.5 ?
N40 C196 H19M . . 109.5 ?
N40 C196 H19N . . 109.5 ?
H19M C196 H19N . . 109.5 ?
N40 C196 H19O . . 109.5 ?
H19M C196 H19O . . 109.5 ?
H19N C196 H19O . . 109.5 ?
O81 C197 N41 . . 122(3) ?
O81 C197 H197 . . 119.2 ?
N41 C197 H197 . . 119.2 ?
C197 N41 C199 . . 125(2) ?
C197 N41 C198 . . 119(2) ?
C199 N41 C198 . . 116(2) ?
N41 C198 H19P . . 109.5 ?
N41 C198 H19Q . . 109.5 ?
H19P C198 H19Q . . 109.5 ?
N41 C198 H19R . . 109.5 ?
H19P C198 H19R . . 109.5 ?
H19Q C198 H19R . . 109.5 ?
N41 C199 H19S . . 109.5 ?
N41 C199 H19T . . 109.5 ?
H19S C199 H19T . . 109.5 ?
N41 C199 H19U . . 109.5 ?
H19S C199 H19U . . 109.5 ?
H19T C199 H19U . . 109.5 ?
O82 C200 N42 . . 131(2) ?
O82 C200 H200 . . 114.4 ?
N42 C200 H200 . . 114.4 ?
C200 N42 C202 . . 123.3(17) ?
C200 N42 C201 . . 123.6(17) ?
C202 N42 C201 . . 112.8(15) ?
N42 C201 H20D . . 109.5 ?
N42 C201 H20E . . 109.5 ?
H20D C201 H20E . . 109.5 ?
N42 C201 H20F . . 109.5 ?
H20D C201 H20F . . 109.5 ?
H20E C201 H20F . . 109.5 ?
N42 C202 H20A . . 109.5 ?
N42 C202 H20B . . 109.5 ?
H20A C202 H20B . . 109.5 ?
N42 C202 H20C . . 109.5 ?
H20A C202 H20C . . 109.5 ?
H20B C202 H20C . . 109.5 ?
O82B C221 N42B . . 133(3) ?
O82B C221 H221 . . 113.6 ?
N42B C221 H221 . . 113.6 ?
C221 N42B C223 . . 128(2) ?
C221 N42B C222 . . 120(2) ?
C223 N42B C222 . . 111.6(18) ?
N42B C222 H22D . . 109.5 ?
N42B C222 H22E . . 109.5 ?
H22D C222 H22E . . 109.5 ?
N42B C222 H22F . . 109.5 ?
H22D C222 H22F . . 109.5 ?
H22E C222 H22F . . 109.5 ?
N42B C223 H22G . . 109.5 ?
N42B C223 H22H . . 109.5 ?
H22G C223 H22H . . 109.5 ?
N42B C223 H22I . . 109.5 ?
H22G C223 H22I . . 109.5 ?
H22H C223 H22I . . 109.5 ?

loop_
_geom_bond_atom_site_label_1
_geom_bond_atom_site_label_2
_geom_bond_site_symmetry_2
_geom_bond_distance
_geom_bond_publ_flag
Dy1 O25 . 2.310(5) ?
Dy1 O1 . 2.324(5) ?
Dy1 O7 . 2.373(5) ?
Dy1 O10 . 2.373(5) ?
Dy1 O22 . 2.414(5) ?
Dy1 O13 . 2.443(5) ?
Dy1 O19 . 2.443(5) ?
Dy1 O4 . 2.451(5) ?
Dy1 O16 . 2.702(5) ?
Dy1 Al1 . 3.374(2) ?
Dy1 Al2 . 3.381(2) ?
Dy1 Al5 . 3.468(2) ?
Dy2 O34 . 2.300(5) ?
Dy2 O43 . 2.310(5) ?
Dy2 O37 . 2.379(5) ?
Dy2 O46 . 2.385(4) ?
Dy2 O28 . 2.438(5) ?
Dy2 O40 . 2.446(5) ?
Dy2 O52 . 2.457(5) ?
Dy2 O49 . 2.463(5) ?
Dy2 O31 . 2.701(5) ?
Dy2 Al12 . 3.367(2) ?
Dy2 Al11 . 3.411(2) ?
Dy2 Al7 . 3.469(2) ?
Al1 O3 . 1.812(6) ?
Al1 O8 . 1.891(6) ?
Al1 O5 . 1.907(6) ?
Al1 O7 . 1.916(5) ?
Al1 O4 . 1.941(6) ?
Al1 N1 . 2.002(7) ?
Al1 Na2 . 3.341(3) ?
Al2 O6 . 1.814(5) ?
Al2 O11 . 1.888(5) ?
Al2 O56 . 1.908(6) ?
Al2 O10 . 1.909(5) ?
Al2 O13 . 1.909(5) ?
Al2 N2 . 2.024(6) ?
Al2 Na5 . 3.388(4) ?
Al2 Na4 . 3.465(4) ?
Al3 O12 . 1.785(6) ?
Al3 O18 . 1.794(7) ?
Al3 O20 . 1.839(6) ?
Al3 O19 . 1.875(6) ?
Al3 N4 . 1.930(7) ?
Al4 O15 . 1.768(6) ?
Al4 O9 . 1.790(6) ?
Al4 O23 . 1.848(6) ?
Al4 O22 . 1.883(5) ?
Al4 N3 . 1.912(7) ?
Al5 O24 . 1.819(6) ?
Al5 O25 . 1.881(6) ?
Al5 O17 . 1.923(6) ?
Al5 O26 . 1.924(6) ?
Al5 O16 . 1.958(5) ?
Al5 N8 . 1.961(7) ?
Al5 Na3 . 2.993(4) ?
Al6 O21 . 1.845(6) ?
Al6 O27 . 1.866(6) ?
Al6 O2 . 1.892(6) ?
Al6 O1 . 1.898(6) ?
Al6 N9 . 1.956(7) ?
Al6 N7 . 2.056(7) ?
Al6 Na1 . 3.058(4) ?
Al7 O30 . 1.829(6) ?
Al7 O34 . 1.883(5) ?
Al7 O32 . 1.913(6) ?
Al7 O35 . 1.919(6) ?
Al7 N10 . 1.953(7) ?
Al7 O31 . 1.978(6) ?
Al7 Na8 . 3.029(4) ?
Al8 O42 . 1.751(6) ?
Al8 O39 . 1.784(6) ?
Al8 O29 . 1.860(6) ?
Al8 O28 . 1.900(5) ?
Al8 N13 . 1.958(7) ?
Al9 O51 . 1.840(6) ?
Al9 O36 . 1.879(6) ?
Al9 O44 . 1.887(6) ?
Al9 O43 . 1.899(6) ?
Al9 N12 . 1.973(7) ?
Al9 N17 . 2.064(7) ?
Al9 Na10 . 3.057(4) ?
Al10 O48 . 1.785(6) ?
Al10 O33 . 1.799(7) ?
Al10 O50 . 1.824(6) ?
Al10 O49 . 1.871(5) ?
Al10 N16 . 1.930(7) ?
Al11 O54 . 1.812(6) ?
Al11 O47 . 1.877(6) ?
Al11 O58 . 1.881(5) ?
Al11 O46 . 1.906(5) ?
Al11 O40 . 1.945(5) ?
Al11 N18 . 2.021(7) ?
Al11 Na6 . 3.470(4) ?
Al11 Na7 . 3.594(4) ?
Al12 O45 . 1.841(5) ?
Al12 O38 . 1.888(6) ?
Al12 O53 . 1.898(5) ?
Al12 O37 . 1.919(5) ?
Al12 O52 . 1.920(5) ?
Al12 N15 . 1.995(6) ?
Al12 Na9 1_545 3.353(3) ?
Na1 O75 1_655 2.344(7) ?
Na1 O21 . 2.366(7) ?
Na1 O59 . 2.367(8) ?
Na1 O60B . 2.397(8) ?
Na1 O60 . 2.397(8) ?
Na1 O2 . 2.495(6) ?
Na1 O27 . 2.585(7) ?
Na1 Na10 1_655 3.540(4) ?
Na2 O63B . 2.338(7) ?
Na2 O63 . 2.338(7) ?
Na2 O3 . 2.353(6) ?
Na2 O62 . 2.386(7) ?
Na2 O61 . 2.436(8) ?
Na2 O64B . 2.44(7) ?
Na2 O64 . 2.46(4) ?
Na2 O5 . 2.471(6) ?
Na2 C203 . 3.04(4) ?
Na2 Na3 1_565 3.112(4) ?
Na3 O64 1_545 2.28(3) ?
Na3 O63 1_545 2.307(7) ?
Na3 O62 1_545 2.312(7) ?
Na3 O26 . 2.423(6) ?
Na3 O17 . 2.466(6) ?
Na3 O24 . 2.497(6) ?
Na4 O14 . 2.319(6) ?
Na4 O65 . 2.327(6) ?
Na4 O55 . 2.344(7) ?
Na4 O16 . 2.387(6) ?
Na4 O13 . 2.505(6) ?
Na4 O56 . 2.652(6) ?
Na4 C127 . 2.825(9) ?
Na4 C29 . 2.959(8) ?
Na4 N6 . 2.975(8) ?
Na4 Na6 . 3.601(4) ?
Na4 Na5 . 3.669(4) ?
Na5 O67 . 2.316(7) ?
Na5 O57 . 2.331(6) ?
Na5 O66 . 2.407(8) ?
Na5 O56 . 2.432(6) ?
Na5 O6 . 2.485(6) ?
Na5 O14 . 2.510(6) ?
Na6 O68 . 2.353(7) ?
Na6 O55 . 2.361(7) ?
Na6 O41 . 2.367(6) ?
Na6 O58 . 2.386(6) ?
Na6 O65 . 2.471(7) ?
Na6 O54 . 2.633(6) ?
Na6 Na7 . 3.660(5) ?
Na7 O69B . 2.30(6) ?
Na7 O69 . 2.343(14) ?
Na7 O40 . 2.364(6) ?
Na7 O57 . 2.394(6) ?
Na7 O31 . 2.536(6) ?
Na7 O41 . 2.554(6) ?
Na7 O58 . 2.839(7) ?
Na7 C129 . 2.927(9) ?
Na7 N14 . 2.974(7) ?
Na7 C92 . 2.987(8) ?
Na8 O70B . 2.295(7) ?
Na8 O70 . 2.295(7) ?
Na8 O71 . 2.357(7) ?
Na8 O72 . 2.361(6) ?
Na8 O32 . 2.416(6) ?
Na8 O35 . 2.447(6) ?
Na8 O30 . 2.563(6) ?
Na8 Na9 . 3.116(4) ?
Na9 O71 . 2.368(6) ?
Na9 O72 . 2.371(6) ?
Na9 O45 1_565 2.380(6) ?
Na9 O73 1_565 2.425(7) ?
Na9 O53 1_565 2.433(6) ?
Na9 O70B . 2.476(7) ?
Na9 O70 . 2.476(7) ?
Na9 C209 . 3.08(2) ?
Na10 O74B . 2.24(7) ?
Na10 O74 . 2.316(13) ?
Na10 O59 1_455 2.355(7) ?
Na10 O75 . 2.358(8) ?
Na10 O51 . 2.396(7) ?
Na10 O36 . 2.523(6) ?
Na10 O44 . 2.548(6) ?
Na10 C179 . 3.090(14) ?
Na10 C212 . 3.12(4) ?
Na10 C115 . 3.128(9) ?
O1 N1 . 1.411(8) ?
O2 C1 . 1.299(10) ?
O3 C3 . 1.354(10) ?
O4 N2 . 1.422(8) ?
O5 C8 . 1.292(9) ?
O6 C10 . 1.315(9) ?
O7 N3 . 1.416(7) ?
O8 C15 . 1.292(10) ?
O9 C17 . 1.318(10) ?
O10 N4 . 1.404(8) ?
O11 C22 . 1.293(10) ?
O12 C24 . 1.307(11) ?
O13 N5 . 1.386(7) ?
O14 C29 . 1.244(9) ?
O15 C31 . 1.358(9) ?
O16 N6 . 1.393(8) ?
O17 C36 . 1.284(10) ?
O18 C38 . 1.337(10) ?
O19 N7 . 1.426(8) ?
O20 C43 . 1.294(10) ?
O21 C45 . 1.326(10) ?
O22 N8 . 1.414(8) ?
O23 C50B . 1.300(10) ?
O23 C50 . 1.300(10) ?
O24 C52 . 1.30(3) ?
O24 C52B . 1.35(3) ?
O25 N9 . 1.408(8) ?
O26 C57 . 1.314(10) ?
O27 C59 . 1.317(10) ?
O28 N10 . 1.411(8) ?
O29 C64 . 1.288(10) ?
O30 C66 . 1.342(11) ?
O31 N11 . 1.381(8) ?
O32 C71 . 1.299(10) ?
O33 C73 . 1.335(11) ?
O34 N12 . 1.397(8) ?
O35 C78 . 1.322(10) ?
O36 C80 . 1.326(10) ?
O37 N13 . 1.402(7) ?
O38 C85 . 1.286(10) ?
O39 C87 . 1.320(11) ?
O40 N14 . 1.388(8) ?
O41 C92 . 1.252(10) ?
O42 C94 . 1.316(10) ?
O43 N15 . 1.405(8) ?
O44 C99 . 1.303(10) ?
O45 C101 . 1.335(11) ?
O46 N16 . 1.413(8) ?
O47 C106 . 1.293(10) ?
O48 C108 . 1.331(10) ?
O49 N17 . 1.424(8) ?
O50 C113 . 1.306(10) ?
O51 C115 . 1.293(10) ?
O52 N18 . 1.430(8) ?
O53 C120 . 1.310(9) ?
O54 C122 . 1.336(9) ?
O55 C127 . 1.219(10) ?
O56 C127 . 1.288(9) ?
O57 C129 . 1.260(10) ?
O58 C129 . 1.288(10) ?
N1 C1 . 1.317(10) ?
N2 C8 . 1.312(10) ?
N3 C15 . 1.313(10) ?
N4 C22 . 1.298(10) ?
N5 C29 . 1.341(10) ?
N5 H5N . 0.89(3) ?
N6 C36 . 1.302(10) ?
N6 H6N . 0.87(3) ?
N7 C43 . 1.321(10) ?
N8 C50B . 1.310(10) ?
N8 C50 . 1.310(10) ?
N9 C57 . 1.302(10) ?
N10 C64 . 1.295(11) ?
N11 C71 . 1.308(11) ?
N11 H11N . 0.87(3) ?
N12 C78 . 1.291(10) ?
N13 C85 . 1.304(10) ?
N14 C92 . 1.322(11) ?
N14 H14N . 0.89(3) ?
N15 C99 . 1.321(10) ?
N16 C106 . 1.313(10) ?
N17 C113 . 1.305(10) ?
N18 C120 . 1.317(10) ?
C1 C2 . 1.463(12) ?
C2 C3 . 1.401(13) ?
C2 C7 . 1.433(12) ?
C3 C4 . 1.393(12) ?
C4 C5 . 1.387(15) ?
C4 H4 . 0.9500 ?
C5 C6 . 1.393(17) ?
C5 H5 . 0.9500 ?
C6 C7 . 1.359(14) ?
C6 H6 . 0.9500 ?
C7 H7 . 0.9500 ?
C8 C9 . 1.473(10) ?
C9 C14 . 1.404(10) ?
C9 C10 . 1.414(11) ?
C10 C11 . 1.408(10) ?
C11 C12 . 1.386(11) ?
C11 H11 . 0.9500 ?
C12 C13 . 1.389(13) ?
C12 H12 . 0.9500 ?
C13 C14 . 1.399(12) ?
C13 H13 . 0.9500 ?
C14 H14 . 0.9500 ?
C15 C16 . 1.480(11) ?
C16 C21 . 1.398(12) ?
C16 C17 . 1.414(12) ?
C17 C18 . 1.421(11) ?
C18 C19 . 1.380(14) ?
C18 H18 . 0.9500 ?
C19 C20 . 1.377(16) ?
C19 H19 . 0.9500 ?
C20 C21 . 1.381(13) ?
C20 H20 . 0.9500 ?
C21 H21 . 0.9500 ?
C22 C23 . 1.482(10) ?
C23 C28 . 1.385(13) ?
C23 C24 . 1.420(12) ?
C24 C25 . 1.423(11) ?
C25 C26 . 1.378(15) ?
C25 H25 . 0.9500 ?
C26 C27 . 1.389(16) ?
C26 H26 . 0.9500 ?
C27 C28 . 1.375(12) ?
C27 H27 . 0.9500 ?
C28 H28 . 0.9500 ?
C29 C30 . 1.486(10) ?
C30 C31 . 1.396(11) ?
C30 C35 . 1.405(11) ?
C31 C32 . 1.395(11) ?
C32 C33 . 1.398(13) ?
C32 H32 . 0.9500 ?
C33 C34 . 1.371(14) ?
C33 H33 . 0.9500 ?
C34 C35 . 1.378(12) ?
C34 H34 . 0.9500 ?
C35 H35 . 0.9500 ?
C36 C37 . 1.468(11) ?
C37 C38 . 1.395(13) ?
C37 C42 . 1.402(12) ?
C38 C39 . 1.411(12) ?
C39 C40 . 1.392(15) ?
C39 H39 . 0.9500 ?
C40 C41 . 1.351(17) ?
C40 H40 . 0.9500 ?
C41 C42 . 1.398(14) ?
C41 H41 . 0.9500 ?
C42 H42 . 0.9500 ?
C43 C44 . 1.469(12) ?
C44 C49 . 1.386(12) ?
C44 C45 . 1.399(13) ?
C45 C46 . 1.407(12) ?
C46 C47 . 1.357(14) ?
C46 H46 . 0.9500 ?
C47 C48 . 1.390(15) ?
C47 H47 . 0.9500 ?
C48 C49 . 1.392(13) ?
C48 H48 . 0.9500 ?
C49 H49 . 0.9500 ?
C50 C51 . 1.462(16) ?
C51 C56 . 1.399(17) ?
C51 C52 . 1.402(16) ?
C52 C53 . 1.406(16) ?
C53 C54 . 1.398(18) ?
C53 H53 . 0.9500 ?
C54 C55 . 1.370(19) ?
C54 H54 . 0.9500 ?
C55 C56 . 1.380(17) ?
C55 H55 . 0.9500 ?
C56 H56 . 0.9500 ?
C50B C51B . 1.456(18) ?
C51B C56B . 1.395(19) ?
C51B C52B . 1.401(19) ?
C52B C53B . 1.399(19) ?
C53B C54B . 1.40(2) ?
C53B H53B . 0.9500 ?
C54B C55B . 1.39(2) ?
C54B H54B . 0.9500 ?
C55B C56B . 1.378(19) ?
C55B H55B . 0.9500 ?
C56B H56B . 0.9500 ?
C57 C58 . 1.466(12) ?
C58 C63 . 1.404(13) ?
C58 C59 . 1.414(13) ?
C59 C60 . 1.388(13) ?
C60 C61 . 1.387(15) ?
C60 H60 . 0.9500 ?
C61 C62 . 1.390(18) ?
C61 H61 . 0.9500 ?
C62 C63 . 1.390(16) ?
C62 H62 . 0.9500 ?
C63 H63 . 0.9500 ?
C64 C65 . 1.460(11) ?
C65 C66 . 1.398(13) ?
C65 C70 . 1.413(13) ?
C66 C67 . 1.401(12) ?
C67 C68 . 1.397(15) ?
C67 H67 . 0.9500 ?
C68 C69 . 1.382(18) ?
C68 H68 . 0.9500 ?
C69 C70 . 1.374(15) ?
C69 H69 . 0.9500 ?
C70 H70 . 0.9500 ?
C71 C72 . 1.473(12) ?
C72 C73 . 1.404(13) ?
C72 C77 . 1.406(13) ?
C73 C74 . 1.406(13) ?
C74 C75 . 1.393(15) ?
C74 H74 . 0.9500 ?
C75 C76 . 1.391(17) ?
C75 H75 . 0.9500 ?
C76 C77 . 1.351(15) ?
C76 H76 . 0.9500 ?
C77 H77 . 0.9500 ?
C78 C79 . 1.467(12) ?
C79 C84 . 1.394(12) ?
C79 C80 . 1.410(12) ?
C80 C81 . 1.399(12) ?
C81 C82 . 1.399(14) ?
C81 H81 . 0.9500 ?
C82 C83 . 1.345(18) ?
C82 H82 . 0.9500 ?
C83 C84 . 1.402(16) ?
C83 H83 . 0.9500 ?
C84 H84 . 0.9500 ?
C85 C86 . 1.495(10) ?
C86 C91 . 1.388(12) ?
C86 C87 . 1.400(12) ?
C87 C88 . 1.415(11) ?
C88 C89 . 1.380(14) ?
C88 H88 . 0.9500 ?
C89 C90 . 1.384(14) ?
C89 H89 . 0.9500 ?
C90 C91 . 1.393(12) ?
C90 H90 . 0.9500 ?
C91 H91 . 0.9500 ?
C92 C93 . 1.482(11) ?
C93 C98 . 1.404(12) ?
C93 C94 . 1.414(12) ?
C94 C95 . 1.413(12) ?
C95 C96 . 1.382(15) ?
C95 H95 . 0.9500 ?
C96 C97 . 1.406(16) ?
C96 H96 . 0.9500 ?
C97 C98 . 1.380(13) ?
C97 H97 . 0.9500 ?
C98 H98 . 0.9500 ?
C99 C100 . 1.462(11) ?
C100 C105 . 1.389(13) ?
C100 C101 . 1.406(13) ?
C101 C102 . 1.393(13) ?
C102 C103 . 1.405(16) ?
C102 H102 . 0.9500 ?
C103 C104 . 1.380(17) ?
C103 H103 . 0.9500 ?
C104 C105 . 1.381(14) ?
C104 H104 . 0.9500 ?
C105 H105 . 0.9500 ?
C106 C107 . 1.470(11) ?
C107 C112 . 1.394(12) ?
C107 C108 . 1.412(12) ?
C108 C109 . 1.404(12) ?
C109 C110 . 1.379(13) ?
C109 H109 . 0.9500 ?
C110 C111 . 1.392(13) ?
C110 H110 . 0.9500 ?
C111 C112 . 1.381(12) ?
C111 H111 . 0.9500 ?
C112 H112 . 0.9500 ?
C113 C114 . 1.475(11) ?
C114 C119 . 1.380(12) ?
C114 C115 . 1.428(12) ?
C115 C116 . 1.422(11) ?
C116 C117 . 1.396(12) ?
C116 H116 . 0.9500 ?
C117 C118 . 1.379(14) ?
C117 H117 . 0.9500 ?
C118 C119 . 1.393(13) ?
C118 H118 . 0.9500 ?
C119 H119 . 0.9500 ?
C120 C121 . 1.483(10) ?
C121 C122 . 1.397(11) ?
C121 C126 . 1.409(11) ?
C122 C123 . 1.415(11) ?
C123 C124 . 1.398(12) ?
C123 H123 . 0.9500 ?
C124 C125 . 1.394(13) ?
C124 H124 . 0.9500 ?
C125 C126 . 1.376(12) ?
C125 H125 . 0.9500 ?
C126 H126 . 0.9500 ?
C127 C128 . 1.508(12) ?
C128 H12A . 0.9800 ?
C128 H12B . 0.9800 ?
C128 H12C . 0.9800 ?
C129 C130 . 1.483(12) ?
C130 H13A . 0.9800 ?
C130 H13B . 0.9800 ?
C130 H13C . 0.9800 ?
O59 C131 . 1.248(11) ?
C131 N19 . 1.269(12) ?
C131 H131 . 0.9500 ?
N19 C133 . 1.409(12) ?
N19 C132 . 1.507(13) ?
C132 H13D . 0.9800 ?
C132 H13E . 0.9800 ?
C132 H13F . 0.9800 ?
C133 H13G . 0.9800 ?
C133 H13H . 0.9800 ?
C133 H13I . 0.9800 ?
O60 C134 . 1.209(12) ?
C134 N20 . 1.312(13) ?
C134 H134 . 0.9500 ?
N20 C136 . 1.432(14) ?
N20 C135 . 1.451(16) ?
C135 H13J . 0.9800 ?
C135 H13K . 0.9800 ?
C135 H13L . 0.9800 ?
C136 H13M . 0.9800 ?
C136 H13N . 0.9800 ?
C136 H13O . 0.9800 ?
O60B C224 . 1.23(2) ?
C224 N20B . 1.309(19) ?
C224 H224 . 0.9500 ?
N20B C226 . 1.45(2) ?
N20B C225 . 1.46(2) ?
C225 H22J . 0.9800 ?
C225 H22K . 0.9800 ?
C225 H22L . 0.9800 ?
C226 H22M . 0.9800 ?
C226 H22N . 0.9800 ?
C226 H22O . 0.9800 ?
O61 C137 . 1.226(10) ?
C137 N21 . 1.333(11) ?
C137 H137 . 0.9500 ?
N21 C138 . 1.451(11) ?
N21 C139 . 1.454(12) ?
C138 H13P . 0.9800 ?
C138 H13Q . 0.9800 ?
C138 H13R . 0.9800 ?
C139 H13S . 0.9800 ?
C139 H13T . 0.9800 ?
C139 H13U . 0.9800 ?
O62 C140 . 1.223(10) ?
C140 N22 . 1.288(11) ?
C140 H140 . 0.9500 ?
N22 C141 . 1.464(12) ?
N22 C142 . 1.465(12) ?
C141 H14A . 0.9800 ?
C141 H14B . 0.9800 ?
C141 H14C . 0.9800 ?
C142 H14D . 0.9800 ?
C142 H14E . 0.9800 ?
C142 H14F . 0.9800 ?
O63 C143 . 1.235(11) ?
C143 N23 . 1.321(13) ?
C143 H143 . 0.9500 ?
N23 C144 . 1.434(13) ?
N23 C145 . 1.452(14) ?
C144 H14G . 0.9800 ?
C144 H14H . 0.9800 ?
C144 H14I . 0.9800 ?
C145 H14J . 0.9800 ?
C145 H14K . 0.9800 ?
C145 H14L . 0.9800 ?
O63B C203 . 1.37(4) ?
C203 N23B . 1.24(7) ?
C203 H203 . 0.9500 ?
N23B C205 . 1.47(7) ?
N23B C204 . 1.58(7) ?
C204 H20G . 0.9800 ?
C204 H20H . 0.9800 ?
C204 H20I . 0.9800 ?
C205 H20J . 0.9800 ?
C205 H20K . 0.9800 ?
C205 H20L . 0.9800 ?
O64 C146 . 1.232(19) ?
C146 N24 . 1.322(14) ?
C146 H146 . 0.9500 ?
N24 C147 . 1.459(15) ?
N24 C148 . 1.466(14) ?
C147 H14M . 0.9800 ?
C147 H14O . 0.9800 ?
C147 H14P . 0.9800 ?
C148 H14Q . 0.9800 ?
C148 H14R . 0.9800 ?
C148 H14S . 0.9800 ?
O64B C230 . 1.23(2) ?
C230 N24B . 1.314(17) ?
C230 H230 . 0.9500 ?
N24B C232 . 1.455(18) ?
N24B C231 . 1.461(18) ?
C231 H23A . 0.9800 ?
C231 H23B . 0.9800 ?
C231 H23C . 0.9800 ?
C232 H23D . 0.9800 ?
C232 H23E . 0.9800 ?
C232 H23F . 0.9800 ?
O65 C149 . 1.231(10) ?
C149 N25 . 1.325(11) ?
C149 H149 . 0.9500 ?
N25 C151 . 1.426(12) ?
N25 C150 . 1.461(13) ?
C150 H15A . 0.9800 ?
C150 H15B . 0.9800 ?
C150 H15C . 0.9800 ?
C151 H15D . 0.9800 ?
C151 H15E . 0.9800 ?
C151 H15F . 0.9800 ?
O66 C152 . 1.232(12) ?
C152 N26 . 1.356(12) ?
C152 H152 . 0.9500 ?
N26 C153 . 1.432(12) ?
N26 C154 . 1.434(13) ?
C153 H15G . 0.9800 ?
C153 H15H . 0.9800 ?
C153 H15I . 0.9800 ?
C154 H15J . 0.9800 ?
C154 H15K . 0.9800 ?
C154 H15L . 0.9800 ?
O67 C155 . 1.206(11) ?
C155 N27 . 1.340(11) ?
C155 H155 . 0.9500 ?
N27 C156 . 1.420(13) ?
N27 C157 . 1.462(13) ?
C156 H15M . 0.9800 ?
C156 H15N . 0.9800 ?
C156 H15O . 0.9800 ?
C157 H15P . 0.9800 ?
C157 H15Q . 0.9800 ?
C157 H15R . 0.9800 ?
O68 C158 . 1.229(11) ?
C158 N28 . 1.322(11) ?
C158 H158 . 0.9500 ?
N28 C160 . 1.452(12) ?
N28 C159 . 1.459(12) ?
C159 H15S . 0.9800 ?
C159 H15T . 0.9800 ?
C159 H15U . 0.9800 ?
C160 H16A . 0.9800 ?
C160 H16B . 0.9800 ?
C160 H16C . 0.9800 ?
O69 C161 . 1.239(14) ?
C161 N29 . 1.307(12) ?
C161 H161 . 0.9500 ?
N29 C163 . 1.459(13) ?
N29 C162 . 1.466(14) ?
C162 H16D . 0.9800 ?
C162 H16E . 0.9800 ?
C162 H16F . 0.9800 ?
C163 H16G . 0.9800 ?
C163 H16H . 0.9800 ?
C163 H16I . 0.9800 ?
O69B C206 . 1.24(2) ?
C206 N29B . 1.314(18) ?
C206 H206 . 0.9500 ?
N29B C208 . 1.445(19) ?
N29B C207 . 1.454(19) ?
C207 H20M . 0.9800 ?
C207 H20N . 0.9800 ?
C207 H20O . 0.9800 ?
C208 H20P . 0.9800 ?
C208 H20Q . 0.9800 ?
C208 H20R . 0.9800 ?
O70 C164 . 1.214(13) ?
C164 N30 . 1.309(14) ?
C164 H164 . 0.9500 ?
N30 C166 . 1.453(15) ?
N30 C165 . 1.468(15) ?
C165 H16J . 0.9800 ?
C165 H16K . 0.9800 ?
C165 H16L . 0.9800 ?
C166 H16M . 0.9800 ?
C166 H16N . 0.9800 ?
C166 H16O . 0.9800 ?
O70B C209 . 1.238(18) ?
C209 N30B . 1.292(17) ?
C209 H209 . 0.9500 ?
N30B C211 . 1.440(18) ?
N30B C210 . 1.479(19) ?
C210 H21A . 0.9800 ?
C210 H21B . 0.9800 ?
C210 H21C . 0.9800 ?
C211 H21D . 0.9800 ?
C211 H21E . 0.9800 ?
C211 H21F . 0.9800 ?
O71 C167 . 1.238(9) ?
C167 N31 . 1.320(10) ?
C167 H167 . 0.9500 ?
N31 C168 . 1.449(10) ?
N31 C169 . 1.459(11) ?
C168 H16P . 0.9800 ?
C168 H16Q . 0.9800 ?
C168 H16R . 0.9800 ?
C169 H16S . 0.9800 ?
C169 H16T . 0.9800 ?
C169 H16U . 0.9800 ?
O72 C170 . 1.225(10) ?
C170 N32 . 1.325(10) ?
C170 H170 . 0.9500 ?
N32 C172 . 1.443(11) ?
N32 C171 . 1.465(10) ?
C171 H17A . 0.9800 ?
C171 H17B . 0.9800 ?
C171 H17C . 0.9800 ?
C172 H17D . 0.9800 ?
C172 H17E . 0.9800 ?
C172 H17F . 0.9800 ?
O73 C173 . 1.237(9) ?
C173 N33 . 1.313(10) ?
C173 H173 . 0.9500 ?
N33 C175 . 1.442(11) ?
N33 C174 . 1.444(11) ?
C174 H17G . 0.9800 ?
C174 H17H . 0.9800 ?
C174 H17I . 0.9800 ?
C175 H17J . 0.9800 ?
C175 H17K . 0.9800 ?
C175 H17L . 0.9800 ?
O74 C176 . 1.238(13) ?
C176 N34 . 1.323(13) ?
C176 H176 . 0.9500 ?
N34 C177 . 1.447(14) ?
N34 C178 . 1.449(13) ?
C177 H17M . 0.9800 ?
C177 H17N . 0.9800 ?
C177 H17O . 0.9800 ?
C178 H17P . 0.9800 ?
C178 H17Q . 0.9800 ?
C178 H17R . 0.9800 ?
O74B C212 . 1.23(2) ?
C212 N34B . 1.319(19) ?
C212 H212 . 0.9500 ?
N34B C214 . 1.452(19) ?
N34B C213 . 1.46(2) ?
C213 H21G . 0.9800 ?
C213 H21H . 0.9800 ?
C213 H21I . 0.9800 ?
C214 H21J . 0.9800 ?
C214 H21K . 0.9800 ?
C214 H21L . 0.9800 ?
O75 C179 . 1.214(12) ?
C179 N35 . 1.287(13) ?
C179 H179 . 0.9500 ?
N35 C181 . 1.419(14) ?
N35 C180 . 1.490(15) ?
C180 H18A . 0.9800 ?
C180 H18B . 0.9800 ?
C180 H18C . 0.9800 ?
C181 H18D . 0.9800 ?
C181 H18E . 0.9800 ?
C181 H18F . 0.9800 ?
O76 C182 . 1.244(19) ?
C182 N36 . 1.300(17) ?
C182 H182 . 0.9500 ?
N36 C183 . 1.438(18) ?
N36 C184 . 1.448(17) ?
C183 H18G . 0.9800 ?
C183 H18H . 0.9800 ?
C183 H18I . 0.9800 ?
C184 H18J . 0.9800 ?
C184 H18K . 0.9800 ?
C184 H18L . 0.9800 ?
O76B C215 . 1.248(12) ?
C215 N36B . 1.269(12) ?
C215 H215 . 0.9500 ?
N36B C217 . 1.409(12) ?
N36B C216 . 1.507(13) ?
C216 H21P . 0.9800 ?
C216 H21Q . 0.9800 ?
C216 H21R . 0.9800 ?
C217 H21M . 0.9800 ?
C217 H21N . 0.9800 ?
C217 H21O . 0.9800 ?
O77 C185 . 1.205(14) ?
C185 N37 . 1.330(14) ?
C185 H185 . 0.9500 ?
N37 C187 . 1.421(14) ?
N37 C186 . 1.450(15) ?
C186 H18M . 0.9800 ?
C186 H18N . 0.9800 ?
C186 H18O . 0.9800 ?
C187 H18P . 0.9800 ?
C187 H18Q . 0.9800 ?
C187 H18R . 0.9800 ?
O78 C188 . 1.231(12) ?
C188 N38 . 1.315(12) ?
C188 H188 . 0.9500 ?
N38 C190 . 1.442(12) ?
N38 C189 . 1.449(11) ?
C189 H18S . 0.9800 ?
C189 H18T . 0.9800 ?
C189 H18U . 0.9800 ?
C190 H19A . 0.9800 ?
C190 H19B . 0.9800 ?
C190 H19C . 0.9800 ?
O79 C191 . 1.252(16) ?
C191 N39 . 1.314(16) ?
C191 H191 . 0.9500 ?
N39 C193 . 1.456(15) ?
N39 C192 . 1.458(15) ?
C192 H19D . 0.9800 ?
C192 H19E . 0.9800 ?
C192 H19F . 0.9800 ?
C193 H19G . 0.9800 ?
C193 H19H . 0.9800 ?
C193 H19I . 0.9800 ?
O80 C194 . 1.219(17) ?
C194 N40 . 1.319(16) ?
C194 H194 . 0.9500 ?
N40 C196 . 1.465(17) ?
N40 C195 . 1.479(16) ?
C195 H19J . 0.9800 ?
C195 H19K . 0.9800 ?
C195 H19L . 0.9800 ?
C196 H19M . 0.9800 ?
C196 H19N . 0.9800 ?
C196 H19O . 0.9800 ?
O81 C197 . 1.263(19) ?
C197 N41 . 1.302(18) ?
C197 H197 . 0.9500 ?
N41 C199 . 1.443(18) ?
N41 C198 . 1.450(18) ?
C198 H19P . 0.9800 ?
C198 H19Q . 0.9800 ?
C198 H19R . 0.9800 ?
C199 H19S . 0.9800 ?
C199 H19T . 0.9800 ?
C199 H19U . 0.9800 ?
O82 C200 . 1.246(15) ?
C200 N42 . 1.276(16) ?
C200 H200 . 0.9500 ?
N42 C202 . 1.416(17) ?
N42 C201 . 1.486(16) ?
C201 H20D . 0.9800 ?
C201 H20E . 0.9800 ?
C201 H20F . 0.9800 ?
C202 H20A . 0.9800 ?
C202 H20B . 0.9800 ?
C202 H20C . 0.9800 ?
O82B C221 . 1.252(16) ?
C221 N42B . 1.275(16) ?
C221 H221 . 0.9500 ?
N42B C223 . 1.408(17) ?
N42B C222 . 1.502(17) ?
C222 H22D . 0.9800 ?
C222 H22E . 0.9800 ?
C222 H22F . 0.9800 ?
C223 H22G . 0.9800 ?
C223 H22H . 0.9800 ?
C223 H22I . 0.9800 ?

loop_
_geom_hbond_atom_site_label_D
_geom_hbond_atom_site_label_H
_geom_hbond_atom_site_label_A
_geom_hbond_site_symmetry_A
_geom_hbond_distance_DH
_geom_hbond_distance_HA
_geom_hbond_distance_DA
_geom_hbond_angle_DHA
_geom_hbond_publ_flag
N5 H5N O7 . 0.89(3) 2.36(7) 3.059(8) 136(7) yes
N6 H6N O10 . 0.87(3) 2.46(8) 3.004(9) 121(7) yes
N11 H11N O46 . 0.87(3) 2.27(6) 3.003(8) 142(8) yes
N14 H14N O37 . 0.89(3) 2.22(8) 2.795(8) 122(7) yes
C4 H4 O62 . 0.95 2.64 3.477(11) 147.3 yes
C60 H60 O74 1_655 0.95 2.55 3.287(19) 134.9 yes
C81 H81 O60 1_455 0.95 2.59 3.293(12) 131.3 yes
C123 H123 O68 . 0.95 2.48 3.333(11) 149.9 yes
C128 H12C O69B . 0.98 2.39 3.14(5) 132.8 yes
C130 H13B O14 . 0.98 2.40 3.251(10) 144.8 yes
C137 H137 O4 . 0.95 2.36 3.221(10) 151.2 yes
C139 H13T O19 . 0.98 2.53 3.459(13) 158.7 yes
C140 H140 O61 . 0.95 2.41 3.137(11) 133.6 yes
C144 H14I O61 . 0.98 2.65 3.599(15) 164.1 yes
C153 H15G O11 . 0.98 2.60 3.450(13) 145.8 yes
C157 H15P O77 2_565 0.98 2.35 3.241(19) 150.3 yes
C159 H15S O78 2_554 0.98 2.38 3.332(14) 164.7 yes
C159 H15U O41 . 0.98 2.51 3.486(13) 174.8 yes
C162 H16F O29 . 0.98 2.60 3.343(15) 132.4 yes
C163 H16G O48 2_554 0.98 2.57 3.540(14) 169.9 yes
C168 H16P O51 . 0.98 2.63 3.388(12) 134.7 yes
C169 H16T O80 2_565 0.98 2.65 3.55(2) 153.1 yes
C171 H17C O73 1_565 0.98 2.42 3.360(12) 160.6 yes
C172 H17E O66 . 0.98 2.61 3.518(14) 153.9 yes
C173 H173 O52 . 0.95 2.37 3.254(9) 153.9 yes
C175 H17J O49 . 0.98 2.58 3.434(13) 146.2 yes
C183 H18H O9 . 0.98 2.64 3.60(3) 166.1 yes
C183 H18H O23 . 0.98 2.43 3.15(3) 130.4 yes
C184 H18K O9 . 0.98 2.64 3.56(2) 155.8 yes
C191 H191 O77 2 0.95 2.64 3.48(3) 148.0 yes
C199 H19T O29 . 0.98 2.52 3.50(4) 178.7 yes
C199 H19U O36 . 0.98 2.59 3.39(3) 138.9 yes
C201 H20D O15 . 0.98 2.50 3.30(3) 139.1 yes
C204 H20G O68 1_565 0.98 2.26 3.21(5) 162.8 yes
C223 H22G O15 . 0.98 2.42 3.25(5) 142.4 yes

loop_
_geom_torsion_atom_site_label_1
_geom_torsion_atom_site_label_2
_geom_torsion_atom_site_label_3
_geom_torsion_atom_site_label_4
_geom_torsion_site_symmetry_1
_geom_torsion_site_symmetry_2
_geom_torsion_site_symmetry_3
_geom_torsion_site_symmetry_4
_geom_torsion
_geom_torsion_publ_flag
O27 Al6 O1 N1 . . . . 95.5(4) ?
O2 Al6 O1 N1 . . . . 5.5(4) ?
N9 Al6 O1 N1 . . . . -179.6(5) ?
N7 Al6 O1 N1 . . . . -91.3(4) ?
Na1 Al6 O1 N1 . . . . 38.1(5) ?
O27 Al6 O1 Dy1 . . . . -131.0(3) ?
O2 Al6 O1 Dy1 . . . . 139.0(3) ?
N9 Al6 O1 Dy1 . . . . -46.1(3) ?
N7 Al6 O1 Dy1 . . . . 42.2(3) ?
Na1 Al6 O1 Dy1 . . . . 171.63(16) ?
O21 Al6 O2 C1 . . . . 169.1(5) ?
O27 Al6 O2 C1 . . . . -105.7(5) ?
O1 Al6 O2 C1 . . . . -4.7(5) ?
N9 Al6 O2 C1 . . . . -24.3(13) ?
N7 Al6 O2 C1 . . . . 82.4(5) ?
Na1 Al6 O2 C1 . . . . -152.8(6) ?
O21 Al6 O2 Na1 . . . . -38.1(2) ?
O27 Al6 O2 Na1 . . . . 47.1(2) ?
O1 Al6 O2 Na1 . . . . 148.0(2) ?
N9 Al6 O2 Na1 . . . . 128.5(10) ?
N7 Al6 O2 Na1 . . . . -124.9(2) ?
O8 Al1 O3 C3 . . . . 82.5(8) ?
O5 Al1 O3 C3 . . . . 179.0(8) ?
O4 Al1 O3 C3 . . . . -100.4(8) ?
N1 Al1 O3 C3 . . . . -14.2(8) ?
Na2 Al1 O3 C3 . . . . -169.2(9) ?
Dy1 Al1 O3 C3 . . . . -60.3(9) ?
O8 Al1 O3 Na2 . . . . -108.3(3) ?
O5 Al1 O3 Na2 . . . . -11.9(3) ?
O4 Al1 O3 Na2 . . . . 68.7(3) ?
N1 Al1 O3 Na2 . . . . 154.9(3) ?
Dy1 Al1 O3 Na2 . . . . 108.9(3) ?
O11 Al2 O6 C10 . . . . -94.9(7) ?
O56 Al2 O6 C10 . . . . 172.8(6) ?
O13 Al2 O6 C10 . . . . 80.8(7) ?
N2 Al2 O6 C10 . . . . -4.8(7) ?
Dy1 Al2 O6 C10 . . . . 47.0(7) ?
Na5 Al2 O6 C10 . . . . 153.2(7) ?
Na4 Al2 O6 C10 . . . . 126.7(6) ?
O11 Al2 O6 Na5 . . . . 111.8(2) ?
O56 Al2 O6 Na5 . . . . 19.6(2) ?
O13 Al2 O6 Na5 . . . . -72.4(3) ?
N2 Al2 O6 Na5 . . . . -158.0(2) ?
Dy1 Al2 O6 Na5 . . . . -106.2(2) ?
Na4 Al2 O6 Na5 . . . . -26.5(2) ?
O3 Al1 O8 C15 . . . . -168.2(5) ?
O5 Al1 O8 C15 . . . . 102.9(5) ?
O7 Al1 O8 C15 . . . . 9.2(5) ?
O4 Al1 O8 C15 . . . . 19.7(10) ?
N1 Al1 O8 C15 . . . . -79.9(5) ?
Na2 Al1 O8 C15 . . . . 150.1(5) ?
Dy1 Al1 O8 C15 . . . . -14.7(6) ?
O15 Al4 O9 C17 . . . . -74.4(8) ?
O23 Al4 O9 C17 . . . . -177.5(7) ?
O22 Al4 O9 C17 . . . . 99.8(8) ?
N3 Al4 O9 C17 . . . . 18.3(7) ?
O6 Al2 O11 C22 . . . . 175.9(5) ?
O56 Al2 O11 C22 . . . . -96.9(5) ?
O10 Al2 O11 C22 . . . . -5.9(5) ?
O13 Al2 O11 C22 . . . . 7.4(10) ?
N2 Al2 O11 C22 . . . . 86.0(5) ?
Dy1 Al2 O11 C22 . . . . 24.1(5) ?
Na5 Al2 O11 C22 . . . . -138.1(5) ?
Na4 Al2 O11 C22 . . . . -62.5(6) ?
O18 Al3 O12 C24 . . . . 87.3(8) ?
O20 Al3 O12 C24 . . . . -173.1(8) ?
O19 Al3 O12 C24 . . . . -91.0(8) ?
N4 Al3 O12 C24 . . . . -6.8(8) ?
O9 Al4 O15 C31 . . . . -96.9(7) ?
O23 Al4 O15 C31 . . . . 0.6(7) ?
O22 Al4 O15 C31 . . . . 86.9(7) ?
N3 Al4 O15 C31 . . . . 172.1(6) ?
O12 Al3 O18 C38 . . . . 101.8(7) ?
O20 Al3 O18 C38 . . . . 5.9(7) ?
O19 Al3 O18 C38 . . . . -79.6(7) ?
N4 Al3 O18 C38 . . . . -166.5(7) ?
O12 Al3 O19 N7 . . . . -87.8(5) ?
O18 Al3 O19 N7 . . . . 93.8(5) ?
O20 Al3 O19 N7 . . . . -1.6(5) ?
N4 Al3 O19 N7 . . . . -174.1(5) ?
O12 Al3 O19 Dy1 . . . . 118.0(4) ?
O18 Al3 O19 Dy1 . . . . -60.4(4) ?
O20 Al3 O19 Dy1 . . . . -155.8(4) ?
N4 Al3 O19 Dy1 . . . . 31.7(3) ?
O12 Al3 O20 C43 . . . . 132.3(6) ?
O18 Al3 O20 C43 . . . . -111.4(6) ?
O19 Al3 O20 C43 . . . . 1.8(6) ?
N4 Al3 O20 C43 . . . . 35.0(16) ?
O27 Al6 O21 C45 . . . . 176.1(8) ?
O2 Al6 O21 C45 . . . . -92.3(8) ?
N9 Al6 O21 C45 . . . . 91.2(8) ?
N7 Al6 O21 C45 . . . . 4.0(8) ?
Na1 Al6 O21 C45 . . . . -132.9(9) ?
O27 Al6 O21 Na1 . . . . -50.9(2) ?
O2 Al6 O21 Na1 . . . . 40.6(2) ?
N9 Al6 O21 Na1 . . . . -135.8(2) ?
N7 Al6 O21 Na1 . . . . 137.0(3) ?
O15 Al4 O22 N8 . . . . -99.3(5) ?
O9 Al4 O22 N8 . . . . 86.4(6) ?
O23 Al4 O22 N8 . . . . 0.3(5) ?
N3 Al4 O22 N8 . . . . 169.7(5) ?
O15 Al4 O22 Dy1 . . . . 70.2(4) ?
O9 Al4 O22 Dy1 . . . . -104.2(5) ?
O23 Al4 O22 Dy1 . . . . 169.8(4) ?
N3 Al4 O22 Dy1 . . . . -20.8(4) ?
O15 Al4 O23 C50B . . . . 105.9(6) ?
O9 Al4 O23 C50B . . . . -141.2(6) ?
O22 Al4 O23 C50B . . . . -0.2(6) ?
N3 Al4 O23 C50B . . . . -41.6(14) ?
O15 Al4 O23 C50 . . . . 105.9(6) ?
O9 Al4 O23 C50 . . . . -141.2(6) ?
O22 Al4 O23 C50 . . . . -0.2(6) ?
N3 Al4 O23 C50 . . . . -41.6(14) ?
O17 Al5 O24 C52 . . . . 164.5(15) ?
O26 Al5 O24 C52 . . . . 70.8(15) ?
O16 Al5 O24 C52 . . . . -114.2(15) ?
N8 Al5 O24 C52 . . . . -27.8(15) ?
Na3 Al5 O24 C52 . . . . 115.5(15) ?
Dy1 Al5 O24 C52 . . . . -70.1(16) ?
O17 Al5 O24 C52B . . . . 174.0(19) ?
O26 Al5 O24 C52B . . . . 80.3(19) ?
O16 Al5 O24 C52B . . . . -104.7(19) ?
N8 Al5 O24 C52B . . . . -18.3(19) ?
Na3 Al5 O24 C52B . . . . 125.0(19) ?
Dy1 Al5 O24 C52B . . . . -60.6(19) ?
O17 Al5 O24 Na3 . . . . 48.9(2) ?
O26 Al5 O24 Na3 . . . . -44.8(2) ?
O16 Al5 O24 Na3 . . . . 130.3(2) ?
N8 Al5 O24 Na3 . . . . -143.3(2) ?
Dy1 Al5 O24 Na3 . . . . 174.4(3) ?
O17 Al5 O25 N9 . . . . -100.7(4) ?
O26 Al5 O25 N9 . . . . -7.3(4) ?
O16 Al5 O25 N9 . . . . 177.1(4) ?
N8 Al5 O25 N9 . . . . 90.9(4) ?
Na3 Al5 O25 N9 . . . . -49.2(5) ?
Dy1 Al5 O25 N9 . . . . 139.5(5) ?
O17 Al5 O25 Dy1 . . . . 119.8(3) ?
O26 Al5 O25 Dy1 . . . . -146.7(3) ?
O16 Al5 O25 Dy1 . . . . 37.7(2) ?
N8 Al5 O25 Dy1 . . . . -48.5(3) ?
Na3 Al5 O25 Dy1 . . . . 171.34(15) ?
O21 Al6 O27 C59 . . . . -65.2(6) ?
O2 Al6 O27 C59 . . . . -155.7(6) ?
O1 Al6 O27 C59 . . . . 122.5(6) ?
N9 Al6 O27 C59 . . . . 39.3(6) ?
N7 Al6 O27 C59 . . . . -21.0(17) ?
Na1 Al6 O27 C59 . . . . -110.6(7) ?
O21 Al6 O27 Na1 . . . . 45.5(2) ?
O2 Al6 O27 Na1 . . . . -45.1(2) ?
O1 Al6 O27 Na1 . . . . -126.9(2) ?
N9 Al6 O27 Na1 . . . . 149.9(2) ?
N7 Al6 O27 Na1 . . . . 89.7(14) ?
O42 Al8 O29 C64 . . . . -102.9(6) ?
O39 Al8 O29 C64 . . . . 146.8(6) ?
O28 Al8 O29 C64 . . . . 4.4(6) ?
N13 Al8 O29 C64 . . . . 59.7(10) ?
O32 Al7 O30 C66 . . . . -162.7(7) ?
O35 Al7 O30 C66 . . . . -69.3(7) ?
N10 Al7 O30 C66 . . . . 30.6(7) ?
O31 Al7 O30 C66 . . . . 117.3(7) ?
Na8 Al7 O30 C66 . . . . -115.2(7) ?
Dy2 Al7 O30 C66 . . . . 73.7(8) ?
O32 Al7 O30 Na8 . . . . -47.5(2) ?
O35 Al7 O30 Na8 . . . . 45.8(2) ?
N10 Al7 O30 Na8 . . . . 145.7(3) ?
O31 Al7 O30 Na8 . . . . -127.5(2) ?
Dy2 Al7 O30 Na8 . . . . -171.2(3) ?
O48 Al10 O33 C73 . . . . -100.9(7) ?
O50 Al10 O33 C73 . . . . -5.7(7) ?
O49 Al10 O33 C73 . . . . 81.7(7) ?
N16 Al10 O33 C73 . . . . 168.0(7) ?
O32 Al7 O34 N12 . . . . 100.8(4) ?
O35 Al7 O34 N12 . . . . 8.0(4) ?
N10 Al7 O34 N12 . . . . -91.6(5) ?
O31 Al7 O34 N12 . . . . -178.0(4) ?
Na8 Al7 O34 N12 . . . . 50.9(4) ?
Dy2 Al7 O34 N12 . . . . -141.0(5) ?
O32 Al7 O34 Dy2 . . . . -118.2(3) ?
O35 Al7 O34 Dy2 . . . . 149.0(3) ?
N10 Al7 O34 Dy2 . . . . 49.4(3) ?
O31 Al7 O34 Dy2 . . . . -37.0(2) ?
Na8 Al7 O34 Dy2 . . . . -168.15(15) ?
O51 Al9 O36 C80 . . . . 62.1(6) ?
O44 Al9 O36 C80 . . . . 153.9(6) ?
O43 Al9 O36 C80 . . . . -124.2(6) ?
N12 Al9 O36 C80 . . . . -41.5(6) ?
N17 Al9 O36 C80 . . . . 21.4(17) ?
Na10 Al9 O36 C80 . . . . 107.7(6) ?
O51 Al9 O36 Na10 . . . . -45.6(2) ?
O44 Al9 O36 Na10 . . . . 46.2(2) ?
O43 Al9 O36 Na10 . . . . 128.1(2) ?
N12 Al9 O36 Na10 . . . . -149.2(2) ?
N17 Al9 O36 Na10 . . . . -86.3(14) ?
O45 Al12 O38 C85 . . . . 170.8(5) ?
O53 Al12 O38 C85 . . . . -100.6(5) ?
O37 Al12 O38 C85 . . . . -7.6(5) ?
O52 Al12 O38 C85 . . . . -13.9(10) ?
N15 Al12 O38 C85 . . . . 82.3(5) ?
Na9 Al12 O38 C85 1_545 . . . -146.4(5) ?
Dy2 Al12 O38 C85 . . . . 17.7(6) ?
O42 Al8 O39 C87 . . . . 97.1(8) ?
O29 Al8 O39 C87 . . . . -163.4(8) ?
O28 Al8 O39 C87 . . . . -85.9(9) ?
N13 Al8 O39 C87 . . . . -7.2(8) ?
O39 Al8 O42 C94 . . . . -60.6(13) ?
O29 Al8 O42 C94 . . . . -153.4(12) ?
O28 Al8 O42 C94 . . . . 121.4(12) ?
N13 Al8 O42 C94 . . . . 33.7(13) ?
O36 Al9 O43 N15 . . . . -95.5(4) ?
O44 Al9 O43 N15 . . . . -5.7(4) ?
N12 Al9 O43 N15 . . . . -179.9(5) ?
N17 Al9 O43 N15 . . . . 90.9(4) ?
Na10 Al9 O43 N15 . . . . -40.5(5) ?
O36 Al9 O43 Dy2 . . . . 130.0(3) ?
O44 Al9 O43 Dy2 . . . . -140.2(3) ?
N12 Al9 O43 Dy2 . . . . 45.5(3) ?
N17 Al9 O43 Dy2 . . . . -43.7(3) ?
Na10 Al9 O43 Dy2 . . . . -175.04(16) ?
O51 Al9 O44 C99 . . . . -167.0(5) ?
O36 Al9 O44 C99 . . . . 107.6(5) ?
O43 Al9 O44 C99 . . . . 6.3(5) ?
N12 Al9 O44 C99 . . . . 27.9(12) ?
N17 Al9 O44 C99 . . . . -80.7(5) ?
Na10 Al9 O44 C99 . . . . 153.3(6) ?
O51 Al9 O44 Na10 . . . . 39.7(2) ?
O36 Al9 O44 Na10 . . . . -45.7(2) ?
O43 Al9 O44 Na10 . . . . -147.1(2) ?
N12 Al9 O44 Na10 . . . . -125.4(9) ?
N17 Al9 O44 Na10 . . . . 126.0(2) ?
O38 Al12 O45 C101 . . . . -86.5(8) ?
O53 Al12 O45 C101 . . . . 176.5(8) ?
O52 Al12 O45 C101 . . . . 95.3(8) ?
N15 Al12 O45 C101 . . . . 9.7(8) ?
Na9 Al12 O45 C101 1_545 . . . 167.3(9) ?
Dy2 Al12 O45 C101 . . . . 54.8(8) ?
O38 Al12 O45 Na9 . . . 1_545 106.2(3) ?
O53 Al12 O45 Na9 . . . 1_545 9.2(3) ?
O52 Al12 O45 Na9 . . . 1_545 -72.0(3) ?
N15 Al12 O45 Na9 . . . 1_545 -157.5(3) ?
Dy2 Al12 O45 Na9 . . . 1_545 -112.5(3) ?
O54 Al11 O47 C106 . . . . -173.3(5) ?
O58 Al11 O47 C106 . . . . 99.3(5) ?
O46 Al11 O47 C106 . . . . 7.8(5) ?
O40 Al11 O47 C106 . . . . -4.1(10) ?
N18 Al11 O47 C106 . . . . -82.9(5) ?
Dy2 Al11 O47 C106 . . . . -19.8(5) ?
Na6 Al11 O47 C106 . . . . 138.9(4) ?
Na7 Al11 O47 C106 . . . . 68.5(6) ?
O33 Al10 O48 C108 . . . . -90.1(8) ?
O50 Al10 O48 C108 . . . . 166.3(8) ?
O49 Al10 O48 C108 . . . . 86.4(9) ?
N16 Al10 O48 C108 . . . . 2.8(8) ?
O48 Al10 O49 N17 . . . . 83.9(6) ?
O33 Al10 O49 N17 . . . . -99.6(5) ?
O50 Al10 O49 N17 . . . . 1.3(5) ?
N16 Al10 O49 N17 . . . . 169.2(5) ?
O48 Al10 O49 Dy2 . . . . -115.9(4) ?
O33 Al10 O49 Dy2 . . . . 60.6(4) ?
O50 Al10 O49 Dy2 . . . . 161.4(4) ?
N16 Al10 O49 Dy2 . . . . -30.6(3) ?
O48 Al10 O50 C113 . . . . -138.9(6) ?
O33 Al10 O50 C113 . . . . 108.6(6) ?
O49 Al10 O50 C113 . . . . -1.3(6) ?
N16 Al10 O50 C113 . . . . -48.6(13) ?
O36 Al9 O51 C115 . . . . 174.3(8) ?
O44 Al9 O51 C115 . . . . 83.0(8) ?
N12 Al9 O51 C115 . . . . -101.1(8) ?
N17 Al9 O51 C115 . . . . -13.1(8) ?
Na10 Al9 O51 C115 . . . . 125.6(8) ?
O36 Al9 O51 Na10 . . . . 48.7(2) ?
O44 Al9 O51 Na10 . . . . -42.6(2) ?
N12 Al9 O51 Na10 . . . . 133.3(2) ?
N17 Al9 O51 Na10 . . . . -138.7(2) ?
O45 Al12 O53 C120 . . . . -128.8(5) ?
O38 Al12 O53 C120 . . . . 137.4(5) ?
O37 Al12 O53 C120 . . . . 56.2(5) ?
O52 Al12 O53 C120 . . . . -21.2(5) ?
N15 Al12 O53 C120 . . . . -54.8(12) ?
Na9 Al12 O53 C120 1_545 . . . -119.9(5) ?
Dy2 Al12 O53 C120 . . . . 15.0(5) ?
O45 Al12 O53 Na9 . . . 1_545 -8.9(2) ?
O38 Al12 O53 Na9 . . . 1_545 -102.7(2) ?
O37 Al12 O53 Na9 . . . 1_545 176.1(2) ?
O52 Al12 O53 Na9 . . . 1_545 98.7(2) ?
N15 Al12 O53 Na9 . . . 1_545 65.0(11) ?
Dy2 Al12 O53 Na9 . . . 1_545 134.89(15) ?
O47 Al11 O54 C122 . . . . 102.4(6) ?
O58 Al11 O54 C122 . . . . -161.6(6) ?
O40 Al11 O54 C122 . . . . -73.8(6) ?
N18 Al11 O54 C122 . . . . 10.4(6) ?
Dy2 Al11 O54 C122 . . . . -40.5(7) ?
Na6 Al11 O54 C122 . . . . -146.7(7) ?
Na7 Al11 O54 C122 . . . . -112.0(6) ?
O47 Al11 O54 Na6 . . . . -110.8(2) ?
O58 Al11 O54 Na6 . . . . -14.9(2) ?
O40 Al11 O54 Na6 . . . . 73.0(2) ?
N18 Al11 O54 Na6 . . . . 157.1(2) ?
Dy2 Al11 O54 Na6 . . . . 106.2(2) ?
Na7 Al11 O54 Na6 . . . . 34.7(2) ?
O54 Al11 O58 C129 . . . . -167.9(8) ?
O47 Al11 O58 C129 . . . . -71.5(8) ?
O46 Al11 O58 C129 . . . . 11.7(8) ?
O40 Al11 O58 C129 . . . . 88.9(7) ?
Dy2 Al11 O58 C129 . . . . 50.2(8) ?
Na6 Al11 O58 C129 . . . . 175.0(9) ?
Na7 Al11 O58 C129 . . . . 84.2(7) ?
O54 Al11 O58 Na6 . . . . 17.1(3) ?
O47 Al11 O58 Na6 . . . . 113.5(3) ?
O46 Al11 O58 Na6 . . . . -163.3(3) ?
O40 Al11 O58 Na6 . . . . -86.1(3) ?
Dy2 Al11 O58 Na6 . . . . -124.81(19) ?
Na7 Al11 O58 Na6 . . . . -90.8(3) ?
O54 Al11 O58 Na7 . . . . 107.8(2) ?
O47 Al11 O58 Na7 . . . . -155.8(2) ?
O46 Al11 O58 Na7 . . . . -72.5(2) ?
O40 Al11 O58 Na7 . . . . 4.6(2) ?
Dy2 Al11 O58 Na7 . . . . -34.0(2) ?
Na6 Al11 O58 Na7 . . . . 90.8(3) ?
Al6 O1 N1 C1 . . . . -5.3(7) ?
Dy1 O1 N1 C1 . . . . -143.4(5) ?
Al6 O1 N1 Al1 . . . . 174.2(3) ?
Dy1 O1 N1 Al1 . . . . 36.1(5) ?
Al1 O4 N2 C8 . . . . 18.6(6) ?
Dy1 O4 N2 C8 . . . . 123.8(5) ?
Al1 O4 N2 Al2 . . . . -150.9(3) ?
Dy1 O4 N2 Al2 . . . . -45.8(4) ?
Al1 O7 N3 C15 . . . . 10.6(7) ?
Dy1 O7 N3 C15 . . . . 137.3(5) ?
Al1 O7 N3 Al4 . . . . -174.8(3) ?
Dy1 O7 N3 Al4 . . . . -48.1(6) ?
Al2 O10 N4 C22 . . . . -6.4(7) ?
Dy1 O10 N4 C22 . . . . -128.4(5) ?
Al2 O10 N4 Al3 . . . . 174.1(3) ?
Dy1 O10 N4 Al3 . . . . 52.2(6) ?
Al2 O13 N5 C29 . . . . 98.9(6) ?
Dy1 O13 N5 C29 . . . . -136.0(5) ?
Na4 O13 N5 C29 . . . . -15.8(7) ?
Al5 O16 N6 C36 . . . . 13.8(8) ?
Na4 O16 N6 C36 . . . . -140.7(6) ?
Dy1 O16 N6 C36 . . . . 112.5(6) ?
Al5 O16 N6 Na4 . . . . 154.5(4) ?
Dy1 O16 N6 Na4 . . . . -106.8(3) ?
Al3 O19 N7 C43 . . . . 1.2(7) ?
Dy1 O19 N7 C43 . . . . 157.8(5) ?
Al3 O19 N7 Al6 . . . . -178.4(3) ?
Dy1 O19 N7 Al6 . . . . -21.8(6) ?
Al4 O22 N8 C50B . . . . -0.4(7) ?
Dy1 O22 N8 C50B . . . . -171.8(5) ?
Al4 O22 N8 C50 . . . . -0.4(7) ?
Dy1 O22 N8 C50 . . . . -171.8(5) ?
Al4 O22 N8 Al5 . . . . -166.4(3) ?
Dy1 O22 N8 Al5 . . . . 22.3(6) ?
Al5 O25 N9 C57 . . . . 3.9(7) ?
Dy1 O25 N9 C57 . . . . 139.4(5) ?
Al5 O25 N9 Al6 . . . . -174.7(3) ?
Dy1 O25 N9 Al6 . . . . -39.2(6) ?
Al8 O28 N10 C64 . . . . 1.6(8) ?
Dy2 O28 N10 C64 . . . . 178.7(5) ?
Al8 O28 N10 Al7 . . . . 170.1(3) ?
Dy2 O28 N10 Al7 . . . . -12.8(6) ?
Al7 O31 N11 C71 . . . . -14.9(8) ?
Na7 O31 N11 C71 . . . . 142.3(6) ?
Dy2 O31 N11 C71 . . . . -112.7(6) ?
Al7 O34 N12 C78 . . . . -4.8(7) ?
Dy2 O34 N12 C78 . . . . -141.8(5) ?
Al7 O34 N12 Al9 . . . . 173.5(3) ?
Dy2 O34 N12 Al9 . . . . 36.5(6) ?
Al12 O37 N13 C85 . . . . -7.1(7) ?
Dy2 O37 N13 C85 . . . . -134.1(5) ?
Al12 O37 N13 Al8 . . . . 174.3(3) ?
Dy2 O37 N13 Al8 . . . . 47.3(6) ?
Al11 O40 N14 C92 . . . . -87.1(7) ?
Na7 O40 N14 C92 . . . . 34.5(7) ?
Dy2 O40 N14 C92 . . . . 155.4(6) ?
Al11 O40 N14 Na7 . . . . -121.6(4) ?
Dy2 O40 N14 Na7 . . . . 121.0(4) ?
Al9 O43 N15 C99 . . . . 4.1(7) ?
Dy2 O43 N15 C99 . . . . 143.5(5) ?
Al9 O43 N15 Al12 . . . . -174.0(3) ?
Dy2 O43 N15 Al12 . . . . -34.6(5) ?
Al11 O46 N16 C106 . . . . 6.9(7) ?
Dy2 O46 N16 C106 . . . . 131.6(5) ?
Al11 O46 N16 Al10 . . . . -174.7(3) ?
Dy2 O46 N16 Al10 . . . . -50.0(6) ?
Al10 O49 N17 C113 . . . . -1.0(7) ?
Dy2 O49 N17 C113 . . . . -163.1(5) ?
Al10 O49 N17 Al9 . . . . 177.3(3) ?
Dy2 O49 N17 Al9 . . . . 15.2(6) ?
Al12 O52 N18 C120 . . . . -15.3(6) ?
Dy2 O52 N18 C120 . . . . -122.0(5) ?
Al12 O52 N18 Al11 . . . . 148.3(3) ?
Dy2 O52 N18 Al11 . . . . 41.6(5) ?
Al6 O2 C1 N1 . . . . 3.1(9) ?
Na1 O2 C1 N1 . . . . -121.2(8) ?
Al6 O2 C1 C2 . . . . -177.1(6) ?
Na1 O2 C1 C2 . . . . 58.6(12) ?
O1 N1 C1 O2 . . . . 1.5(10) ?
Al1 N1 C1 O2 . . . . -177.9(5) ?
O1 N1 C1 C2 . . . . -178.4(7) ?
Al1 N1 C1 C2 . . . . 2.2(12) ?
O2 C1 C2 C3 . . . . 173.9(8) ?
N1 C1 C2 C3 . . . . -6.3(13) ?
O2 C1 C2 C7 . . . . -3.2(13) ?
N1 C1 C2 C7 . . . . 176.7(8) ?
Al1 O3 C3 C4 . . . . -165.6(7) ?
Na2 O3 C3 C4 . . . . 26.5(11) ?
Al1 O3 C3 C2 . . . . 14.4(13) ?
Na2 O3 C3 C2 . . . . -153.5(7) ?
C7 C2 C3 O3 . . . . 175.9(9) ?
C1 C2 C3 O3 . . . . -1.1(14) ?
C7 C2 C3 C4 . . . . -4.1(14) ?
C1 C2 C3 C4 . . . . 178.9(9) ?
O3 C3 C4 C5 . . . . -177.3(11) ?
C2 C3 C4 C5 . . . . 2.7(17) ?
C3 C4 C5 C6 . . . . 1(2) ?
C4 C5 C6 C7 . . . . -3(2) ?
C5 C6 C7 C2 . . . . 2.0(19) ?
C3 C2 C7 C6 . . . . 1.7(16) ?
C1 C2 C7 C6 . . . . 178.9(10) ?
Al1 O5 C8 N2 . . . . -20.0(8) ?
Na2 O5 C8 N2 . . . . 90.1(7) ?
Al1 O5 C8 C9 . . . . 158.2(5) ?
Na2 O5 C8 C9 . . . . -91.7(7) ?
O4 N2 C8 O5 . . . . 0.5(9) ?
Al2 N2 C8 O5 . . . . 168.4(5) ?
O4 N2 C8 C9 . . . . -177.8(6) ?
Al2 N2 C8 C9 . . . . -9.8(10) ?
O5 C8 C9 C14 . . . . 5.0(10) ?
N2 C8 C9 C14 . . . . -176.8(7) ?
O5 C8 C9 C10 . . . . -174.1(7) ?
N2 C8 C9 C10 . . . . 4.2(11) ?
Al2 O6 C10 C11 . . . . -178.5(5) ?
Na5 O6 C10 C11 . . . . -28.8(8) ?
Al2 O6 C10 C9 . . . . 1.7(11) ?
Na5 O6 C10 C9 . . . . 151.5(6) ?
C14 C9 C10 O6 . . . . -178.9(7) ?
C8 C9 C10 O6 . . . . 0.1(11) ?
C14 C9 C10 C11 . . . . 1.4(11) ?
C8 C9 C10 C11 . . . . -179.6(7) ?
O6 C10 C11 C12 . . . . 178.7(7) ?
C9 C10 C11 C12 . . . . -1.6(11) ?
C10 C11 C12 C13 . . . . 1.0(13) ?
C11 C12 C13 C14 . . . . -0.2(14) ?
C12 C13 C14 C9 . . . . 0.0(14) ?
C10 C9 C14 C13 . . . . -0.6(12) ?
C8 C9 C14 C13 . . . . -179.7(8) ?
Al1 O8 C15 N3 . . . . -5.9(9) ?
Al1 O8 C15 C16 . . . . 177.2(6) ?
O7 N3 C15 O8 . . . . -3.1(9) ?
Al4 N3 C15 O8 . . . . -176.6(5) ?
O7 N3 C15 C16 . . . . 173.8(6) ?
Al4 N3 C15 C16 . . . . 0.3(11) ?
O8 C15 C16 C21 . . . . 4.6(11) ?
N3 C15 C16 C21 . . . . -172.3(7) ?
O8 C15 C16 C17 . . . . -177.7(7) ?
N3 C15 C16 C17 . . . . 5.4(11) ?
Al4 O9 C17 C16 . . . . -18.4(12) ?
Al4 O9 C17 C18 . . . . 163.0(7) ?
C21 C16 C17 O9 . . . . -179.4(8) ?
C15 C16 C17 O9 . . . . 3.0(13) ?
C21 C16 C17 C18 . . . . -0.8(12) ?
C15 C16 C17 C18 . . . . -178.4(8) ?
O9 C17 C18 C19 . . . . -180.0(9) ?
C16 C17 C18 C19 . . . . 1.3(14) ?
C17 C18 C19 C20 . . . . -0.4(16) ?
C18 C19 C20 C21 . . . . -1.2(16) ?
C19 C20 C21 C16 . . . . 1.7(14) ?
C17 C16 C21 C20 . . . . -0.7(13) ?
C15 C16 C21 C20 . . . . 177.0(8) ?
Al2 O11 C22 N4 . . . . 4.0(9) ?
Al2 O11 C22 C23 . . . . -177.9(5) ?
O10 N4 C22 O11 . . . . 1.7(10) ?
Al3 N4 C22 O11 . . . . -178.9(5) ?
O10 N4 C22 C23 . . . . -176.4(6) ?
Al3 N4 C22 C23 . . . . 3.0(11) ?
O11 C22 C23 C28 . . . . -6.8(12) ?
N4 C22 C23 C28 . . . . 171.3(8) ?
O11 C22 C23 C24 . . . . 175.0(7) ?
N4 C22 C23 C24 . . . . -6.9(12) ?
Al3 O12 C24 C23 . . . . 4.7(14) ?
Al3 O12 C24 C25 . . . . -173.0(7) ?
C28 C23 C24 O12 . . . . -174.7(9) ?
C22 C23 C24 O12 . . . . 3.5(13) ?
C28 C23 C24 C25 . . . . 3.0(13) ?
C22 C23 C24 C25 . . . . -178.8(8) ?
O12 C24 C25 C26 . . . . 174.5(9) ?
C23 C24 C25 C26 . . . . -3.4(14) ?
C24 C25 C26 C27 . . . . 1.5(16) ?
C25 C26 C27 C28 . . . . 1.0(16) ?
C26 C27 C28 C23 . . . . -1.3(15) ?
C24 C23 C28 C27 . . . . -0.7(14) ?
C22 C23 C28 C27 . . . . -178.9(9) ?
Na4 O14 C29 N5 . . . . 46.9(8) ?
Na5 O14 C29 N5 . . . . -64.8(8) ?
Na4 O14 C29 C30 . . . . -131.8(6) ?
Na5 O14 C29 C30 . . . . 116.5(6) ?
Na5 O14 C29 Na4 . . . . -111.7(5) ?
O13 N5 C29 O14 . . . . -20.0(10) ?
O13 N5 C29 C30 . . . . 158.7(6) ?
O13 N5 C29 Na4 . . . . 12.9(5) ?
O14 C29 C30 C31 . . . . 156.4(7) ?
N5 C29 C30 C31 . . . . -22.3(11) ?
Na4 C29 C30 C31 . . . . 95.7(9) ?
O14 C29 C30 C35 . . . . -14.7(11) ?
N5 C29 C30 C35 . . . . 166.6(7) ?
Na4 C29 C30 C35 . . . . -75.4(10) ?
Al4 O15 C31 C32 . . . . 68.4(10) ?
Al4 O15 C31 C30 . . . . -112.2(8) ?
C35 C30 C31 O15 . . . . -175.1(7) ?
C29 C30 C31 O15 . . . . 13.9(12) ?
C35 C30 C31 C32 . . . . 4.3(12) ?
C29 C30 C31 C32 . . . . -166.6(8) ?
O15 C31 C32 C33 . . . . 175.7(9) ?
C30 C31 C32 C33 . . . . -3.8(14) ?
C31 C32 C33 C34 . . . . 0.8(17) ?
C32 C33 C34 C35 . . . . 1.6(18) ?
C33 C34 C35 C30 . . . . -1.0(16) ?
C31 C30 C35 C34 . . . . -1.9(13) ?
C29 C30 C35 C34 . . . . 169.6(8) ?
Al5 O17 C36 N6 . . . . -20.2(9) ?
Na3 O17 C36 N6 . . . . 164.5(16) ?
Al5 O17 C36 C37 . . . . 158.2(6) ?
Na3 O17 C36 C37 . . . . -17(3) ?
O16 N6 C36 O17 . . . . 3.9(11) ?
Na4 N6 C36 O17 . . . . -58.8(12) ?
O16 N6 C36 C37 . . . . -174.5(7) ?
Na4 N6 C36 C37 . . . . 122.7(9) ?
O17 C36 C37 C38 . . . . -155.4(8) ?
N6 C36 C37 C38 . . . . 22.9(13) ?
O17 C36 C37 C42 . . . . 21.0(13) ?
N6 C36 C37 C42 . . . . -160.6(9) ?
Al3 O18 C38 C37 . . . . 102.5(10) ?
Al3 O18 C38 C39 . . . . -75.1(10) ?
C42 C37 C38 O18 . . . . -179.9(9) ?
C36 C37 C38 O18 . . . . -3.5(14) ?
C42 C37 C38 C39 . . . . -2.4(14) ?
C36 C37 C38 C39 . . . . 174.1(9) ?
O18 C38 C39 C40 . . . . -179.7(10) ?
C37 C38 C39 C40 . . . . 2.7(16) ?
C38 C39 C40 C41 . . . . -1.1(19) ?
C39 C40 C41 C42 . . . . -1(2) ?
C40 C41 C42 C37 . . . . 1.2(19) ?
C38 C37 C42 C41 . . . . 0.5(16) ?
C36 C37 C42 C41 . . . . -176.1(10) ?
Al3 O20 C43 N7 . . . . -1.6(11) ?
Al3 O20 C43 C44 . . . . 179.3(6) ?
O19 N7 C43 O20 . . . . 0.2(10) ?
Al6 N7 C43 O20 . . . . 179.8(6) ?
O19 N7 C43 C44 . . . . 179.3(7) ?
Al6 N7 C43 C44 . . . . -1.1(12) ?
O20 C43 C44 C49 . . . . 0.0(13) ?
N7 C43 C44 C49 . . . . -179.1(9) ?
O20 C43 C44 C45 . . . . -179.1(8) ?
N7 C43 C44 C45 . . . . 1.8(13) ?
Al6 O21 C45 C44 . . . . -4.4(14) ?
Na1 O21 C45 C44 . . . . -129.8(8) ?
Al6 O21 C45 C46 . . . . 175.8(6) ?
Na1 O21 C45 C46 . . . . 50.4(9) ?
C49 C44 C45 O21 . . . . -178.5(9) ?
C43 C44 C45 O21 . . . . 0.6(14) ?
C49 C44 C45 C46 . . . . 1.4(13) ?
C43 C44 C45 C46 . . . . -179.5(8) ?
O21 C45 C46 C47 . . . . -178.8(9) ?
C44 C45 C46 C47 . . . . 1.4(14) ?
C45 C46 C47 C48 . . . . -1.8(17) ?
C46 C47 C48 C49 . . . . -0.5(18) ?
C45 C44 C49 C48 . . . . -3.6(15) ?
C43 C44 C49 C48 . . . . 177.2(10) ?
C47 C48 C49 C44 . . . . 3.2(17) ?
Al4 O23 C50 N8 . . . . 0.0(10) ?
Al4 O23 C50 C51 . . . . 177.0(9) ?
O22 N8 C50 O23 . . . . 0.3(10) ?
Al5 N8 C50 O23 . . . . 164.3(6) ?
O22 N8 C50 C51 . . . . -176.8(9) ?
Al5 N8 C50 C51 . . . . -12.8(12) ?
O23 C50 C51 C56 . . . . -1.6(16) ?
N8 C50 C51 C56 . . . . 175.4(14) ?
O23 C50 C51 C52 . . . . 179.3(12) ?
N8 C50 C51 C52 . . . . -3.7(15) ?
Al5 O24 C52 C51 . . . . 21(3) ?
Na3 O24 C52 C51 . . . . 125.3(15) ?
Al5 O24 C52 C53 . . . . -157.8(14) ?
Na3 O24 C52 C53 . . . . -54(2) ?
C56 C51 C52 O24 . . . . -178.8(19) ?
C50 C51 C52 O24 . . . . 0(2) ?
C56 C51 C52 C53 . . . . 0(2) ?
C50 C51 C52 C53 . . . . 179.5(16) ?
O24 C52 C53 C54 . . . . -177.9(19) ?
C51 C52 C53 C54 . . . . 3(3) ?
C52 C53 C54 C55 . . . . -4(3) ?
C53 C54 C55 C56 . . . . 1(3) ?
C54 C55 C56 C51 . . . . 2(3) ?
C52 C51 C56 C55 . . . . -3(3) ?
C50 C51 C56 C55 . . . . 177.7(16) ?
Al4 O23 C50B N8 . . . . 0.0(10) ?
Al4 O23 C50B C51B . . . . -175.1(9) ?
O22 N8 C50B O23 . . . . 0.3(10) ?
Al5 N8 C50B O23 . . . . 164.3(6) ?
O22 N8 C50B C51B . . . . 175.3(10) ?
Al5 N8 C50B C51B . . . . -20.7(13) ?
O23 C50B C51B C56B . . . . 0.7(18) ?
N8 C50B C51B C56B . . . . -174.2(16) ?
O23 C50B C51B C52B . . . . 179.8(14) ?
N8 C50B C51B C52B . . . . 4.9(16) ?
Al5 O24 C52B C53B . . . . -168.5(16) ?
Na3 O24 C52B C53B . . . . -57(3) ?
Al5 O24 C52B C51B . . . . 11(3) ?
Na3 O24 C52B C51B . . . . 122.1(19) ?
C56B C51B C52B O24 . . . . 180(2) ?
C50B C51B C52B O24 . . . . 1(3) ?
C56B C51B C52B C53B . . . . -1(3) ?
C50B C51B C52B C53B . . . . 179.9(19) ?
O24 C52B C53B C54B . . . . -180(2) ?
C51B C52B C53B C54B . . . . 1(3) ?
C52B C53B C54B C55B . . . . -2(4) ?
C53B C54B C55B C56B . . . . 3(4) ?
C54B C55B C56B C51B . . . . -3(4) ?
C52B C51B C56B C55B . . . . 2(3) ?
C50B C51B C56B C55B . . . . -178.6(19) ?
O25 N9 C57 O26 . . . . 4.5(10) ?
Al6 N9 C57 O26 . . . . -177.2(5) ?
O25 N9 C57 C58 . . . . -173.3(7) ?
Al6 N9 C57 C58 . . . . 5.0(11) ?
Al5 O26 C57 N9 . . . . -10.5(9) ?
Na3 O26 C57 N9 . . . . 100.7(8) ?
Al5 O26 C57 C58 . . . . 167.2(6) ?
Na3 O26 C57 C58 . . . . -81.6(10) ?
N9 C57 C58 C63 . . . . -166.8(10) ?
O26 C57 C58 C63 . . . . 15.5(14) ?
N9 C57 C58 C59 . . . . 18.0(13) ?
O26 C57 C58 C59 . . . . -159.7(8) ?
Al6 O27 C59 C60 . . . . 151.0(7) ?
Na1 O27 C59 C60 . . . . 52.5(9) ?
Al6 O27 C59 C58 . . . . -31.0(11) ?
Na1 O27 C59 C58 . . . . -129.5(7) ?
C63 C58 C59 O27 . . . . 179.2(10) ?
C57 C58 C59 O27 . . . . -5.7(13) ?
C63 C58 C59 C60 . . . . -2.8(14) ?
C57 C58 C59 C60 . . . . 172.3(8) ?
O27 C59 C60 C61 . . . . 179.1(10) ?
C58 C59 C60 C61 . . . . 1.0(15) ?
C59 C60 C61 C62 . . . . 3(2) ?
C60 C61 C62 C63 . . . . -5(2) ?
C61 C62 C63 C58 . . . . 3(2) ?
C59 C58 C63 C62 . . . . 1(2) ?
C57 C58 C63 C62 . . . . -174.2(12) ?
Al8 O29 C64 N10 . . . . -5.0(10) ?
Al8 O29 C64 C65 . . . . 177.7(7) ?
O28 N10 C64 O29 . . . . 2.1(11) ?
Al7 N10 C64 O29 . . . . -164.9(6) ?
O28 N10 C64 C65 . . . . 179.5(7) ?
Al7 N10 C64 C65 . . . . 12.5(12) ?
O29 C64 C65 C66 . . . . -175.5(8) ?
N10 C64 C65 C66 . . . . 7.2(14) ?
O29 C64 C65 C70 . . . . 3.2(14) ?
N10 C64 C65 C70 . . . . -174.2(9) ?
Al7 O30 C66 C65 . . . . -22.4(12) ?
Na8 O30 C66 C65 . . . . -124.5(8) ?
Al7 O30 C66 C67 . . . . 158.0(7) ?
Na8 O30 C66 C67 . . . . 55.9(10) ?
C70 C65 C66 O30 . . . . 178.5(9) ?
C64 C65 C66 O30 . . . . -2.8(15) ?
C70 C65 C66 C67 . . . . -1.9(15) ?
C64 C65 C66 C67 . . . . 176.7(9) ?
O30 C66 C67 C68 . . . . 179.6(10) ?
C65 C66 C67 C68 . . . . 0.0(16) ?
C66 C67 C68 C69 . . . . 2.4(19) ?
C67 C68 C69 C70 . . . . -3(2) ?
C68 C69 C70 C65 . . . . 1(2) ?
C66 C65 C70 C69 . . . . 1.5(17) ?
C64 C65 C70 C69 . . . . -177.1(11) ?
Al7 O32 C71 N11 . . . . 22.7(9) ?
Na8 O32 C71 N11 . . . . -174.6(12) ?
Al7 O32 C71 C72 . . . . -157.8(6) ?
Na8 O32 C71 C72 . . . . 5(2) ?
O31 N11 C71 O32 . . . . -4.6(11) ?
O31 N11 C71 C72 . . . . 175.9(7) ?
O32 C71 C72 C73 . . . . 154.5(8) ?
N11 C71 C72 C73 . . . . -26.0(13) ?
O32 C71 C72 C77 . . . . -17.8(12) ?
N11 C71 C72 C77 . . . . 161.7(9) ?
Al10 O33 C73 C72 . . . . -106.6(9) ?
Al10 O33 C73 C74 . . . . 76.5(11) ?
C77 C72 C73 O33 . . . . 177.8(9) ?
C71 C72 C73 O33 . . . . 5.8(13) ?
C77 C72 C73 C74 . . . . -5.2(14) ?
C71 C72 C73 C74 . . . . -177.2(9) ?
O33 C73 C74 C75 . . . . 179.2(11) ?
C72 C73 C74 C75 . . . . 2.2(16) ?
C73 C74 C75 C76 . . . . 2(2) ?
C74 C75 C76 C77 . . . . -3(2) ?
C75 C76 C77 C72 . . . . -0.3(19) ?
C73 C72 C77 C76 . . . . 4.4(16) ?
C71 C72 C77 C76 . . . . 176.6(10) ?
O34 N12 C78 O35 . . . . -3.7(9) ?
Al9 N12 C78 O35 . . . . 178.2(5) ?
O34 N12 C78 C79 . . . . 173.5(6) ?
Al9 N12 C78 C79 . . . . -4.5(11) ?
Al7 O35 C78 N12 . . . . 10.3(8) ?
Na8 O35 C78 N12 . . . . -100.4(8) ?
Al7 O35 C78 C79 . . . . -166.8(6) ?
Na8 O35 C78 C79 . . . . 82.5(9) ?
N12 C78 C79 C84 . . . . 164.9(9) ?
O35 C78 C79 C84 . . . . -17.9(13) ?
N12 C78 C79 C80 . . . . -20.0(12) ?
O35 C78 C79 C80 . . . . 157.1(7) ?
Al9 O36 C80 C81 . . . . -149.0(6) ?
Na10 O36 C80 C81 . . . . -51.5(8) ?
Al9 O36 C80 C79 . . . . 32.5(11) ?
Na10 O36 C80 C79 . . . . 130.1(7) ?
C84 C79 C80 O36 . . . . -178.5(9) ?
C78 C79 C80 O36 . . . . 6.4(12) ?
C84 C79 C80 C81 . . . . 3.0(13) ?
C78 C79 C80 C81 . . . . -172.0(8) ?
O36 C80 C81 C82 . . . . 177.7(9) ?
C79 C80 C81 C82 . . . . -3.8(14) ?
C80 C81 C82 C83 . . . . 2.6(18) ?
C81 C82 C83 C84 . . . . 0(2) ?
C80 C79 C84 C83 . . . . -1.0(17) ?
C78 C79 C84 C83 . . . . 174.1(11) ?
C82 C83 C84 C79 . . . . 0(2) ?
Al12 O38 C85 N13 . . . . 6.0(9) ?
Al12 O38 C85 C86 . . . . -174.2(5) ?
O37 N13 C85 O38 . . . . 0.8(9) ?
Al8 N13 C85 O38 . . . . 179.1(5) ?
O37 N13 C85 C86 . . . . -179.0(6) ?
Al8 N13 C85 C86 . . . . -0.6(11) ?
O38 C85 C86 C91 . . . . -2.5(11) ?
N13 C85 C86 C91 . . . . 177.2(7) ?
O38 C85 C86 C87 . . . . 177.2(7) ?
N13 C85 C86 C87 . . . . -3.0(11) ?
Al8 O39 C87 C86 . . . . 5.9(14) ?
Al8 O39 C87 C88 . . . . -175.1(7) ?
C91 C86 C87 O39 . . . . -179.5(8) ?
C85 C86 C87 O39 . . . . 0.8(13) ?
C91 C86 C87 C88 . . . . 1.5(12) ?
C85 C86 C87 C88 . . . . -178.2(8) ?
O39 C87 C88 C89 . . . . 179.4(9) ?
C86 C87 C88 C89 . . . . -1.6(14) ?
C87 C88 C89 C90 . . . . 0.1(16) ?
C88 C89 C90 C91 . . . . 1.5(15) ?
C87 C86 C91 C90 . . . . 0.0(13) ?
C85 C86 C91 C90 . . . . 179.7(8) ?
C89 C90 C91 C86 . . . . -1.5(14) ?
Na6 O41 C92 N14 . . . . 64.3(11) ?
Na7 O41 C92 N14 . . . . -41.7(8) ?
Na6 O41 C92 C93 . . . . -114.5(8) ?
Na7 O41 C92 C93 . . . . 139.5(7) ?
Na6 O41 C92 Na7 . . . . 106.0(6) ?
O40 N14 C92 O41 . . . . 8.7(12) ?
Na7 N14 C92 O41 . . . . 35.5(7) ?
O40 N14 C92 C93 . . . . -172.4(6) ?
Na7 N14 C92 C93 . . . . -145.6(6) ?
O40 N14 C92 Na7 . . . . -26.8(6) ?
O41 C92 C93 C98 . . . . 47.6(11) ?
N14 C92 C93 C98 . . . . -131.3(8) ?
Na7 C92 C93 C98 . . . . 128.9(9) ?
O41 C92 C93 C94 . . . . -131.2(9) ?
N14 C92 C93 C94 . . . . 49.9(10) ?
Na7 C92 C93 C94 . . . . -50.0(14) ?
Al8 O42 C94 C95 . . . . 72.6(16) ?
Al8 O42 C94 C93 . . . . -111.6(13) ?
C98 C93 C94 O42 . . . . -177.0(8) ?
C92 C93 C94 O42 . . . . 1.9(12) ?
C98 C93 C94 C95 . . . . -1.0(13) ?
C92 C93 C94 C95 . . . . 177.8(8) ?
O42 C94 C95 C96 . . . . 179.0(11) ?
C93 C94 C95 C96 . . . . 3.0(16) ?
C94 C95 C96 C97 . . . . -3(2) ?
C95 C96 C97 C98 . . . . 2(2) ?
C96 C97 C98 C93 . . . . 0.3(18) ?
C94 C93 C98 C97 . . . . -0.6(15) ?
C92 C93 C98 C97 . . . . -179.4(10) ?
Al9 O44 C99 N15 . . . . -6.0(9) ?
Na10 O44 C99 N15 . . . . 116.3(9) ?
Al9 O44 C99 C100 . . . . 174.8(6) ?
Na10 O44 C99 C100 . . . . -62.9(12) ?
O43 N15 C99 O44 . . . . 1.3(9) ?
Al12 N15 C99 O44 . . . . 179.0(5) ?
O43 N15 C99 C100 . . . . -179.6(6) ?
Al12 N15 C99 C100 . . . . -1.8(11) ?
O44 C99 C100 C105 . . . . 2.8(12) ?
N15 C99 C100 C105 . . . . -176.3(8) ?
O44 C99 C100 C101 . . . . -175.5(8) ?
N15 C99 C100 C101 . . . . 5.3(12) ?
Al12 O45 C101 C102 . . . . 171.1(7) ?
Na9 O45 C101 C102 1_545 . . . -23.4(12) ?
Al12 O45 C101 C100 . . . . -9.2(14) ?
Na9 O45 C101 C100 1_545 . . . 156.2(7) ?
C105 C100 C101 O45 . . . . -178.7(9) ?
C99 C100 C101 O45 . . . . -0.4(14) ?
C105 C100 C101 C102 . . . . 1.0(15) ?
C99 C100 C101 C102 . . . . 179.3(9) ?
O45 C101 C102 C103 . . . . 178.2(12) ?
C100 C101 C102 C103 . . . . -1.5(18) ?
C101 C102 C103 C104 . . . . 0(2) ?
C102 C103 C104 C105 . . . . 2(2) ?
C103 C104 C105 C100 . . . . -2(2) ?
C101 C100 C105 C104 . . . . 0.8(17) ?
C99 C100 C105 C104 . . . . -177.5(11) ?
Al11 O47 C106 N16 . . . . -6.2(9) ?
Al11 O47 C106 C107 . . . . 177.1(5) ?
O46 N16 C106 O47 . . . . -0.6(9) ?
Al10 N16 C106 O47 . . . . -178.6(5) ?
O46 N16 C106 C107 . . . . 176.2(6) ?
Al10 N16 C106 C107 . . . . -1.9(11) ?
O47 C106 C107 C112 . . . . 0.7(11) ?
N16 C106 C107 C112 . . . . -176.2(7) ?
O47 C106 C107 C108 . . . . 178.2(7) ?
N16 C106 C107 C108 . . . . 1.4(11) ?
Al10 O48 C108 C109 . . . . 174.1(7) ?
Al10 O48 C108 C107 . . . . -3.9(13) ?
C112 C107 C108 O48 . . . . 178.8(8) ?
C106 C107 C108 O48 . . . . 1.3(13) ?
C112 C107 C108 C109 . . . . 0.8(12) ?
C106 C107 C108 C109 . . . . -176.7(8) ?
O48 C108 C109 C110 . . . . -178.9(9) ?
C107 C108 C109 C110 . . . . -0.8(13) ?
C108 C109 C110 C111 . . . . 1.1(15) ?
C109 C110 C111 C112 . . . . -1.2(14) ?
C110 C111 C112 C107 . . . . 1.2(13) ?
C108 C107 C112 C111 . . . . -1.0(13) ?
C106 C107 C112 C111 . . . . 176.6(8) ?
O49 N17 C113 O50 . . . . -0.1(10) ?
Al9 N17 C113 O50 . . . . -178.2(5) ?
O49 N17 C113 C114 . . . . -178.8(7) ?
Al9 N17 C113 C114 . . . . 3.1(11) ?
Al10 O50 C113 N17 . . . . 1.1(10) ?
Al10 O50 C113 C114 . . . . 179.9(6) ?
N17 C113 C114 C119 . . . . 172.9(8) ?
O50 C113 C114 C119 . . . . -5.8(12) ?
N17 C113 C114 C115 . . . . -8.8(12) ?
O50 C113 C114 C115 . . . . 172.5(7) ?
Al9 O51 C115 C116 . . . . -170.4(6) ?
Na10 O51 C115 C116 . . . . -52.0(9) ?
Al9 O51 C115 C114 . . . . 11.2(13) ?
Na10 O51 C115 C114 . . . . 129.6(7) ?
Al9 O51 C115 Na10 . . . . -118.4(8) ?
C119 C114 C115 O51 . . . . -179.0(8) ?
C113 C114 C115 O51 . . . . 2.7(12) ?
C119 C114 C115 C116 . . . . 2.6(12) ?
C113 C114 C115 C116 . . . . -175.8(8) ?
C119 C114 C115 Na10 . . . . -121.0(9) ?
C113 C114 C115 Na10 . . . . 60.7(12) ?
O51 C115 C116 C117 . . . . 177.6(8) ?
C114 C115 C116 C117 . . . . -3.8(13) ?
Na10 C115 C116 C117 . . . . 143.7(9) ?
C115 C116 C117 C118 . . . . 1.6(15) ?
C116 C117 C118 C119 . . . . 2.0(16) ?
C115 C114 C119 C118 . . . . 0.9(14) ?
C113 C114 C119 C118 . . . . 179.3(9) ?
C117 C118 C119 C114 . . . . -3.3(15) ?
Al12 O53 C120 N18 . . . . 19.2(8) ?
Na9 O53 C120 N18 1_545 . . . -92.7(7) ?
Al12 O53 C120 C121 . . . . -159.5(5) ?
Na9 O53 C120 C121 1_545 . . . 88.6(7) ?
O52 N18 C120 O53 . . . . -2.5(9) ?
Al11 N18 C120 O53 . . . . -164.0(5) ?
O52 N18 C120 C121 . . . . 176.2(6) ?
Al11 N18 C120 C121 . . . . 14.7(10) ?
O53 C120 C121 C122 . . . . 174.3(6) ?
N18 C120 C121 C122 . . . . -4.4(11) ?
O53 C120 C121 C126 . . . . -2.5(10) ?
N18 C120 C121 C126 . . . . 178.7(7) ?
Al11 O54 C122 C121 . . . . -4.9(11) ?
Na6 O54 C122 C121 . . . . -146.8(6) ?
Al11 O54 C122 C123 . . . . 173.4(5) ?
Na6 O54 C122 C123 . . . . 31.4(8) ?
C126 C121 C122 O54 . . . . 175.6(7) ?
C120 C121 C122 O54 . . . . -1.1(11) ?
C126 C121 C122 C123 . . . . -2.5(11) ?
C120 C121 C122 C123 . . . . -179.3(7) ?
O54 C122 C123 C124 . . . . -175.2(7) ?
C121 C122 C123 C124 . . . . 3.1(11) ?
C122 C123 C124 C125 . . . . -1.7(13) ?
C123 C124 C125 C126 . . . . -0.5(14) ?
C124 C125 C126 C121 . . . . 1.1(13) ?
C122 C121 C126 C125 . . . . 0.5(12) ?
C120 C121 C126 C125 . . . . 177.4(7) ?
Na4 O55 C127 O56 . . . . -9.3(9) ?
Na6 O55 C127 O56 . . . . 112.5(9) ?
Na4 O55 C127 C128 . . . . 173.4(7) ?
Na6 O55 C127 C128 . . . . -64.8(12) ?
Na6 O55 C127 Na4 . . . . 121.8(9) ?
Al2 O56 C127 O55 . . . . 102.9(9) ?
Na5 O56 C127 O55 . . . . -80.5(9) ?
Na4 O56 C127 O55 . . . . 8.1(8) ?
Al2 O56 C127 C128 . . . . -79.7(10) ?
Na5 O56 C127 C128 . . . . 96.8(9) ?
Na4 O56 C127 C128 . . . . -174.6(8) ?
Al2 O56 C127 Na4 . . . . 94.8(6) ?
Na5 O56 C127 Na4 . . . . -88.6(4) ?
Na5 O57 C129 O58 . . . . -149.1(6) ?
Na7 O57 C129 O58 . . . . 27.6(8) ?
Na5 O57 C129 C130 . . . . 30.9(10) ?
Na7 O57 C129 C130 . . . . -152.4(7) ?
Na5 O57 C129 Na7 . . . . -176.7(6) ?
Al11 O58 C129 O57 . . . . -114.2(8) ?
Na6 O58 C129 O57 . . . . 60.4(9) ?
Na7 O58 C129 O57 . . . . -22.8(7) ?
Al11 O58 C129 C130 . . . . 65.8(10) ?
Na6 O58 C129 C130 . . . . -119.6(7) ?
Na7 O58 C129 C130 . . . . 157.2(7) ?
Al11 O58 C129 Na7 . . . . -91.4(6) ?
Na6 O58 C129 Na7 . . . . 83.2(4) ?
Na10 O59 C131 N19 1_655 . . . -109.0(18) ?
Na1 O59 C131 N19 . . . . 96.1(17) ?
O59 C131 N19 C133 . . . . -171.9(16) ?
O59 C131 N19 C132 . . . . -7(3) ?
Na1 O60 C134 N20 . . . . -177.9(13) ?
O60 C134 N20 C136 . . . . 175.0(17) ?
O60 C134 N20 C135 . . . . 9(3) ?
Na1 O60B C224 N20B . . . . 130(7) ?
O60B C224 N20B C226 . . . . -132(10) ?
O60B C224 N20B C225 . . . . 35(14) ?
Na2 O61 C137 N21 . . . . -125.6(9) ?
O61 C137 N21 C138 . . . . 4.3(17) ?
O61 C137 N21 C139 . . . . 175.1(10) ?
Na3 O62 C140 N22 1_565 . . . 54.3(19) ?
Na2 O62 C140 N22 . . . . 178.2(9) ?
O62 C140 N22 C141 . . . . -9(2) ?
O62 C140 N22 C142 . . . . -179.4(13) ?
Na3 O63 C143 N23 1_565 . . . 163.2(11) ?
Na2 O63 C143 N23 . . . . -31(3) ?
O63 C143 N23 C144 . . . . -2(2) ?
O63 C143 N23 C145 . . . . 171.6(14) ?
Na3 O63B C203 N23B 1_565 . . . -15(10) ?
Na2 O63B C203 N23B . . . . 176(4) ?
Na3 O63B C203 Na2 1_565 . . . 170(8) ?
O63B C203 N23B C205 . . . . 177(5) ?
Na2 C203 N23B C205 . . . . -171(9) ?
O63B C203 N23B C204 . . . . -16(8) ?
Na2 C203 N23B C204 . . . . -4(18) ?
Na3 O64 C146 N24 1_565 . . . -37(9) ?
Na2 O64 C146 N24 . . . . 174.5(16) ?
O64 C146 N24 C147 . . . . 3(4) ?
O64 C146 N24 C148 . . . . 176(3) ?
Na3 O64B C230 N24B 1_565 . . . 54(15) ?
Na2 O64B C230 N24B . . . . 173(3) ?
O64B C230 N24B C232 . . . . -159(7) ?
O64B C230 N24B C231 . . . . 7(8) ?
Na4 O65 C149 N25 . . . . -6(2) ?
Na6 O65 C149 N25 . . . . -170.1(9) ?
O65 C149 N25 C151 . . . . -174.4(12) ?
O65 C149 N25 C150 . . . . 0.2(18) ?
Na5 O66 C152 N26 . . . . -86.2(14) ?
O66 C152 N26 C153 . . . . 2.3(18) ?
O66 C152 N26 C154 . . . . 179.8(12) ?
Na5 O67 C155 N27 . . . . -128.9(10) ?
O67 C155 N27 C156 . . . . -1.3(18) ?
O67 C155 N27 C157 . . . . -178.1(12) ?
Na6 O68 C158 N28 . . . . 45.2(16) ?
O68 C158 N28 C160 . . . . -173.0(11) ?
O68 C158 N28 C159 . . . . 2.8(17) ?
Na7 O69 C161 N29 . . . . 159.7(13) ?
O69 C161 N29 C163 . . . . -176.4(16) ?
O69 C161 N29 C162 . . . . -10(3) ?
Na7 O69B C206 N29B . . . . -121(7) ?
O69B C206 N29B C208 . . . . 179(7) ?
O69B C206 N29B C207 . . . . 11(12) ?
Na8 O70 C164 N30 . . . . 46(3) ?
Na9 O70 C164 N30 . . . . -173.0(15) ?
O70 C164 N30 C166 . . . . -179(2) ?
O70 C164 N30 C165 . . . . 5(3) ?
Na8 O70B C209 N30B . . . . -86(5) ?
Na9 O70B C209 N30B . . . . 175(4) ?
Na8 O70B C209 Na9 . . . . 99(2) ?
O70B C209 N30B C211 . . . . 173(4) ?
O70B C209 N30B C210 . . . . 5(7) ?
Na8 O71 C167 N31 . . . . -46.8(16) ?
Na9 O71 C167 N31 . . . . -172.4(8) ?
O71 C167 N31 C168 . . . . 4.5(17) ?
O71 C167 N31 C169 . . . . -179.5(11) ?
Na8 O72 C170 N32 . . . . -158.6(7) ?
Na9 O72 C170 N32 . . . . 29(2) ?
O72 C170 N32 C172 . . . . -175.8(10) ?
O72 C170 N32 C171 . . . . 2.4(15) ?
Na9 O73 C173 N33 1_545 . . . 131.2(9) ?
O73 C173 N33 C175 . . . . -173.7(10) ?
O73 C173 N33 C174 . . . . -4.0(18) ?
Na10 O74 C176 N34 . . . . -123(2) ?
O74 C176 N34 C177 . . . . 2(2) ?
O74 C176 N34 C178 . . . . 178.0(15) ?
Na10 O74B C212 N34B . . . . 156(5) ?
O74B C212 N34B C214 . . . . -178(7) ?
Na10 C212 N34B C214 . . . . -146(7) ?
O74B C212 N34B C213 . . . . -28(10) ?
Na10 C212 N34B C213 . . . . 3(12) ?
Na1 O75 C179 N35 1_455 . . . 109.2(19) ?
Na10 O75 C179 N35 . . . . -95.0(17) ?
Na1 O75 C179 Na10 1_455 . . . -155.8(17) ?
O75 C179 N35 C181 . . . . 171.9(15) ?
Na10 C179 N35 C181 . . . . 119.7(16) ?
O75 C179 N35 C180 . . . . 1(3) ?
Na10 C179 N35 C180 . . . . -51.4(18) ?
O76 C182 N36 C183 . . . . -28(5) ?
O76 C182 N36 C184 . . . . 173(3) ?
O76B C215 N36B C217 . . . . -167(7) ?
O76B C215 N36B C216 . . . . -4(7) ?
O77 C185 N37 C187 . . . . -176.2(18) ?
O77 C185 N37 C186 . . . . -2(3) ?
O78 C188 N38 C190 . . . . -176.6(13) ?
O78 C188 N38 C189 . . . . 0(2) ?
O79 C191 N39 C193 . . . . 172.1(19) ?
O79 C191 N39 C192 . . . . -3(3) ?
O80 C194 N40 C196 . . . . -20(4) ?
O80 C194 N40 C195 . . . . 176(2) ?
O81 C197 N41 C199 . . . . -157(3) ?
O81 C197 N41 C198 . . . . 27(5) ?
O82 C200 N42 C202 . . . . -16(5) ?
O82 C200 N42 C201 . . . . 170(3) ?
O82B C221 N42B C223 . . . . 17(11) ?
O82B C221 N42B C222 . . . . -173(6) ?

_cod_database_fobs_code 2243518
